data_2103524
loop_
_publ_author_name
'Pavlovska, A.'
'Werner, S.'
'Maximov, B.'
'Mill, B.'

_publ_section_title
;
 Pressure-induced phase transitions of piezoelectric single crystals
 from the langasite family: La~3~Nb~0.5~Ga~5.5~O~14~ and
 La~3~Ta~0.5~Ga~5.5~O~14~
;
_journal_issue 6
_journal_name_full 'Acta Crystallographica Section B'
_journal_page_first 939
_journal_page_last 947
_journal_paper_doi 10.1107/S0108768102010273
_journal_volume 58
_journal_year 2002
_chemical_formula_sum 'Ga11 La6 Nb O28'
_chemical_formula_weight 2141.29
_space_group_IT_number 5
_symmetry_space_group_name_Hall 'A 2y'
_symmetry_space_group_name_H-M 'A 1 2 1'
_atom_sites_solution_hydrogens geom
_atom_sites_solution_primary direct
_atom_sites_solution_secondary difmap
_audit_creation_method SHELXL-97
_cell_angle_alpha 90.00
_cell_angle_beta 90.00
_cell_angle_gamma 90.00
_cell_formula_units_Z 1
_cell_length_a 4.985
_cell_length_b 7.695
_cell_length_c 13.328
_cell_measurement_temperature 293(2)
_cell_volume 511.3
_computing_structure_refinement 'SHELXL-97 (Sheldrick, 1997)'
_computing_structure_solution 'SHELXS-97 (Sheldrick, 1990)'
_diffrn_ambient_pressure 21.85E+6
_diffrn_ambient_temperature 293(2)
_diffrn_measured_fraction_theta_full 0.124
_diffrn_measured_fraction_theta_max 0.124
_diffrn_radiation_source synchrotron
_diffrn_radiation_wavelength 0.54920
_diffrn_reflns_av_R_equivalents 0.0718
_diffrn_reflns_av_sigmaI/netI 0.0841
_diffrn_reflns_limit_h_max 7
_diffrn_reflns_limit_h_min -7
_diffrn_reflns_limit_k_max 13
_diffrn_reflns_limit_k_min -14
_diffrn_reflns_limit_l_max 14
_diffrn_reflns_limit_l_min -13
_diffrn_reflns_number 485
_diffrn_reflns_theta_full 29.97
_diffrn_reflns_theta_max 29.97
_diffrn_reflns_theta_min 2.36
_exptl_absorpt_coefficient_mu 15.790
_exptl_crystal_density_diffrn 6.955
_exptl_crystal_density_method 'not measured'
_exptl_crystal_F_000 948
_refine_diff_density_max 2.218
_refine_diff_density_min -1.583
_refine_diff_density_rms 0.444
_refine_ls_abs_structure_details 'Flack H D (1983), Acta Cryst. A39, 876-881'
_refine_ls_abs_structure_Flack -0.2(4)
_refine_ls_extinction_method none
_refine_ls_goodness_of_fit_ref 2.140
_refine_ls_hydrogen_treatment mixed
_refine_ls_matrix_type full
_refine_ls_number_parameters 67
_refine_ls_number_reflns 341
_refine_ls_number_restraints 1
_refine_ls_restrained_S_all 2.136
_refine_ls_R_factor_all 0.1264
_refine_ls_R_factor_gt 0.1227
_refine_ls_shift/su_max 0.073
_refine_ls_shift/su_mean 0.015
_refine_ls_structure_factor_coef Fsqd
_refine_ls_weighting_details 'calc w=1/[\s^2^(Fo^2^)+(0.1000P)^2^+0.0000P] where P=(Fo^2^+2Fc^2^)/3'
_refine_ls_weighting_scheme calc
_refine_ls_wR_factor_gt 0.2992
_refine_ls_wR_factor_ref 0.3004
_reflns_number_gt 325
_reflns_number_total 341
_reflns_threshold_expression >2sigma(I)
_cod_data_source_file sn0021-21.85d3a2.cif
_cod_data_source_block 21.85d3a2
_cod_depositor_comments
;
The _diffrn_ambient_pressure was taken from the original data block
header, after comparison with the paper text and supplementary
material.

When more than one structure was present in the sn0021.cif file for a
given pressure, the structure with the minimal _refine_ls_R_factor_all
value was taken as the best one, and all others marked with the
'_cod_suboptimal_structure yes' tag.

Changing (with the help of Perl) all _diffrn_radiation_source values in
the files that were reportedly colected on the HASYLAB D3 beamline
(Hamburg) from 'fine-focus sealed tube' to synchrotron.

The command was:

perl -i -ne \
    "s/'fine-focus sealed tube'/synchrotron/; \
    print unless /_diffrn_radiation_type|_diffrn_radiation_monochromator/" \
    *d3*.cif \
    11.57split.cif \
    21.85split.cif \
    22.85split.cif

Saulius Gra\<zulis
;
_cod_database_code 2103524

loop_
_symmetry_equiv_pos_as_xyz
'x, y, z'
'-x, y, -z'
'x, y+1/2, z+1/2'
'-x, y+1/2, -z+1/2'

loop_
_atom_site_label
_atom_site_type_symbol
_atom_site_fract_x
_atom_site_fract_y
_atom_site_fract_z
_atom_site_U_iso_or_equiv
_atom_site_adp_type
_atom_site_occupancy
_atom_site_symmetry_multiplicity
_atom_site_calc_flag
_atom_site_refinement_flags
La1 La 0.0011(12) 0.2201(5) 0.7824(5) 0.0483(15) Uani 1 1 d .
La2 La 0.0000 0.5610(9) 0.0000 0.066(4) Uani 1 2 d S
Ga1 Ga 0.0000 -0.0047(14) 0.0000 0.071(5) Uani 0.50 2 d SP
Nb Nb 0.0000 -0.0047(14) 0.0000 0.071(5) Uani 0.50 2 d SP
Ga2 Ga 0.5042(19) 0.5088(10) 0.1680(12) 0.070(4) Uani 1 1 d .
Ga3 Ga 0.5000 0.2352(12) 0.0000 0.073(6) Uani 1 2 d S
Ga4 Ga 0.500(3) 0.3792(12) 0.6150(11) 0.042(3) Uani 1 1 d .
O1 O 0.172(11) 0.466(5) 0.184(6) 0.030 Uiso 1 1 d .
O2 O 0.392(13) 0.335(5) 0.900(6) 0.030 Uiso 1 1 d .
O3 O 0.372(11) 0.870(5) 0.213(5) 0.030 Uiso 1 1 d .
O4 O 0.426(13) 0.687(4) 0.871(6) 0.030 Uiso 1 1 d .
O5 O 0.785(13) 0.136(5) 0.935(6) 0.030 Uiso 1 1 d .
O6 O 0.768(11) 0.057(5) 0.124(6) 0.030 Uiso 1 1 d .
O7 O 0.689(14) 0.767(4) 0.910(6) 0.030 Uiso 1 1 d .

loop_
_atom_site_aniso_label
_atom_site_aniso_U_11
_atom_site_aniso_U_22
_atom_site_aniso_U_33
_atom_site_aniso_U_23
_atom_site_aniso_U_13
_atom_site_aniso_U_12
La1 0.055(2) 0.0376(14) 0.053(4) -0.0111(18) 0.025(3) 0.0085(18)
La2 0.071(6) 0.063(4) 0.063(9) 0.000 0.025(6) 0.000
Ga1 0.084(6) 0.036(4) 0.095(14) 0.000 0.063(7) 0.000
Nb 0.084(6) 0.036(4) 0.095(14) 0.000 0.063(7) 0.000
Ga2 0.042(5) 0.030(2) 0.137(13) -0.024(5) 0.022(7) -0.009(4)
Ga3 0.031(7) 0.016(3) 0.171(19) 0.000 0.028(9) 0.000
Ga4 0.036(5) 0.045(3) 0.044(10) -0.005(4) 0.007(5) -0.017(3)

loop_
_atom_type_symbol
_atom_type_description
_atom_type_scat_dispersion_real
_atom_type_scat_dispersion_imag
_atom_type_scat_source
La La -0.9700 1.5670 'International Tables Vol C Tables 4.2.6.8 and 6.1.1.4'
Nb Nb -0.8490 2.7800 'International Tables Vol C Tables 4.2.6.8 and 6.1.1.4'
Ga Ga 0.2490 1.0300 'International Tables Vol C Tables 4.2.6.8 and 6.1.1.4'
O O 0.0000 0.0000 'International Tables Vol C Tables 4.2.6.8 and 6.1.1.4'

loop_
_geom_angle_atom_site_label_1
_geom_angle_atom_site_label_2
_geom_angle_atom_site_label_3
_geom_angle
_geom_angle_site_symmetry_1
_geom_angle_site_symmetry_3
O5 La1 O6 65(2) 1_455 2_656
O5 La1 O1 112.7(15) 1_455 3_545
O6 La1 O1 70(2) 2_656 3_545
O5 La1 O1 83.1(19) 1_455 2_556
O6 La1 O1 129(3) 2_656 2_556
O1 La1 O1 160.6(9) 3_545 2_556
O5 La1 O4 104(2) 1_455 4_546
O6 La1 O4 138.5(17) 2_656 4_546
O1 La1 O4 79.5(19) 3_545 4_546
O1 La1 O4 86(2) 2_556 4_546
O5 La1 O3 145(2) 1_455 3_545
O6 La1 O3 95(2) 2_656 3_545
O1 La1 O3 84.8(15) 3_545 3_545
O1 La1 O3 88.1(17) 2_556 3_545
O4 La1 O3 109(2) 4_546 3_545
O5 La1 O3 60.3(17) 1_455 2_546
O6 La1 O3 79.0(18) 2_656 2_546
O1 La1 O3 63.9(14) 3_545 2_546
O1 La1 O3 119.8(16) 2_556 2_546
O4 La1 O3 62.3(15) 4_546 2_546
O3 La1 O3 148.3(11) 3_545 2_546
O5 La1 O2 85(2) 1_455 .
O6 La1 O2 56.5(18) 2_656 .
O1 La1 O2 108.6(19) 3_545 .
O1 La1 O2 83(2) 2_556 .
O4 La1 O2 164.7(15) 4_546 .
O3 La1 O2 60(2) 3_545 .
O3 La1 O2 132.8(17) 2_546 .
O5 La1 Ga2 85.6(18) 1_455 3_445
O6 La1 Ga2 112.7(15) 2_656 3_445
O1 La1 Ga2 68.4(15) 3_545 3_445
O1 La1 Ga2 103.2(18) 2_556 3_445
O4 La1 Ga2 26.9(9) 4_546 3_445
O3 La1 Ga2 129.7(18) 3_545 3_445
O3 La1 Ga2 35.5(13) 2_546 3_445
O2 La1 Ga2 168.3(12) . 3_445
O5 La1 Ga2 109.8(17) 1_455 2_656
O6 La1 Ga2 82.9(14) 2_656 2_656
O1 La1 Ga2 111.6(13) 3_545 2_656
O1 La1 Ga2 70.8(16) 2_556 2_656
O4 La1 Ga2 135.7(10) 4_546 2_656
O3 La1 Ga2 35.8(16) 3_545 2_656
O3 La1 Ga2 161.8(12) 2_546 2_656
O2 La1 Ga2 29.5(13) . 2_656
Ga2 La1 Ga2 162.1(3) 3_445 2_656
O5 La1 Nb 29.5(15) 1_455 1_556
O6 La1 Nb 35.8(15) 2_656 1_556
O1 La1 Nb 92.8(15) 3_545 1_556
O1 La1 Nb 106(2) 2_556 1_556
O4 La1 Nb 123.1(11) 4_546 1_556
O3 La1 Nb 126.0(17) 3_545 1_556
O3 La1 Nb 63.9(12) 2_546 1_556
O2 La1 Nb 70.5(13) . 1_556
Ga2 La1 Nb 98.1(3) 3_445 1_556
Ga2 La1 Nb 99.8(3) 2_656 1_556
O5 La1 Ga1 29.5(15) 1_455 1_556
O6 La1 Ga1 35.8(15) 2_656 1_556
O1 La1 Ga1 92.8(15) 3_545 1_556
O1 La1 Ga1 106(2) 2_556 1_556
O4 La1 Ga1 123.1(11) 4_546 1_556
O3 La1 Ga1 126.0(17) 3_545 1_556
O3 La1 Ga1 63.9(12) 2_546 1_556
O2 La1 Ga1 70.5(13) . 1_556
Ga2 La1 Ga1 98.1(3) 3_445 1_556
Ga2 La1 Ga1 99.8(3) 2_656 1_556
Nb La1 Ga1 0.0(3) 1_556 1_556
O7 La2 O7 102(3) 2_656 1_454
O7 La2 O1 143.0(19) 2_656 2
O7 La2 O1 62.8(17) 1_454 2
O7 La2 O1 62.8(17) 2_656 .
O7 La2 O1 143.0(19) 1_454 .
O1 La2 O1 148.5(18) 2 .
O7 La2 O2 124(2) 2_656 2_556
O7 La2 O2 100.4(18) 1_454 2_556
O1 La2 O2 92.4(17) 2 2_556
O1 La2 O2 68.7(18) . 2_556
O7 La2 O2 100.4(18) 2_656 1_554
O7 La2 O2 124(2) 1_454 1_554
O1 La2 O2 68.7(18) 2 1_554
O1 La2 O2 92.4(17) . 1_554
O2 La2 O2 107.4(19) 2_556 1_554
O7 La2 O4 87.5(18) 2_656 2_556
O7 La2 O4 67.9(19) 1_454 2_556
O1 La2 O4 113(2) 2 2_556
O1 La2 O4 77.5(19) . 2_556
O2 La2 O4 56.0(11) 2_556 2_556
O2 La2 O4 162.7(15) 1_554 2_556
O7 La2 O4 67.9(19) 2_656 1_554
O7 La2 O4 87.5(18) 1_454 1_554
O1 La2 O4 77.5(19) 2 1_554
O1 La2 O4 113(2) . 1_554
O2 La2 O4 162.7(15) 2_556 1_554
O2 La2 O4 56.0(11) 1_554 1_554
O4 La2 O4 141.0(16) 2_556 1_554
O7 La2 Ga2 102.1(14) 2_656 1_455
O7 La2 Ga2 86.6(14) 1_454 1_455
O1 La2 Ga2 109.9(12) 2 1_455
O1 La2 Ga2 66.1(12) . 1_455
O2 La2 Ga2 30.3(10) 2_556 1_455
O2 La2 Ga2 136.2(10) 1_554 1_455
O4 La2 Ga2 26.6(8) 2_556 1_455
O4 La2 Ga2 167.0(9) 1_554 1_455
O7 La2 Ga2 86.6(14) 2_656 2_655
O7 La2 Ga2 102.1(14) 1_454 2_655
O1 La2 Ga2 66.1(12) 2 2_655
O1 La2 Ga2 109.9(12) . 2_655
O2 La2 Ga2 136.2(10) 2_556 2_655
O2 La2 Ga2 30.3(10) 1_554 2_655
O4 La2 Ga2 167.0(9) 2_556 2_655
O4 La2 Ga2 26.6(8) 1_554 2_655
Ga2 La2 Ga2 166.3(4) 1_455 2_655
O7 La2 Nb 51.0(13) 2_656 1_565
O7 La2 Nb 51.0(13) 1_454 1_565
O1 La2 Nb 105.8(9) 2 1_565
O1 La2 Nb 105.8(9) . 1_565
O2 La2 Nb 126.3(10) 2_556 1_565
O2 La2 Nb 126.3(10) 1_554 1_565
O4 La2 Nb 70.5(8) 2_556 1_565
O4 La2 Nb 70.5(8) 1_554 1_565
Ga2 La2 Nb 96.87(18) 1_455 1_565
Ga2 La2 Nb 96.87(18) 2_655 1_565
O7 La2 Ga1 51.0(13) 2_656 1_565
O7 La2 Ga1 51.0(13) 1_454 1_565
O1 La2 Ga1 105.8(9) 2 1_565
O1 La2 Ga1 105.8(9) . 1_565
O2 La2 Ga1 126.3(10) 2_556 1_565
O2 La2 Ga1 126.3(10) 1_554 1_565
O4 La2 Ga1 70.5(8) 2_556 1_565
O4 La2 Ga1 70.5(8) 1_554 1_565
Ga2 La2 Ga1 96.87(18) 1_455 1_565
Ga2 La2 Ga1 96.87(18) 2_655 1_565
Nb La2 Ga1 0.000(1) 1_565 1_565
O6 Ga1 O6 153(2) 1_455 2_655
O6 Ga1 O7 101(2) 1_455 1_444
O6 Ga1 O7 97(2) 2_655 1_444
O6 Ga1 O7 97(2) 1_455 2_646
O6 Ga1 O7 101(2) 2_655 2_646
O7 Ga1 O7 96(3) 1_444 2_646
O6 Ga1 O5 79(3) 1_455 2_656
O6 Ga1 O5 85(3) 2_655 2_656
O7 Ga1 O5 176(3) 1_444 2_656
O7 Ga1 O5 80(2) 2_646 2_656
O6 Ga1 O5 85(3) 1_455 1_454
O6 Ga1 O5 79(3) 2_655 1_454
O7 Ga1 O5 80(2) 1_444 1_454
O7 Ga1 O5 176(3) 2_646 1_454
O5 Ga1 O5 104(4) 2_656 1_454
O6 Ga1 La1 36.6(18) 1_455 2_556
O6 Ga1 La1 124.6(17) 2_655 2_556
O7 Ga1 La1 137.1(13) 1_444 2_556
O7 Ga1 La1 87.1(14) 2_646 2_556
O5 Ga1 La1 42(2) 2_656 2_556
O5 Ga1 La1 96(2) 1_454 2_556
O6 Ga1 La1 124.6(17) 1_455 1_554
O6 Ga1 La1 36.6(18) 2_655 1_554
O7 Ga1 La1 87.1(14) 1_444 1_554
O7 Ga1 La1 137.1(13) 2_646 1_554
O5 Ga1 La1 96(2) 2_656 1_554
O5 Ga1 La1 42(2) 1_454 1_554
La1 Ga1 La1 118.4(4) 2_556 1_554
O6 Ga1 La2 103.3(11) 1_455 1_545
O6 Ga1 La2 103.3(11) 2_655 1_545
O7 Ga1 La2 48.2(13) 1_444 1_545
O7 Ga1 La2 48.2(13) 2_646 1_545
O5 Ga1 La2 128.2(19) 2_656 1_545
O5 Ga1 La2 128.2(19) 1_454 1_545
La1 Ga1 La2 120.82(18) 2_556 1_545
La1 Ga1 La2 120.82(18) 1_554 1_545
O6 Ga1 O3 114(2) 1_455 2_545
O6 Ga1 O3 73(2) 2_655 2_545
O7 Ga1 O3 30.6(15) 1_444 2_545
O7 Ga1 O3 119.7(16) 2_646 2_545
O5 Ga1 O3 153(2) 2_656 2_545
O5 Ga1 O3 57(2) 1_454 2_545
La1 Ga1 O3 146.2(8) 2_556 2_545
La1 Ga1 O3 56.7(8) 1_554 2_545
La2 Ga1 O3 74.1(7) 1_545 2_545
O6 Ga1 O3 73(2) 1_455 1_545
O6 Ga1 O3 114(2) 2_655 1_545
O7 Ga1 O3 119.7(16) 1_444 1_545
O7 Ga1 O3 30.6(15) 2_646 1_545
O5 Ga1 O3 57(2) 2_656 1_545
O5 Ga1 O3 153(2) 1_454 1_545
La1 Ga1 O3 56.7(8) 2_556 1_545
La1 Ga1 O3 146.2(8) 1_554 1_545
La2 Ga1 O3 74.1(7) 1_545 1_545
O3 Ga1 O3 148.2(14) 2_545 1_545
O6 Ga1 O3 29.1(14) 1_455 1_445
O6 Ga1 O3 167(2) 2_655 1_445
O7 Ga1 O3 74.0(16) 1_444 1_445
O7 Ga1 O3 88.7(15) 2_646 1_445
O5 Ga1 O3 105(3) 2_656 1_445
O5 Ga1 O3 91(2) 1_454 1_445
La1 Ga1 O3 63.3(8) 2_556 1_445
La1 Ga1 O3 132.6(9) 1_554 1_445
La2 Ga1 O3 77.1(5) 1_545 1_445
O3 Ga1 O3 94.9(13) 2_545 1_445
O3 Ga1 O3 78.0(12) 1_545 1_445
O6 Nb O6 153(2) 1_455 2_655
O6 Nb O7 101(2) 1_455 1_444
O6 Nb O7 97(2) 2_655 1_444
O6 Nb O7 97(2) 1_455 2_646
O6 Nb O7 101(2) 2_655 2_646
O7 Nb O7 96(3) 1_444 2_646
O6 Nb O5 79(3) 1_455 2_656
O6 Nb O5 85(3) 2_655 2_656
O7 Nb O5 176(3) 1_444 2_656
O7 Nb O5 80(2) 2_646 2_656
O6 Nb O5 85(3) 1_455 1_454
O6 Nb O5 79(3) 2_655 1_454
O7 Nb O5 80(2) 1_444 1_454
O7 Nb O5 176(3) 2_646 1_454
O5 Nb O5 104(4) 2_656 1_454
O6 Nb Ga3 108.2(16) 1_455 .
O6 Nb Ga3 54.2(19) 2_655 .
O7 Nb Ga3 150.5(13) 1_444 .
O7 Nb Ga3 85.6(12) 2_646 .
O5 Nb Ga3 31(2) 2_656 .
O5 Nb Ga3 97.2(17) 1_454 .
O6 Nb Ga4 91(2) 1_455 4_545
O6 Nb Ga4 97(2) 2_655 4_545
O7 Nb Ga4 25.4(13) 1_444 4_545
O7 Nb Ga4 120.9(13) 2_646 4_545
O5 Nb Ga4 157.9(18) 2_656 4_545
O5 Nb Ga4 55.6(18) 1_454 4_545
Ga3 Nb Ga4 145.9(3) . 4_545
O6 Nb Ga4 97(2) 1_455 3_544
O6 Nb Ga4 91(2) 2_655 3_544
O7 Nb Ga4 120.9(13) 1_444 3_544
O7 Nb Ga4 25.4(13) 2_646 3_544
O5 Nb Ga4 55.6(18) 2_656 3_544
O5 Nb Ga4 157.9(18) 1_454 3_544
Ga3 Nb Ga4 61.27(19) . 3_544
Ga4 Nb Ga4 146.0(5) 4_545 3_544
O6 Nb Ga4 38.1(14) 1_455 3_444
O6 Nb Ga4 157(2) 2_655 3_444
O7 Nb Ga4 63.5(14) 1_444 3_444
O7 Nb Ga4 93.2(13) 2_646 3_444
O5 Nb Ga4 116(2) 2_656 3_444
O5 Nb Ga4 86(2) 1_454 3_444
Ga3 Nb Ga4 146.0(3) . 3_444
Ga4 Nb Ga4 60.1(5) 4_545 3_444
Ga4 Nb Ga4 109.1(4) 3_544 3_444
O6 Nb Ga4 157(2) 1_455 4_645
O6 Nb Ga4 38.1(14) 2_655 4_645
O7 Nb Ga4 93.2(13) 1_444 4_645
O7 Nb Ga4 63.5(14) 2_646 4_645
O5 Nb Ga4 86(2) 2_656 4_645
O5 Nb Ga4 116(2) 1_454 4_645
Ga3 Nb Ga4 61.2(2) . 4_645
Ga4 Nb Ga4 109.1(4) 4_545 4_645
Ga4 Nb Ga4 60.1(5) 3_544 4_645
Ga4 Nb Ga4 146.1(5) 3_444 4_645
O6 Nb Ga3 54.2(19) 1_455 1_455
O6 Nb Ga3 108.2(16) 2_655 1_455
O7 Nb Ga3 85.6(12) 1_444 1_455
O7 Nb Ga3 150.5(13) 2_646 1_455
O5 Nb Ga3 97.2(17) 2_656 1_455
O5 Nb Ga3 31(2) 1_454 1_455
Ga3 Nb Ga3 106.9(4) . 1_455
Ga4 Nb Ga3 61.27(19) 4_545 1_455
Ga4 Nb Ga3 145.9(3) 3_544 1_455
Ga4 Nb Ga3 61.2(2) 3_444 1_455
Ga4 Nb Ga3 146.0(3) 4_645 1_455
O3 Ga2 O2 85(3) 4_645 2_656
O3 Ga2 O4 133(4) 4_645 2_656
O2 Ga2 O4 118(3) 2_656 2_656
O3 Ga2 O1 95(3) 4_645 .
O2 Ga2 O1 102(3) 2_656 .
O4 Ga2 O1 116(3) 2_656 .
O3 Ga2 La2 111.4(15) 4_645 1_655
O2 Ga2 La2 61.0(19) 2_656 1_655
O4 Ga2 La2 60(2) 2_656 1_655
O1 Ga2 La2 145(3) . 1_655
O3 Ga2 La1 70.8(16) 4_645 3_654
O2 Ga2 La1 114(2) 2_656 3_654
O4 Ga2 La1 63(3) 2_656 3_654
O1 Ga2 La1 140(3) . 3_654
La2 Ga2 La1 72.5(2) 1_655 3_654
O3 Ga2 La1 43.4(15) 4_645 2_656
O2 Ga2 La1 51(3) 2_656 2_656
O4 Ga2 La1 120(3) 2_656 2_656
O1 Ga2 La1 123.8(16) . 2_656
La2 Ga2 La1 70.9(2) 1_655 2_656
La1 Ga2 La1 71.9(3) 3_654 2_656
O3 Ga2 La2 144.3(16) 4_645 .
O2 Ga2 La2 88(3) 2_656 .
O4 Ga2 La2 81(3) 2_656 .
O1 Ga2 La2 52(3) . .
La2 Ga2 La2 95.2(4) 1_655 .
La1 Ga2 La2 142.7(4) 3_654 .
La1 Ga2 La2 138.3(4) 2_656 .
O3 Ga2 La1 97.3(15) 4_645 3_554
O2 Ga2 La1 148(2) 2_656 3_554
O4 Ga2 La1 83(2) 2_656 3_554
O1 Ga2 La1 46.4(17) . 3_554
La2 Ga2 La1 142.6(4) 1_655 3_554
La1 Ga2 La1 96.4(3) 3_654 3_554
La1 Ga2 La1 140.7(5) 2_656 3_554
La2 Ga2 La1 71.8(3) . 3_554
O3 Ga2 La1 74.2(15) 4_645 2_556
O2 Ga2 La1 79.3(19) 2_656 2_556
O4 Ga2 La1 146(3) 2_656 2_556
O1 Ga2 La1 29.9(13) . 2_556
La2 Ga2 La1 138.4(4) 1_655 2_556
La1 Ga2 La1 140.8(5) 3_654 2_556
La1 Ga2 La1 94.2(3) 2_656 2_556
La2 Ga2 La1 70.1(3) . 2_556
La1 Ga2 La1 71.1(2) 3_554 2_556
O3 Ga2 O3 114.5(11) 4_645 .
O2 Ga2 O3 158(2) 2_656 .
O4 Ga2 O3 42(2) 2_656 .
O1 Ga2 O3 86.6(17) . .
La2 Ga2 O3 100.8(10) 1_655 .
La1 Ga2 O3 67.0(13) 3_654 .
La1 Ga2 O3 138.6(14) 2_656 .
La2 Ga2 O3 81.6(14) . .
La1 Ga2 O3 43.7(10) 3_554 .
La1 Ga2 O3 114.4(11) 2_556 .
O3 Ga2 O3 55(2) 4_645 1_545
O2 Ga2 O3 48(2) 2_656 1_545
O4 Ga2 O3 165(3) 2_656 1_545
O1 Ga2 O3 70.4(15) . 1_545
La2 Ga2 O3 107.1(6) 1_655 1_545
La1 Ga2 O3 121.6(9) 3_654 1_545
La1 Ga2 O3 55.0(7) 2_656 1_545
La2 Ga2 O3 95.6(9) . 1_545
La1 Ga2 O3 108.9(6) 3_554 1_545
La1 Ga2 O3 40.7(6) 2_556 1_545
O3 Ga2 O3 152.1(16) . 1_545
O2 Ga3 O2 124(4) 2_656 1_554
O2 Ga3 O5 94(3) 2_656 2_656
O2 Ga3 O5 109(3) 1_554 2_656
O2 Ga3 O5 109(3) 2_656 1_554
O2 Ga3 O5 94(3) 1_554 1_554
O5 Ga3 O5 130(3) 2_656 1_554
O2 Ga3 Nb 123(2) 2_656 .
O2 Ga3 Nb 91(2) 1_554 .
O5 Ga3 Nb 29(2) 2_656 .
O5 Ga3 Nb 112.0(17) 1_554 .
O2 Ga3 Nb 91(2) 2_656 1_655
O2 Ga3 Nb 123(2) 1_554 1_655
O5 Ga3 Nb 112.0(17) 2_656 1_655
O5 Ga3 Nb 29(2) 1_554 1_655
Nb Ga3 Nb 106.9(4) . 1_655
O2 Ga3 La2 56(2) 2_656 1_655
O2 Ga3 La2 84(2) 1_554 1_655
O5 Ga3 La2 148(2) 2_656 1_655
O5 Ga3 La2 75.5(15) 1_554 1_655
Nb Ga3 La2 171.4(3) . 1_655
Nb Ga3 La2 81.69(19) 1_655 1_655
O2 Ga3 La2 84(2) 2_656 .
O2 Ga3 La2 56(2) 1_554 .
O5 Ga3 La2 75.5(15) 2_656 .
O5 Ga3 La2 148(2) 1_554 .
Nb Ga3 La2 81.69(19) . .
Nb Ga3 La2 171.4(3) 1_655 .
La2 Ga3 La2 89.7(3) 1_655 .
O2 Ga3 O3 148(2) 2_656 2_645
O2 Ga3 O3 79(2) 1_554 2_645
O5 Ga3 O3 99(2) 2_656 2_645
O5 Ga3 O3 42(2) 1_554 2_645
Nb Ga3 O3 73.3(7) . 2_645
Nb Ga3 O3 57.3(9) 1_655 2_645
La2 Ga3 O3 112.5(7) 1_655 2_645
La2 Ga3 O3 127.2(9) . 2_645
O2 Ga3 O3 79(2) 2_656 1_545
O2 Ga3 O3 148(2) 1_554 1_545
O5 Ga3 O3 42(2) 2_656 1_545
O5 Ga3 O3 99(2) 1_554 1_545
Nb Ga3 O3 57.3(9) . 1_545
Nb Ga3 O3 73.3(7) 1_655 1_545
La2 Ga3 O3 127.2(9) 1_655 1_545
La2 Ga3 O3 112.5(7) . 1_545
O3 Ga3 O3 91.9(15) 2_645 1_545
O2 Ga3 O3 17(2) 2_656 4_645
O2 Ga3 O3 135.4(19) 1_554 4_645
O5 Ga3 O3 77(3) 2_656 4_645
O5 Ga3 O3 116(3) 1_554 4_645
Nb Ga3 O3 106.3(7) . 4_645
Nb Ga3 O3 91.5(8) 1_655 4_645
La2 Ga3 O3 72.9(7) 1_655 4_645
La2 Ga3 O3 85.9(7) . 4_645
O3 Ga3 O3 145.3(15) 2_645 4_645
O3 Ga3 O3 62.4(7) 1_545 4_645
O2 Ga3 O3 135.4(19) 2_656 3_544
O2 Ga3 O3 17(2) 1_554 3_544
O5 Ga3 O3 116(3) 2_656 3_544
O5 Ga3 O3 77(3) 1_554 3_544
Nb Ga3 O3 91.5(8) . 3_544
Nb Ga3 O3 106.3(7) 1_655 3_544
La2 Ga3 O3 85.9(7) 1_655 3_544
La2 Ga3 O3 72.9(7) . 3_544
O3 Ga3 O3 62.4(7) 2_645 3_544
O3 Ga3 O3 145.3(15) 1_545 3_544
O3 Ga3 O3 150.1(12) 4_645 3_544
O4 Ga4 O3 87(3) 4_646 3_545
O4 Ga4 O7 65(4) 4_646 4_646
O3 Ga4 O7 83(4) 3_545 4_646
O4 Ga4 O6 121(3) 4_646 3
O3 Ga4 O6 107(3) 3_545 3
O7 Ga4 O6 169(4) 4_646 3
O4 Ga4 Nb 123(3) 4_646 3
O3 Ga4 Nb 96(3) 3_545 3
O7 Ga4 Nb 59(3) 4_646 3
O6 Ga4 Nb 113(2) 3 3
O4 Ga4 Nb 98(2) 4_646 3_655
O3 Ga4 Nb 145(3) 3_545 3_655
O7 Ga4 Nb 130(3) 4_646 3_655
O6 Ga4 Nb 41.9(19) 3 3_655
Nb Ga4 Nb 109.1(4) 3 3_655
O4 Ga4 La1 76(2) 4_646 .
O3 Ga4 La1 28(2) 3_545 .
O7 Ga4 La1 55(3) 4_646 .
O6 Ga4 La1 134(2) 3 .
Nb Ga4 La1 81.1(3) 3 .
Nb Ga4 La1 169.7(6) 3_655 .
O4 Ga4 La1 55(3) 4_646 1_655
O3 Ga4 La1 74(3) 3_545 1_655
O7 Ga4 La1 116(3) 4_646 1_655
O6 Ga4 La1 74(2) 3 1_655
Nb Ga4 La1 169.9(4) 3 1_655
Nb Ga4 La1 80.9(3) 3_655 1_655
La1 Ga4 La1 88.8(3) . 1_655
O4 Ga4 O3 23(3) 4_646 2_646
O3 Ga4 O3 64.5(18) 3_545 2_646
O7 Ga4 O3 71(3) 4_646 2_646
O6 Ga4 O3 119(2) 3 2_646
Nb Ga4 O3 127.9(9) 3 2_646
Nb Ga4 O3 112.7(7) 3_655 2_646
La1 Ga4 O3 59.3(7) . 2_646
La1 Ga4 O3 45.3(8) 1_655 2_646
O4 Ga4 O3 94(3) 4_646 4_645
O3 Ga4 O3 162(2) 3_545 4_645
O7 Ga4 O3 81(3) 4_646 4_645
O6 Ga4 O3 88(2) 3 4_645
Nb Ga4 O3 68.1(8) 3 4_645
Nb Ga4 O3 52.5(8) 3_655 4_645
La1 Ga4 O3 135.7(8) . 4_645
La1 Ga4 O3 120.8(8) 1_655 4_645
O3 Ga4 O3 117.5(11) 2_646 4_645
O4 Ga4 O3 74(3) 4_646 3_645
O3 Ga4 O3 99(3) 3_545 3_645
O7 Ga4 O3 138(3) 4_646 3_645
O6 Ga4 O3 47.6(19) 3 3_645
Nb Ga4 O3 158.2(7) 3 3_645
Nb Ga4 O3 50.8(8) 3_655 3_645
La1 Ga4 O3 118.9(8) . 3_645
La1 Ga4 O3 31.1(7) 1_655 3_645
O3 Ga4 O3 73.1(9) 2_646 3_645
O3 Ga4 O3 98.3(12) 4_645 3_645
O4 Ga4 O3 136(3) 4_646 2_656
O3 Ga4 O3 69.1(18) 3_545 2_656
O7 Ga4 O3 142(3) 4_646 2_656
O6 Ga4 O3 42.6(18) 3 2_656
Nb Ga4 O3 97.3(9) 3 2_656
Nb Ga4 O3 83.9(7) 3_655 2_656
La1 Ga4 O3 93.9(7) . 2_656
La1 Ga4 O3 82.4(9) 1_655 2_656
O3 Ga4 O3 116.4(16) 2_646 2_656
O3 Ga4 O3 120.2(11) 4_645 2_656
O3 Ga4 O3 74.3(8) 3_645 2_656
Ga2 O1 La2 98(3) . .
Ga2 O1 La1 104(2) . 3_554
La2 O1 La1 98.9(17) . 3_554
Ga2 O1 La1 126(2) . 2_556
La2 O1 La1 108(3) . 2_556
La1 O1 La1 117(3) 3_554 2_556
Ga2 O1 O3 47(2) . 4_645
La2 O1 O3 142(2) . 4_645
La1 O1 O3 103(3) 3_554 4_645
La1 O1 O3 90(2) 2_556 4_645
Ga2 O1 O3 161(4) . 4_545
La2 O1 O3 101(2) . 4_545
La1 O1 O3 70.1(16) 3_554 4_545
La1 O1 O3 49.2(13) 2_556 4_545
O3 O1 O3 116(3) 4_645 4_545
Ga2 O1 O3 62.3(16) . .
La2 O1 O3 86.8(17) . .
La1 O1 O3 45.9(11) 3_554 .
La1 O1 O3 160(3) 2_556 .
O3 O1 O3 86.9(18) 4_645 .
O3 O1 O3 116(2) 4_545 .
Ga2 O1 O3 89.6(17) . 1_545
La2 O1 O3 113.9(19) . 1_545
La1 O1 O3 142(2) 3_554 1_545
La1 O1 O3 37.1(10) 2_556 1_545
O3 O1 O3 61.6(16) 4_645 1_545
O3 O1 O3 85.3(14) 4_545 1_545
O3 O1 O3 148(3) . 1_545
Ga2 O1 O3 130.9(16) . 1_455
La2 O1 O3 69.6(12) . 1_455
La1 O1 O3 38.2(12) 3_554 1_455
La1 O1 O3 102.1(18) 2_556 1_455
O3 O1 O3 141(2) 4_645 1_455
O3 O1 O3 55.3(11) 4_545 1_455
O3 O1 O3 69.5(11) . 1_455
O3 O1 O3 139.3(16) 1_545 1_455
Ga3 O2 Ga2 135(4) 1_556 2_656
Ga3 O2 La2 97(3) 1_556 1_556
Ga2 O2 La2 88.7(17) 2_656 1_556
Ga3 O2 O3 151(3) 1_556 3_545
Ga2 O2 O3 53(2) 2_656 3_545
La2 O2 O3 111(2) 1_556 3_545
Ga3 O2 La1 125(2) 1_556 .
Ga2 O2 La1 100(3) 2_656 .
La2 O2 La1 88.6(18) 1_556 .
O3 O2 La1 55(2) 3_545 .
Ga3 O2 O3 78.0(18) 1_556 2_646
Ga2 O2 O3 114(3) 2_656 2_646
La2 O2 O3 152(2) 1_556 2_646
O3 O2 O3 74.8(18) 3_545 2_646
La1 O2 O3 72.6(15) . 2_646
Ga3 O2 O3 32.2(16) 1_556 4_646
Ga2 O2 O3 114(3) 2_656 4_646
La2 O2 O3 71.0(15) 1_556 4_646
O3 O2 O3 166(2) 3_545 4_646
La1 O2 O3 139(2) . 4_646
O3 O2 O3 109.9(18) 2_646 4_646
Ga3 O2 O3 128(3) 1_556 2_656
Ga2 O2 O3 13.7(15) 2_656 2_656
La2 O2 O3 77.6(11) 1_556 2_656
O3 O2 O3 65.5(17) 3_545 2_656
La1 O2 O3 107(2) . 2_656
O3 O2 O3 127(2) 2_646 2_656
O3 O2 O3 102.6(15) 4_646 2_656
Ga3 O2 O3 22.8(16) 1_556 1_546
Ga2 O2 O3 158(3) 2_656 1_546
La2 O2 O3 91.6(16) 1_556 1_546
O3 O2 O3 145(2) 3_545 1_546
La1 O2 O3 102.5(14) . 1_546
O3 O2 O3 73.2(15) 2_646 1_546
O3 O2 O3 45.4(8) 4_646 1_546
O3 O2 O3 147.8(17) 2_656 1_546
Ga4 O3 Ga2 123(3) 3_554 4_655
Ga4 O3 O4 48(2) 3_554 2_656
Ga2 O3 O4 130(4) 4_655 2_656
Ga4 O3 O6 43(2) 3_554 1_565
Ga2 O3 O6 81(2) 4_655 1_565
O4 O3 O6 77(2) 2_656 1_565
Ga4 O3 O5 59(2) 3_554 2_666
Ga2 O3 O5 104.0(19) 4_655 2_666
O4 O3 O5 104(3) 2_656 2_666
O6 O3 O5 62(2) 1_565 2_666
Ga4 O3 La1 136(4) 3_554 3_554
Ga2 O3 La1 101(2) 4_655 3_554
O4 O3 La1 105(2) 2_656 3_554
O6 O3 La1 175(3) 1_565 3_554
O5 O3 La1 113(3) 2_666 3_554
Ga4 O3 O7 45(3) 3_554 2_656
Ga2 O3 O7 169(4) 4_655 2_656
O4 O3 O7 46(3) 2_656 2_656
O6 O3 O7 88(3) 1_565 2_656
O5 O3 O7 70(3) 2_666 2_656
La1 O3 O7 91(3) 3_554 2_656
Ga4 O3 O2 152(4) 3_554 3_554
Ga2 O3 O2 42.2(17) 4_655 3_554
O4 O3 O2 116(3) 2_656 3_554
O6 O3 O2 117(3) 1_565 3_554
O5 O3 O2 139(2) 2_666 3_554
La1 O3 O2 65.8(19) 3_554 3_554
O7 O3 O2 147(3) 2_656 3_554
Ga4 O3 O4 121(3) 3_554 3_554
Ga2 O3 O4 19.9(14) 4_655 3_554
O4 O3 O4 146(3) 2_656 3_554
O6 O3 O4 80(2) 1_565 3_554
O5 O3 O4 86(2) 2_666 3_554
La1 O3 O4 100(2) 3_554 3_554
O7 O3 O4 156(3) 2_656 3_554
O2 O3 O4 55.3(19) 3_554 3_554
Ga4 O3 O1 94(3) 3_554 4_655
Ga2 O3 O1 37.9(17) 4_655 4_655
O4 O3 O1 93(3) 2_656 4_655
O6 O3 O1 58(2) 1_565 4_655
O5 O3 O1 112(2) 2_666 4_655
La1 O3 O1 125(3) 3_554 4_655
O7 O3 O1 134(3) 2_656 4_655
O2 O3 O1 60(3) 3_554 4_655
O4 O3 O1 53.5(19) 3_554 4_655
Ga4 O3 La1 103(3) 3_554 2_566
Ga2 O3 La1 73.8(13) 4_655 2_566
O4 O3 La1 148(4) 2_656 2_566
O6 O3 La1 89.1(15) 1_565 2_566
O5 O3 La1 44.9(14) 2_666 2_566
La1 O3 La1 87.1(15) 3_554 2_566
O7 O3 La1 106(3) 2_656 2_566
O2 O3 La1 95.2(18) 3_554 2_566
O4 O3 La1 54.1(15) 3_554 2_566
O1 O3 La1 103.7(16) 4_655 2_566
Ga4 O3 O1 140(4) 3_554 4
Ga2 O3 O1 78(2) 4_655 4
O4 O3 O1 145(3) 2_656 4
O6 O3 O1 134.1(19) 1_565 4
O5 O3 O1 84(2) 2_666 4
La1 O3 O1 42.7(10) 3_554 4
O7 O3 O1 110(4) 2_656 4
O2 O3 O1 68(2) 3_554 4
O4 O3 O1 66.9(19) 3_554 4
O1 O3 O1 116(3) 4_655 4
La1 O3 O1 46.0(11) 2_566 4
Ga4 O3 Ga2 76.5(18) 3_554 .
Ga2 O3 Ga2 127(3) 4_655 .
O4 O3 Ga2 29.2(16) 2_656 .
O6 O3 Ga2 104.7(19) 1_565 .
O5 O3 Ga2 126(3) 2_666 .
La1 O3 Ga2 78.1(12) 3_554 .
O7 O3 Ga2 56(2) 2_656 .
O2 O3 Ga2 95(2) 3_554 .
O4 O3 Ga2 146(3) 3_554 .
O1 O3 Ga2 99.8(19) 4_655 .
La1 O3 Ga2 156(2) 2_566 .
O1 O3 Ga2 120.7(16) 4 .
Ga4 O3 O6 93(3) 3_554 1_465
Ga2 O3 O6 108(2) 4_655 1_465
O4 O3 O6 121(4) 2_656 1_465
O6 O3 O6 105(2) 1_565 1_465
O5 O3 O6 43.0(16) 2_666 1_465
La1 O3 O6 70.4(17) 3_554 1_465
O7 O3 O6 75(3) 2_656 1_465
O2 O3 O6 114(2) 3_554 1_465
O4 O3 O6 89(2) 3_554 1_465
O1 O3 O6 139.3(18) 4_655 1_465
La1 O3 O6 35.8(11) 2_566 1_465
O1 O3 O6 47(2) 4 1_465
Ga2 O3 O6 121(2) . 1_465
Ga4 O3 Ga1 60(2) 3_554 1_565
Ga2 O3 Ga1 130.6(18) 4_655 1_565
O4 O3 Ga1 91(3) 2_656 1_565
O6 O3 Ga1 84(2) 1_565 1_565
O5 O3 Ga1 29.7(14) 2_666 1_565
La1 O3 Ga1 92(2) 3_554 1_565
O7 O3 Ga1 47(2) 2_656 1_565
O2 O3 Ga1 148(2) 3_554 1_565
O4 O3 Ga1 111.1(19) 3_554 1_565
O1 O3 Ga1 140(2) 4_655 1_565
La1 O3 Ga1 59.4(10) 2_566 1_565
O1 O3 Ga1 80(2) 4 1_565
Ga2 O3 Ga1 102.5(19) . 1_565
O6 O3 Ga1 34.1(13) 1_465 1_565
Ga4 O3 Nb 60(2) 3_554 1_565
Ga2 O3 Nb 130.6(18) 4_655 1_565
O4 O3 Nb 91(3) 2_656 1_565
O6 O3 Nb 84(2) 1_565 1_565
O5 O3 Nb 29.7(14) 2_666 1_565
La1 O3 Nb 92(2) 3_554 1_565
O7 O3 Nb 47(2) 2_656 1_565
O2 O3 Nb 148(2) 3_554 1_565
O4 O3 Nb 111.1(19) 3_554 1_565
O1 O3 Nb 140(2) 4_655 1_565
La1 O3 Nb 59.4(10) 2_566 1_565
O1 O3 Nb 80(2) 4 1_565
Ga2 O3 Nb 102.5(19) . 1_565
O6 O3 Nb 34.1(13) 1_465 1_565
Ga1 O3 Nb 0.0 1_565 1_565
Ga4 O3 O1 94(3) 3_554 .
Ga2 O3 O1 133(3) 4_655 .
O4 O3 O1 56(2) 2_656 .
O6 O3 O1 132(2) 1_565 .
O5 O3 O1 120(3) 2_666 .
La1 O3 O1 49.4(13) 3_554 .
O7 O3 O1 56(2) 2_656 .
O2 O3 O1 92(2) 3_554 .
O4 O3 O1 145(3) 3_554 .
O1 O3 O1 124(2) 4_655 .
La1 O3 O1 127(2) 2_566 .
O1 O3 O1 90.6(16) 4 .
Ga2 O3 O1 31.1(11) . .
O6 O3 O1 95(2) 1_465 .
Ga1 O3 O1 90(2) 1_565 .
Nb O3 O1 90(2) 1_565 .
Ga4 O3 La1 82(2) 3_554 3_654
Ga2 O3 La1 71.8(19) 4_655 3_654
O4 O3 La1 58(3) 2_656 3_654
O6 O3 La1 68.6(19) 1_565 3_654
O5 O3 La1 131(2) 2_666 3_654
La1 O3 La1 116(2) 3_554 3_654
O7 O3 La1 104(3) 2_656 3_654
O2 O3 La1 70(2) 3_554 3_654
O4 O3 La1 90(2) 3_554 3_654
O1 O3 La1 37.8(11) 4_655 3_654
La1 O3 La1 141.4(18) 2_566 3_654
O1 O3 La1 138(3) 4 3_654
Ga2 O3 La1 62.2(10) . 3_654
O6 O3 La1 173.5(18) 1_465 3_654
Ga1 O3 La1 141.5(17) 1_565 3_654
Nb O3 La1 141.5(17) 1_565 3_654
O1 O3 La1 89.5(15) . 3_654
Ga4 O3 O6 136(2) 3_554 4_655
Ga2 O3 O6 86(2) 4_655 4_655
O4 O3 O6 88(2) 2_656 4_655
O6 O3 O6 145(2) 1_565 4_655
O5 O3 O6 152(3) 2_666 4_655
La1 O3 O6 39.3(14) 3_554 4_655
O7 O3 O6 104(3) 2_656 4_655
O2 O3 O6 43.9(18) 3_554 4_655
O4 O3 O6 98(2) 3_554 4_655
O1 O3 O6 92(3) 4_655 4_655
La1 O3 O6 117.6(17) 2_566 4_655
O1 O3 O6 72.6(17) 4 4_655
Ga2 O3 O6 59.4(12) . 4_655
O6 O3 O6 109.6(19) 1_465 4_655
Ga1 O3 O6 128(2) 1_565 4_655
Nb O3 O6 128(2) 1_565 4_655
O1 O3 O6 47.7(19) . 4_655
La1 O3 O6 76.9(16) 3_654 4_655
Ga4 O3 Ga3 42.9(15) 3_554 1_565
Ga2 O3 Ga3 97.8(15) 4_655 1_565
O4 O3 Ga3 91(2) 2_656 1_565
O6 O3 Ga3 37.9(17) 1_565 1_565
O5 O3 Ga3 24.5(13) 2_666 1_565
La1 O3 Ga3 137(2) 3_554 1_565
O7 O3 Ga3 73(2) 2_656 1_565
O2 O3 Ga3 140(2) 3_554 1_565
O4 O3 Ga3 85.3(15) 3_554 1_565
O1 O3 Ga3 91.9(17) 4_655 1_565
La1 O3 Ga3 62.0(9) 2_566 1_565
O1 O3 Ga3 106.3(17) 4 1_565
Ga2 O3 Ga3 119.0(18) . 1_565
O6 O3 Ga3 67.5(13) 1_465 1_565
Ga1 O3 Ga3 47.8(8) 1_565 1_565
Nb O3 Ga3 47.8(8) 1_565 1_565
O1 O3 Ga3 129(2) . 1_565
La1 O3 Ga3 106.0(12) 3_654 1_565
O6 O3 Ga3 176(2) 4_655 1_565
Ga4 O3 La1 69(2) 3_554 2_666
Ga2 O3 La1 53.7(12) 4_655 2_666
O4 O3 La1 95(2) 2_656 2_666
O6 O3 La1 27.1(18) 1_565 2_666
O5 O3 La1 76.0(16) 2_666 2_666
La1 O3 La1 154(2) 3_554 2_666
O7 O3 La1 115(3) 2_656 2_666
O2 O3 La1 91(2) 3_554 2_666
O4 O3 La1 55.5(13) 3_554 2_666
O1 O3 La1 36.2(13) 4_655 2_666
La1 O3 La1 83.8(9) 2_566 2_666
O1 O3 La1 119.7(15) 4 2_666
Ga2 O3 La1 117.0(15) . 2_666
O6 O3 La1 112.5(12) 1_465 2_666
Ga1 O3 La1 103.4(12) 1_565 2_666
Nb O3 La1 103.4(12) 1_565 2_666
O1 O3 La1 148.1(18) . 2_666
La1 O3 La1 61.8(9) 3_654 2_666
O6 O3 La1 128(2) 4_655 2_666
Ga3 O3 La1 55.8(6) 1_565 2_666
Ga4 O3 O5 117(3) 3_554 3_554
Ga2 O3 O5 60.0(19) 4_655 3_554
O4 O3 O5 81(3) 2_656 3_554
O6 O3 O5 101(2) 1_565 3_554
O5 O3 O5 160(2) 2_666 3_554
La1 O3 O5 83.8(18) 3_554 3_554
O7 O3 O5 123(3) 2_656 3_554
O2 O3 O5 37.0(18) 3_554 3_554
O4 O3 O5 79(2) 3_554 3_554
O1 O3 O5 48.1(17) 4_655 3_554
La1 O3 O5 130(2) 2_566 3_554
O1 O3 O5 103(2) 4 3_554
Ga2 O3 O5 67.0(14) . 3_554
O6 O3 O5 149(2) 1_465 3_554
Ga1 O3 O5 169.3(16) 1_565 3_554
Nb O3 O5 169.3(16) 1_565 3_554
O1 O3 O5 79.5(17) . 3_554
La1 O3 O5 36.2(11) 3_654 3_554
O6 O3 O5 45.7(16) 4_655 3_554
Ga3 O3 O5 138.2(16) 1_565 3_554
La1 O3 O5 83.9(14) 2_666 3_554
Ga4 O3 O7 14.0(14) 3_554 1_554
Ga2 O3 O7 135(2) 4_655 1_554
O4 O3 O7 38(2) 2_656 1_554
O6 O3 O7 56(2) 1_565 1_554
O5 O3 O7 66.8(19) 2_666 1_554
La1 O3 O7 124(2) 3_554 1_554
O7 O3 O7 34(3) 2_656 1_554
O2 O3 O7 151(2) 3_554 1_554
O4 O3 O7 134.5(19) 3_554 1_554
O1 O3 O7 102(2) 4_655 1_554
La1 O3 O7 111.7(18) 2_566 1_554
O1 O3 O7 139(3) 4 1_554
Ga2 O3 O7 64.0(11) . 1_554
O6 O3 O7 94(2) 1_465 1_554
Ga1 O3 O7 60.0(14) 1_565 1_554
Nb O3 O7 60.0(14) 1_565 1_554
O1 O3 O7 80.4(17) . 1_554
La1 O3 O7 82.1(14) 3_654 1_554
O6 O3 O7 123.1(15) 4_655 1_554
Ga3 O3 O7 54.9(9) 1_565 1_554
La1 O3 O7 82.0(12) 2_666 1_554
O5 O3 O7 114.3(17) 3_554 1_554
Ga4 O3 O2 59.8(18) 3_554 2_666
Ga2 O3 O2 74.6(16) 4_655 2_666
O4 O3 O2 105(2) 2_656 2_666
O6 O3 O2 32.8(14) 1_565 2_666
O5 O3 O2 38.5(17) 2_666 2_666
La1 O3 O2 143(2) 3_554 2_666
O7 O3 O2 96(3) 2_656 2_666
O2 O3 O2 117(2) 3_554 2_666
O4 O3 O2 63.2(16) 3_554 2_666
O1 O3 O2 73.1(17) 4_655 2_666
La1 O3 O2 56.3(10) 2_566 2_666
O1 O3 O2 101.8(15) 4 2_666
Ga2 O3 O2 134(2) . 2_666
O6 O3 O2 76.3(15) 1_465 2_666
Ga1 O3 O2 67.2(14) 1_565 2_666
Nb O3 O2 67.2(14) 1_565 2_666
O1 O3 O2 152(3) . 2_666
La1 O3 O2 97.5(16) 3_654 2_666
O6 O3 O2 161(3) 4_655 2_666
Ga3 O3 O2 23.3(11) 1_565 2_666
La1 O3 O2 37.8(11) 2_666 2_666
O5 O3 O2 121(2) 3_554 2_666
O7 O3 O2 73.5(14) 1_554 2_666
Ga4 O3 Ga3 143(3) 3_554 3
Ga2 O3 Ga3 48.4(15) 4_655 3
O4 O3 Ga3 105(3) 2_656 3
O6 O3 Ga3 116(3) 1_565 3
O5 O3 Ga3 149.2(19) 2_666 3
La1 O3 Ga3 68.0(15) 3_554 3
O7 O3 Ga3 140(2) 2_656 3
O2 O3 Ga3 11.3(12) 3_554 3
O4 O3 Ga3 64.0(17) 3_554 3
O1 O3 Ga3 57.5(19) 4_655 3
La1 O3 Ga3 106.4(15) 2_566 3
O1 O3 Ga3 77.2(19) 4 3
Ga2 O3 Ga3 85.0(14) . 3
O6 O3 Ga3 123.9(19) 1_465 3
Ga1 O3 Ga3 157.1(15) 1_565 3
Nb O3 Ga3 157.1(15) 1_565 3
O1 O3 Ga3 85.1(17) . 3
La1 O3 Ga3 61.0(11) 3_654 3
O6 O3 Ga3 38.9(15) 4_655 3
Ga3 O3 Ga3 145.3(15) 1_565 3
La1 O3 Ga3 91.9(14) 2_666 3
O5 O3 Ga3 26.2(11) 3_554 3
O7 O3 Ga3 140.4(15) 1_554 3
O2 O3 Ga3 122.2(18) 2_666 3
Ga4 O3 O3 97(2) 3_554 4_645
Ga2 O3 O3 102(3) 4_655 4_645
O4 O3 O3 49(2) 2_656 4_645
O6 O3 O3 112(2) 1_565 4_645
O5 O3 O3 152(3) 2_666 4_645
La1 O3 O3 72.4(12) 3_554 4_645
O7 O3 O3 82(2) 2_656 4_645
O2 O3 O3 70(2) 3_554 4_645
O4 O3 O3 121(3) 3_554 4_645
O1 O3 O3 83(2) 4_655 4_645
La1 O3 O3 158(2) 2_566 4_645
O1 O3 O3 112(2) 4 4_645
Ga2 O3 O3 26.0(6) . 4_645
O6 O3 O3 136(2) 1_465 4_645
Ga1 O3 O3 127(2) 1_565 4_645
Nb O3 O3 127(2) 1_565 4_645
O1 O3 O3 41.3(13) . 4_645
La1 O3 O3 49.7(14) 3_654 4_645
O6 O3 O3 40.5(12) 4_655 4_645
Ga3 O3 O3 139(2) 1_565 4_645
La1 O3 O3 112(2) 2_666 4_645
O5 O3 O3 42.1(16) 3_554 4_645
O7 O3 O3 86.8(16) 1_554 4_645
O2 O3 O3 144(2) 2_666 4_645
Ga3 O3 O3 59.1(17) 3 4_645
Ga4 O3 O3 92(2) 3_554 4_655
Ga2 O3 O3 39.5(13) 4_655 4_655
O4 O3 O3 128(3) 2_656 4_655
O6 O3 O3 52.5(16) 1_565 4_655
O5 O3 O3 66.5(17) 2_666 4_655
La1 O3 O3 126(2) 3_554 4_655
O7 O3 O3 131(3) 2_656 4_655
O2 O3 O3 81(2) 3_554 4_655
O4 O3 O3 28.8(14) 3_554 4_655
O1 O3 O3 51.9(18) 4_655 4_655
La1 O3 O3 53.8(8) 2_566 4_655
O1 O3 O3 86.7(16) 4 4_655
Ga2 O3 O3 149(3) . 4_655
O6 O3 O3 87.9(15) 1_465 4_655
Ga1 O3 O3 95.7(17) 1_565 4_655
Nb O3 O3 95.7(17) 1_565 4_655
O1 O3 O3 173(3) . 4_655
La1 O3 O3 88(2) 3_654 4_655
O6 O3 O3 125(3) 4_655 4_655
Ga3 O3 O3 58.5(12) 1_565 4_655
La1 O3 O3 33.2(10) 2_666 4_655
O5 O3 O3 95(2) 3_554 4_655
O7 O3 O3 105.9(19) 1_554 4_655
O2 O3 O3 35.5(14) 2_666 4_655
Ga3 O3 O3 88(2) 3 4_655
O3 O3 O3 134(4) 4_645 4_655
Ga4 O3 Ga4 110(2) 3_554 2_666
Ga2 O3 Ga4 26.9(8) 4_655 2_666
O4 O3 Ga4 142(3) 2_656 2_666
O6 O3 Ga4 70.3(16) 1_565 2_666
O5 O3 Ga4 77.3(15) 2_666 2_666
La1 O3 Ga4 109.1(17) 3_554 2_666
O7 O3 Ga4 147(3) 2_656 2_666
O2 O3 Ga4 65.7(15) 3_554 2_666
O4 O3 Ga4 10.8(11) 3_554 2_666
O1 O3 Ga4 53.6(12) 4_655 2_666
La1 O3 Ga4 50.6(7) 2_566 2_666
O1 O3 Ga4 72.5(13) 4 2_666
Ga2 O3 Ga4 152(2) . 2_666
O6 O3 Ga4 86.4(13) 1_465 2_666
Ga1 O3 Ga4 104.0(10) 1_565 2_666
Nb O3 Ga4 104.0(10) 1_565 2_666
O1 O3 Ga4 155(2) . 2_666
La1 O3 Ga4 91.3(14) 3_654 2_666
O6 O3 Ga4 109(2) 4_655 2_666
Ga3 O3 Ga4 74.6(7) 1_565 2_666
La1 O3 Ga4 47.8(6) 2_666 2_666
O5 O3 Ga4 86.7(16) 3_554 2_666
O7 O3 Ga4 124.2(12) 1_554 2_666
O2 O3 Ga4 52.4(11) 2_666 2_666
Ga3 O3 Ga4 73.8(11) 3 2_666
O3 O3 Ga4 129(3) 4_645 2_666
O3 O3 Ga4 18.3(10) 4_655 2_666
Ga4 O3 O4 101(3) 3_554 2_556
Ga2 O3 O4 131(2) 4_655 2_556
O4 O3 O4 95(3) 2_656 2_556
O6 O3 O4 136(3) 1_565 2_556
O5 O3 O4 79(2) 2_666 2_556
La1 O3 O4 39.8(15) 3_554 2_556
O7 O3 O4 59(3) 2_656 2_556
O2 O3 O4 105(2) 3_554 2_556
O4 O3 O4 119.0(18) 3_554 2_556
O1 O3 O4 165(3) 4_655 2_556
La1 O3 O4 75.7(12) 2_566 2_556
O1 O3 O4 53.0(16) 4 2_556
Ga2 O3 O4 81.2(14) . 2_556
O6 O3 O4 43.2(11) 1_465 2_556
Ga1 O3 O4 53.4(12) 1_565 2_556
Nb O3 O4 53.4(12) 1_565 2_556
O1 O3 O4 52.3(14) . 2_556
La1 O3 O4 141.8(12) 3_654 2_556
O6 O3 O4 75.0(17) 4_655 2_556
Ga3 O3 O4 100.9(17) 1_565 2_556
La1 O3 O4 154.8(16) 2_666 2_556
O5 O3 O4 120.5(15) 3_554 2_556
O7 O3 O4 92.1(19) 1_554 2_556
O2 O3 O4 117.0(19) 2_666 2_556
Ga3 O3 O4 107.7(14) 3 2_556
O3 O3 O4 92.4(15) 4_645 2_556
O3 O3 O4 129.5(19) 4_655 2_556
Ga4 O3 O4 122.0(12) 2_666 2_556
Ga4 O3 Ga1 23.8(17) 3_554 1_665
Ga2 O3 Ga1 100.2(17) 4_655 1_665
O4 O3 Ga1 56.3(18) 2_656 1_665
O6 O3 Ga1 21.8(14) 1_565 1_665
O5 O3 Ga1 66.4(16) 2_666 1_665
La1 O3 Ga1 158(2) 3_554 1_665
O7 O3 Ga1 69(2) 2_656 1_665
O2 O3 Ga1 130(2) 3_554 1_665
O4 O3 Ga1 101.4(16) 3_554 1_665
O1 O3 Ga1 70.8(17) 4_655 1_665
La1 O3 Ga1 103.9(12) 2_566 1_665
O1 O3 Ga1 149.5(18) 4 1_665
Ga2 O3 Ga1 85.2(12) . 1_665
O6 O3 Ga1 107.8(18) 1_465 1_665
Ga1 O3 Ga1 78.0(12) 1_565 1_665
Nb O3 Ga1 78.0(12) 1_565 1_665
O1 O3 Ga1 110.8(18) . 1_665
La1 O3 Ga1 66.2(9) 3_654 1_665
O6 O3 Ga1 138.0(16) 4_655 1_665
Ga3 O3 Ga1 43.3(6) 1_565 1_665
La1 O3 Ga1 47.0(6) 2_666 1_665
O5 O3 Ga1 102.3(14) 3_554 1_665
O7 O3 Ga1 35.0(9) 1_554 1_665
O2 O3 Ga1 49.6(11) 2_666 1_665
Ga3 O3 Ga1 124.5(15) 3 1_665
O3 O3 Ga1 98.1(16) 4_645 1_665
O3 O3 Ga1 74.3(14) 4_655 1_665
Ga4 O3 Ga1 92.1(9) 2_666 1_665
O4 O3 Ga1 124.4(19) 2_556 1_665
Ga4 O3 Nb 23.8(17) 3_554 1_665
Ga2 O3 Nb 100.2(17) 4_655 1_665
O4 O3 Nb 56.3(18) 2_656 1_665
O6 O3 Nb 21.8(14) 1_565 1_665
O5 O3 Nb 66.4(16) 2_666 1_665
La1 O3 Nb 158(2) 3_554 1_665
O7 O3 Nb 69(2) 2_656 1_665
O2 O3 Nb 130(2) 3_554 1_665
O4 O3 Nb 101.4(16) 3_554 1_665
O1 O3 Nb 70.8(17) 4_655 1_665
La1 O3 Nb 103.9(12) 2_566 1_665
O1 O3 Nb 149.5(18) 4 1_665
Ga2 O3 Nb 85.2(12) . 1_665
O6 O3 Nb 107.8(18) 1_465 1_665
Ga1 O3 Nb 78.0(12) 1_565 1_665
Nb O3 Nb 78.0(12) 1_565 1_665
O1 O3 Nb 110.8(18) . 1_665
La1 O3 Nb 66.2(9) 3_654 1_665
O6 O3 Nb 138.0(16) 4_655 1_665
Ga3 O3 Nb 43.3(6) 1_565 1_665
La1 O3 Nb 47.0(6) 2_666 1_665
O5 O3 Nb 102.3(14) 3_554 1_665
O7 O3 Nb 35.0(9) 1_554 1_665
O2 O3 Nb 49.6(11) 2_666 1_665
Ga3 O3 Nb 124.5(15) 3 1_665
O3 O3 Nb 98.1(16) 4_645 1_665
O3 O3 Nb 74.3(14) 4_655 1_665
Ga4 O3 Nb 92.1(9) 2_666 1_665
O4 O3 Nb 124.4(19) 2_556 1_665
Ga1 O3 Nb 0.0(3) 1_665 1_665
Ga4 O3 La2 158(2) 3_554 3
Ga2 O3 La2 44.0(12) 4_655 3
O4 O3 La2 152(3) 2_656 3
O6 O3 La2 120(2) 1_565 3
O5 O3 La2 103.5(16) 2_666 3
La1 O3 La2 60.2(12) 3_554 3
O7 O3 La2 146(3) 2_656 3
O2 O3 La2 37.5(13) 3_554 3
O4 O3 La2 40.0(12) 3_554 3
O1 O3 La2 80.1(19) 4_655 3
La1 O3 La2 58.7(8) 2_566 3
O1 O3 La2 36.1(16) 4 3
Ga2 O3 La2 125.3(16) . 3
O6 O3 La2 78.5(15) 1_465 3
Ga1 O3 La2 112.2(12) 1_565 3
Nb O3 La2 112.2(12) 1_565 3
O1 O3 La2 106.4(17) . 3
La1 O3 La2 104.7(17) 3_654 3
O6 O3 La2 66.0(14) 4_655 3
Ga3 O3 La2 115.7(9) 1_565 3
La1 O3 La2 94.9(11) 2_666 3
O5 O3 La2 74.4(15) 3_554 3
O7 O3 La2 170.2(14) 1_554 3
O2 O3 La2 98.3(13) 2_666 3
Ga3 O3 La2 48.6(7) 3 3
O3 O3 La2 103(2) 4_645 3
O3 O3 La2 67.8(15) 4_655 3
Ga4 O3 La2 49.6(6) 2_666 3
O4 O3 La2 86.9(12) 2_556 3
Ga1 O3 La2 141.4(12) 1_665 3
Nb O3 La2 141.4(12) 1_665 3
Ga4 O3 La2 67(2) 3_554 .
Ga2 O3 La2 170(2) 4_655 .
O4 O3 La2 57(3) 2_656 .
O6 O3 La2 109(3) 1_565 .
O5 O3 La2 80(2) 2_666 .
La1 O3 La2 68.9(14) 3_554 .
O7 O3 La2 22(2) 2_656 .
O2 O3 La2 129.6(19) 3_554 .
O4 O3 La2 156(2) 3_554 .
O1 O3 La2 149.9(18) 4_655 .
La1 O3 La2 103.4(17) 2_566 .
O1 O3 La2 92.8(19) 4 .
Ga2 O3 La2 54.2(10) . .
O6 O3 La2 67.9(16) 1_465 .
Ga1 O3 La2 51.0(9) 1_565 .
Nb O3 La2 51.0(9) 1_565 .
O1 O3 La2 40.7(15) . .
La1 O3 La2 113.5(11) 3_654 .
O6 O3 La2 86.5(16) 4_655 .
Ga3 O3 La2 89.4(14) 1_565 .
La1 O3 La2 136.5(15) 2_666 .
O5 O3 La2 118.4(12) 3_554 .
O7 O3 La2 55.3(12) 1_554 .
O2 O3 La2 112.6(19) 2_666 .
Ga3 O3 La2 125.2(11) 3 .
O3 O3 La2 76.8(14) 4_645 .
O3 O3 La2 146(3) 4_655 .
Ga4 O3 La2 153.6(15) 2_666 .
O4 O3 La2 39.8(10) 2_556 .
Ga1 O3 La2 90.2(12) 1_665 .
Nb O3 La2 90.2(12) 1_665 .
La2 O3 La2 125.8(12) 3 .
Ga4 O3 Ga4 18(2) 3_554 4_655
Ga2 O3 Ga4 136.7(19) 4_655 4_655
O4 O3 Ga4 54(2) 2_656 4_655
O6 O3 Ga4 57(2) 1_565 4_655
O5 O3 Ga4 50.6(16) 2_666 4_655
La1 O3 Ga4 121(2) 3_554 4_655
O7 O3 Ga4 32(2) 2_656 4_655
O2 O3 Ga4 168(2) 3_554 4_655
O4 O3 Ga4 128.3(17) 3_554 4_655
O1 O3 Ga4 112(2) 4_655 4_655
La1 O3 Ga4 95.1(15) 2_566 4_655
O1 O3 Ga4 124(2) 4 4_655
Ga2 O3 Ga4 77.4(13) . 4_655
O6 O3 Ga4 77.7(18) 1_465 4_655
Ga1 O3 Ga4 43.6(8) 1_565 4_655
Nb O3 Ga4 43.6(8) 1_565 4_655
O1 O3 Ga4 86.8(18) . 4_655
La1 O3 Ga4 98.0(12) 3_654 4_655
O6 O3 Ga4 133.7(18) 4_655 4_655
Ga3 O3 Ga4 43.3(7) 1_565 4_655
La1 O3 Ga4 84.0(9) 2_666 4_655
O5 O3 Ga4 131.4(15) 3_554 4_655
O7 O3 Ga4 17.2(9) 1_554 4_655
O2 O3 Ga4 65.0(13) 2_666 4_655
Ga3 O3 Ga4 157.6(13) 3 4_655
O3 O3 Ga4 101.9(18) 4_645 4_655
O3 O3 Ga4 100.2(18) 4_655 4_655
Ga4 O3 Ga4 117.5(10) 2_666 4_655
O4 O3 Ga4 83.4(16) 2_556 4_655
Ga1 O3 Ga4 40.9(6) 1_665 4_655
Nb O3 Ga4 40.9(6) 1_665 4_655
La2 O3 Ga4 153.6(14) 3 4_655
La2 O3 Ga4 52.9(8) . 4_655
Ga4 O3 Ga2 77.6(17) 3_554 1_565
Ga2 O3 Ga2 62.0(11) 4_655 1_565
O4 O3 Ga2 123(2) 2_656 1_565
O6 O3 Ga2 47.9(11) 1_565 1_565
O5 O3 Ga2 43.3(14) 2_666 1_565
La1 O3 Ga2 128.9(15) 3_554 1_565
O7 O3 Ga2 110(3) 2_656 1_565
O2 O3 Ga2 102.6(17) 3_554 1_565
O4 O3 Ga2 47.4(12) 3_554 1_565
O1 O3 Ga2 71.8(12) 4_655 1_565
La1 O3 Ga2 42.9(5) 2_566 1_565
O1 O3 Ga2 86.2(11) 4 1_565
Ga2 O3 Ga2 152.1(16) . 1_565
O6 O3 Ga2 70.8(10) 1_465 1_565
Ga1 O3 Ga2 72.8(8) 1_565 1_565
Nb O3 Ga2 72.8(8) 1_565 1_565
O1 O3 Ga2 163(2) . 1_565
La1 O3 Ga2 103.9(12) 3_654 1_565
O6 O3 Ga2 145(2) 4_655 1_565
Ga3 O3 Ga2 37.9(4) 1_565 1_565
La1 O3 Ga2 42.2(4) 2_666 1_565
O5 O3 Ga2 117.3(16) 3_554 1_565
O7 O3 Ga2 91.1(11) 1_554 1_565
O2 O3 Ga2 18.0(9) 2_666 1_565
Ga3 O3 Ga2 110.2(13) 3 1_565
O3 O3 Ga2 154(2) 4_645 1_565
O3 O3 Ga2 23.2(11) 4_655 1_565
Ga4 O3 Ga2 36.9(4) 2_666 1_565
O4 O3 Ga2 114.0(13) 2_556 1_565
Ga1 O3 Ga2 66.9(6) 1_665 1_565
Nb O3 Ga2 66.9(6) 1_665 1_565
La2 O3 Ga2 80.4(7) 3 1_565
La2 O3 Ga2 122.9(15) . 1_565
Ga4 O3 Ga2 81.2(9) 4_655 1_565
Ga4 O3 O1 88(2) 3_554 1_565
Ga2 O3 O1 67.1(15) 4_655 1_565
O4 O3 O1 137(3) 2_656 1_565
O6 O3 O1 66.5(14) 1_565 1_565
O5 O3 O1 38.2(16) 2_666 1_565
La1 O3 O1 109.9(17) 3_554 1_565
O7 O3 O1 108(3) 2_656 1_565
O2 O3 O1 101.1(19) 3_554 1_565
O4 O3 O1 48.3(16) 3_554 1_565
O1 O3 O1 87.4(18) 4_655 1_565
La1 O3 O1 23.0(7) 2_566 1_565
O1 O3 O1 67.8(14) 4 1_565
Ga2 O3 O1 164(2) . 1_565
O6 O3 O1 52.9(12) 1_465 1_565
Ga1 O3 O1 63.6(12) 1_565 1_565
Nb O3 O1 63.6(12) 1_565 1_565
O1 O3 O1 148(3) . 1_565
La1 O3 O1 122.5(15) 3_654 1_565
O6 O3 O1 135.6(19) 4_655 1_565
Ga3 O3 O1 45.5(9) 1_565 1_565
La1 O3 O1 61.7(9) 2_666 1_565
O5 O3 O1 127(2) 3_554 1_565
O7 O3 O1 100.1(15) 1_554 1_565
O2 O3 O1 34.1(12) 2_666 1_565
Ga3 O3 O1 111.2(15) 3 1_565
O3 O3 O1 169(3) 4_645 1_565
O3 O3 O1 35.5(13) 4_655 1_565
Ga4 O3 O1 40.4(10) 2_666 1_565
O4 O3 O1 95.7(14) 2_556 1_565
Ga1 O3 O1 83.3(11) 1_665 1_565
Nb O3 O1 83.3(11) 1_665 1_565
La2 O3 O1 70.3(11) 3 1_565
La2 O3 O1 114.1(17) . 1_565
Ga4 O3 O1 86.2(13) 4_655 1_565
Ga2 O3 O1 19.9(7) 1_565 1_565
Ga4 O3 O5 153(3) 3_554 3_454
Ga2 O3 O5 84(2) 4_655 3_454
O4 O3 O5 113(2) 2_656 3_454
O6 O3 O5 164(3) 1_565 3_454
O5 O3 O5 122.8(19) 2_666 3_454
La1 O3 O5 17.7(13) 3_554 3_454
O7 O3 O5 108(3) 2_656 3_454
O2 O3 O5 48.2(19) 3_554 3_454
O4 O3 O5 85.8(18) 3_554 3_454
O1 O3 O5 108(3) 4_655 3_454
La1 O3 O5 87.0(12) 2_566 3_454
O1 O3 O5 41.2(12) 4 3_454
Ga2 O3 O5 84.3(12) . 3_454
O6 O3 O5 80.3(16) 1_465 3_454
Ga1 O3 O5 107.2(17) 1_565 3_454
Nb O3 O5 107.2(17) 1_565 3_454
O1 O3 O5 60.3(15) . 3_454
La1 O3 O5 106.0(17) 3_654 3_454
O6 O3 O5 31.6(12) 4_655 3_454
Ga3 O3 O5 146.7(15) 1_565 3_454
La1 O3 O5 137(2) 2_666 3_454
O5 O3 O5 70.8(15) 3_554 3_454
O7 O3 O5 139.4(17) 1_554 3_454
O2 O3 O5 141.1(16) 2_666 3_454
Ga3 O3 O5 51.4(13) 3 3_454
O3 O3 O5 71.0(15) 4_645 3_454
O3 O3 O5 114(2) 4_655 3_454
Ga4 O3 O5 95.8(14) 2_666 3_454
O4 O3 O5 56.7(15) 2_556 3_454
Ga1 O3 O5 169.1(12) 1_665 3_454
Nb O3 O5 169.1(12) 1_665 3_454
La2 O3 O5 46.2(10) 3 3_454
La2 O3 O5 86.1(13) . 3_454
Ga4 O3 O5 138.3(19) 4_655 3_454
Ga2 O3 O5 123.6(12) 1_565 3_454
O1 O3 O5 107.6(14) 1_565 3_454
Ga4 O3 Ga4 99(3) 3_554 3_454
Ga2 O3 Ga4 120.7(18) 4_655 3_454
O4 O3 Ga4 109(3) 2_656 3_454
O6 O3 Ga4 124(3) 1_565 3_454
O5 O3 Ga4 62.8(17) 2_666 3_454
La1 O3 Ga4 51.1(13) 3_554 3_454
O7 O3 Ga4 66(3) 2_656 3_454
O2 O3 Ga4 109.0(19) 3_554 3_454
O4 O3 Ga4 104.7(18) 3_554 3_454
O1 O3 Ga4 158.2(18) 4_655 3_454
La1 O3 Ga4 56.5(9) 2_566 3_454
O1 O3 Ga4 45.0(17) 4 3_454
Ga2 O3 Ga4 100.0(15) . 3_454
O6 O3 Ga4 23.6(8) 1_465 3_454
Ga1 O3 Ga4 42.3(7) 1_565 3_454
Nb O3 Ga4 42.3(7) 1_565 3_454
O1 O3 Ga4 72.0(15) . 3_454
La1 O3 Ga4 161.5(12) 3_654 3_454
O6 O3 Ga4 89.9(16) 4_655 3_454
Ga3 O3 Ga4 86.5(12) 1_565 3_454
La1 O3 Ga4 136.0(12) 2_666 3_454
O5 O3 Ga4 134.9(14) 3_554 3_454
O7 O3 Ga4 94.8(17) 1_554 3_454
O2 O3 Ga4 99.0(16) 2_666 3_454
Ga3 O3 Ga4 115.4(12) 3 3_454
O3 O3 Ga4 112.1(17) 4_645 3_454
O3 O3 Ga4 110.3(16) 4_655 3_454
Ga4 O3 Ga4 105.3(10) 2_666 3_454
O4 O3 Ga4 19.7(6) 2_556 3_454
Ga1 O3 Ga4 120.1(16) 1_665 3_454
Nb O3 Ga4 120.1(16) 1_665 3_454
La2 O3 Ga4 81.0(8) 3 3_454
La2 O3 Ga4 51.9(8) . 3_454
Ga4 O3 Ga4 81.7(12) 4_655 3_454
Ga2 O3 Ga4 94.4(10) 1_565 3_454
O1 O3 Ga4 76.0(11) 1_565 3_454
O5 O3 Ga4 65.0(12) 3_454 3_454
Ga4 O3 O6 37(2) 3_554 2_665
Ga2 O3 O6 128.9(18) 4_655 2_665
O4 O3 O6 77(3) 2_656 2_665
O6 O3 O6 62(3) 1_565 2_665
O5 O3 O6 28.4(15) 2_666 2_665
La1 O3 O6 114(2) 3_554 2_665
O7 O3 O6 43(2) 2_656 2_665
O2 O3 O6 166.9(18) 3_554 2_665
O4 O3 O6 113.4(18) 3_554 2_665
O1 O3 O6 121(2) 4_655 2_665
La1 O3 O6 71.8(12) 2_566 2_665
O1 O3 O6 102(2) 4 2_665
Ga2 O3 O6 97.4(17) . 2_665
O6 O3 O6 55.8(17) 1_465 2_665
Ga1 O3 O6 23.4(8) 1_565 2_665
Nb O3 O6 23.4(8) 1_565 2_665
O1 O3 O6 98(2) . 2_665
La1 O3 O6 119.0(15) 3_654 2_665
O6 O3 O6 144(2) 4_655 2_665
Ga3 O3 O6 32.0(8) 1_565 2_665
La1 O3 O6 85.9(11) 2_666 2_665
O5 O3 O6 154.5(17) 3_554 2_665
O7 O3 O6 40.9(12) 1_554 2_665
O2 O3 O6 55.1(14) 2_666 2_665
Ga3 O3 O6 177.2(13) 3 2_665
O3 O3 O6 123(2) 4_645 2_665
O3 O3 O6 89.4(17) 4_655 2_665
Ga4 O3 O6 103.5(10) 2_666 2_665
O4 O3 O6 74.0(16) 2_556 2_665
Ga1 O3 O6 54.7(10) 1_665 2_665
Nb O3 O6 54.7(10) 1_665 2_665
La2 O3 O6 129.9(12) 3 2_665
La2 O3 O6 57.5(11) . 2_665
Ga4 O3 O6 23.7(7) 4_655 2_665
Ga2 O3 O6 67.0(9) 1_565 2_665
O1 O3 O6 66.3(12) 1_565 2_665
O5 O3 O6 129.9(19) 3_454 2_665
Ga4 O3 O6 65.5(11) 3_454 2_665
Ga4 O3 O7 67(3) 3_554 1_454
Ga2 O3 O7 150.5(19) 4_655 1_454
O4 O3 O7 79(3) 2_656 1_454
O6 O3 O7 102(3) 1_565 1_454
O5 O3 O7 55.0(17) 2_666 1_454
La1 O3 O7 74.2(17) 3_554 1_454
O7 O3 O7 33(3) 2_656 1_454
O2 O3 O7 140(2) 3_554 1_454
O4 O3 O7 131(2) 3_554 1_454
O1 O3 O7 160(2) 4_655 1_454
La1 O3 O7 77.0(13) 2_566 1_454
O1 O3 O7 79(2) 4 1_454
Ga2 O3 O7 81.3(15) . 1_454
O6 O3 O7 42.8(15) 1_465 1_454
Ga1 O3 O7 25.4(7) 1_565 1_454
Nb O3 O7 25.4(7) 1_565 1_454
O1 O3 O7 65.1(17) . 1_454
La1 O3 O7 136.9(14) 3_654 1_454
O6 O3 O7 104.8(18) 4_655 1_454
Ga3 O3 O7 70.9(12) 1_565 1_454
La1 O3 O7 126.2(14) 2_666 1_454
O5 O3 O7 144.6(13) 3_554 1_454
O7 O3 O7 60.6(13) 1_554 1_454
O2 O3 O7 92.0(17) 2_666 1_454
Ga3 O3 O7 141.6(12) 3 1_454
O3 O3 O7 103.8(18) 4_645 1_454
O3 O3 O7 121(2) 4_655 1_454
Ga4 O3 O7 126.4(12) 2_666 1_454
O4 O3 O7 34.8(12) 2_556 1_454
Ga1 O3 O7 89.9(13) 1_665 1_454
Nb O3 O7 89.9(13) 1_665 1_454
La2 O3 O7 115.4(12) 3 1_454
La2 O3 O7 27.3(6) . 1_454
Ga4 O3 O7 49.2(10) 4_655 1_454
Ga2 O3 O7 98.0(11) 1_565 1_454
O1 O3 O7 87.0(14) 1_565 1_454
O5 O3 O7 91.4(15) 3_454 1_454
Ga4 O3 O7 34.4(8) 3_454 1_454
O6 O3 O7 40.5(10) 2_665 1_454
Ga4 O3 Ga2 134(3) 3_554 4
Ga2 O3 Ga2 84.1(15) 4_655 4
O4 O3 Ga2 141(3) 2_656 4
O6 O3 Ga2 133.7(16) 1_565 4
O5 O3 Ga2 79.9(17) 2_666 4
La1 O3 Ga2 42.5(9) 3_554 4
O7 O3 Ga2 104(3) 2_656 4
O2 O3 Ga2 74.3(17) 3_554 4
O4 O3 Ga2 71.9(15) 3_554 4
O1 O3 Ga2 122(2) 4_655 4
La1 O3 Ga2 44.7(6) 2_566 4
O1 O3 Ga2 6.8(16) 4 4
Ga2 O3 Ga2 119.2(14) . 4
O6 O3 Ga2 40.6(13) 1_465 4
Ga1 O3 Ga2 74.0(10) 1_565 4
Nb O3 Ga2 74.0(10) 1_565 4
O1 O3 Ga2 88.4(15) . 4
La1 O3 Ga2 144.4(18) 3_654 4
O6 O3 Ga2 75.6(13) 4_655 4
Ga3 O3 Ga2 102.8(11) 1_565 4
La1 O3 Ga2 122.8(10) 2_666 4
O5 O3 Ga2 108.8(16) 3_554 4
O7 O3 Ga2 132.4(19) 1_554 4
O2 O3 Ga2 101.0(13) 2_666 4
Ga3 O3 Ga2 83.4(10) 3 4
O3 O3 Ga2 114.0(16) 4_645 4
O3 O3 Ga2 89.6(13) 4_655 4
Ga4 O3 Ga2 76.6(7) 2_666 4
O4 O3 Ga2 47.3(9) 2_556 4
Ga1 O3 Ga2 146.1(14) 1_665 4
Nb O3 Ga2 146.1(14) 1_665 4
La2 O3 Ga2 42.8(5) 3 4
La2 O3 Ga2 86.9(11) . 4
Ga4 O3 Ga2 117.3(15) 4_655 4
Ga2 O3 Ga2 86.5(7) 1_565 4
O1 O3 Ga2 67.3(10) 1_565 4
O5 O3 Ga2 44.0(8) 3_454 4
Ga4 O3 Ga2 38.3(5) 3_454 4
O6 O3 Ga2 96.4(13) 2_665 4
O7 O3 Ga2 72.6(10) 1_454 4
Ga4 O3 O7 110(2) 3_554 3_554
Ga2 O3 O7 14.9(11) 4_655 3_554
O4 O3 O7 129(3) 2_656 3_554
O6 O3 O7 68(2) 1_565 3_554
O5 O3 O7 90.7(17) 2_666 3_554
La1 O3 O7 113(2) 3_554 3_554
O7 O3 O7 154(3) 2_656 3_554
O2 O3 O7 57.2(18) 3_554 3_554
O4 O3 O7 16.6(15) 3_554 3_554
O1 O3 O7 37.6(14) 4_655 3_554
La1 O3 O7 67.3(12) 2_566 3_554
O1 O3 O7 83.3(18) 4 3_554
Ga2 O3 O7 136(2) . 3_554
O6 O3 O7 103.0(16) 1_465 3_554
Ga1 O3 O7 119.1(13) 1_565 3_554
Nb O3 O7 119.1(13) 1_565 3_554
O1 O3 O7 148(2) . 3_554
La1 O3 O7 75.1(15) 3_654 3_554
O6 O3 O7 101(2) 4_655 3_554
Ga3 O3 O7 82.9(10) 1_565 3_554
La1 O3 O7 41.6(9) 2_666 3_554
O5 O3 O7 71.5(17) 3_554 3_554
O7 O3 O7 123.5(16) 1_554 3_554
O2 O3 O7 59.6(14) 2_666 3_554
Ga3 O3 O7 63.0(13) 3 3_554
O3 O3 O7 113(3) 4_645 3_554
O3 O3 O7 24.9(14) 4_655 3_554
Ga4 O3 O7 16.7(9) 2_666 3_554
O4 O3 O7 135.6(15) 2_556 3_554
Ga1 O3 O7 88.6(11) 1_665 3_554
Nb O3 O7 88.6(11) 1_665 3_554
La2 O3 O7 53.4(11) 3 3_554
La2 O3 O7 170.0(17) . 3_554
Ga4 O3 O7 122.4(13) 4_655 3_554
Ga2 O3 O7 47.8(9) 1_565 3_554
O1 O3 O7 55.8(13) 1_565 3_554
O5 O3 O7 96.8(18) 3_454 3_554
Ga4 O3 O7 120.8(13) 3_454 3_554
O6 O3 O7 114.3(13) 2_665 3_554
O7 O3 O7 142.7(16) 1_454 3_554
Ga2 O3 O7 88.5(12) 4 3_554
Ga4 O3 O5 23.1(14) 3_554 1_564
Ga2 O3 O5 104.8(18) 4_655 1_564
O4 O3 O5 70(2) 2_656 1_564
O6 O3 O5 27(2) 1_565 1_564
O5 O3 O5 45(2) 2_666 1_564
La1 O3 O5 150(3) 3_554 1_564
O7 O3 O5 64(2) 2_656 1_564
O2 O3 O5 144(2) 3_554 1_564
O4 O3 O5 98.4(17) 3_554 1_564
O1 O3 O5 85(2) 4_655 1_564
La1 O3 O5 84.6(12) 2_566 1_564
O1 O3 O5 129(2) 4 1_564
Ga2 O3 O5 99.0(15) . 1_564
O6 O3 O5 86.2(18) 1_465 1_564
Ga1 O3 O5 58.6(13) 1_565 1_564
Nb O3 O5 58.6(13) 1_565 1_564
O1 O3 O5 117(2) . 1_564
La1 O3 O5 87.7(12) 3_654 1_564
O6 O3 O5 157.5(17) 4_655 1_564
Ga3 O3 O5 22.6(7) 1_565 1_564
La1 O3 O5 52.9(10) 2_666 1_564
O5 O3 O5 123.3(18) 3_554 1_564
O7 O3 O5 36.9(10) 1_554 1_564
O2 O3 O5 36.7(12) 2_666 1_564
Ga3 O3 O5 142.4(18) 3 1_564
O3 O3 O5 117.1(18) 4_645 1_564
O3 O3 O5 69.6(15) 4_655 1_564
Ga4 O3 O5 87.7(10) 2_666 1_564
O4 O3 O5 110(2) 2_556 1_564
Ga1 O3 O5 21.8(8) 1_665 1_564
Nb O3 O5 21.8(8) 1_665 1_564
La2 O3 O5 135.0(11) 3 1_564
La2 O3 O5 84.7(16) . 1_564
Ga4 O3 O5 31.9(10) 4_655 1_564
Ga2 O3 O5 54.6(8) 1_565 1_564
O1 O3 O5 66.7(11) 1_565 1_564
O5 O3 O5 166(3) 3_454 1_564
Ga4 O3 O5 100.8(17) 3_454 1_564
O6 O3 O5 36.1(13) 2_665 1_564
O7 O3 O5 75.5(16) 1_454 1_564
Ga2 O3 O5 124.5(14) 4 1_564
O7 O3 O5 90.5(13) 3_554 1_564
Ga4 O3 Ga4 116(2) 3_554 2_656
Ga2 O3 Ga4 90(2) 4_655 2_656
O4 O3 Ga4 68(2) 2_656 2_656
O6 O3 Ga4 125(2) 1_565 2_656
O5 O3 Ga4 166(2) 2_666 2_656
La1 O3 Ga4 59.9(11) 3_554 2_656
O7 O3 Ga4 97(2) 2_656 2_656
O2 O3 Ga4 52.6(13) 3_554 2_656
O4 O3 Ga4 107(2) 3_554 2_656
O1 O3 Ga4 81.5(18) 4_655 2_656
La1 O3 Ga4 140.0(16) 2_566 2_656
O1 O3 Ga4 95.6(16) 4 2_656
Ga2 O3 Ga4 42.9(8) . 2_656
O6 O3 Ga4 129.6(15) 1_465 2_656
Ga1 O3 Ga4 136.2(14) 1_565 2_656
Nb O3 Ga4 136.2(14) 1_565 2_656
O1 O3 Ga4 45.9(14) . 2_656
La1 O3 Ga4 56.8(8) 3_654 2_656
O6 O3 Ga4 23.0(9) 4_655 2_656
Ga3 O3 Ga4 157.8(13) 1_565 2_656
La1 O3 Ga4 115.8(15) 2_666 2_656
O5 O3 Ga4 34.0(8) 3_554 2_656
O7 O3 Ga4 105.6(10) 1_554 2_656
O2 O3 Ga4 154(2) 2_666 2_656
Ga3 O3 Ga4 43.0(6) 3 2_656
O3 O3 Ga4 18.9(10) 4_645 2_656
O3 O3 Ga4 128(3) 4_655 2_656
Ga4 O3 Ga4 116.4(16) 2_666 2_656
O4 O3 Ga4 89.4(11) 2_556 2_656
Ga1 O3 Ga4 115.0(11) 1_665 2_656
Nb O3 Ga4 115.0(11) 1_665 2_656
La2 O3 Ga4 84.1(11) 3 2_656
La2 O3 Ga4 86.1(8) . 2_656
Ga4 O3 Ga4 120.2(11) 4_655 2_656
Ga2 O3 Ga4 151.0(17) 1_565 2_656
O1 O3 Ga4 153.6(18) 1_565 2_656
O5 O3 Ga4 54.6(10) 3_454 2_656
Ga4 O3 Ga4 107.3(10) 3_454 2_656
O6 O3 Ga4 139.6(14) 2_665 2_656
O7 O3 Ga4 110.8(10) 1_454 2_656
Ga2 O3 Ga4 98.6(10) 4 2_656
O7 O3 Ga4 103.5(17) 3_554 2_656
O5 O3 Ga4 135.2(12) 1_564 2_656
Ga4 O3 O2 141(3) 3_554 4_656
Ga2 O3 O2 35.9(13) 4_655 4_656
O4 O3 O2 113(3) 2_656 4_656
O6 O3 O2 107(3) 1_565 4_656
O5 O3 O2 138.2(18) 2_666 4_656
La1 O3 O2 76.5(18) 3_554 4_656
O7 O3 O2 152(2) 2_656 4_656
O2 O3 O2 11(2) 3_554 4_656
O4 O3 O2 52.1(16) 3_554 4_656
O1 O3 O2 49.1(18) 4_655 4_656
La1 O3 O2 98.5(14) 2_566 4_656
O1 O3 O2 77(2) 4 4_656
Ga2 O3 O2 95.8(16) . 4_656
O6 O3 O2 122.2(19) 1_465 4_656
Ga1 O3 O2 156.1(15) 1_565 4_656
Nb O3 O2 156.1(15) 1_565 4_656
O1 O3 O2 97.6(19) . 4_656
La1 O3 O2 61.4(12) 3_654 4_656
O6 O3 O2 51.0(17) 4_655 4_656
Ga3 O3 O2 133.1(13) 1_565 4_656
La1 O3 O2 81.4(13) 2_666 4_656
O5 O3 O2 31.6(12) 3_554 4_656
O7 O3 O2 143.5(18) 1_554 4_656
O2 O3 O2 109.9(18) 2_666 4_656
Ga3 O3 O2 12.5(5) 3 4_656
O3 O3 O2 70(2) 4_645 4_656
O3 O3 O2 75(2) 4_655 4_656
Ga4 O3 O2 61.6(9) 2_666 4_656
O4 O3 O2 115.7(16) 2_556 4_656
Ga1 O3 O2 119.2(15) 1_665 4_656
Nb O3 O2 119.2(15) 1_665 4_656
La2 O3 O2 43.9(9) 3 4_656
La2 O3 O2 137.5(12) . 4_656
Ga4 O3 O2 158.8(16) 4_655 4_656
Ga2 O3 O2 97.8(11) 1_565 4_656
O1 O3 O2 100.1(14) 1_565 4_656
O5 O3 O2 59.1(16) 3_454 4_656
Ga4 O3 O2 119.5(14) 3_454 4_656
O6 O3 O2 164.8(12) 2_665 4_656
O7 O3 O2 150.5(14) 1_454 4_656
Ga2 O3 O2 83.6(12) 4 4_656
O7 O3 O2 50.5(12) 3_554 4_656
O5 O3 O2 133.7(17) 1_564 4_656
Ga4 O3 O2 54.9(9) 2_656 4_656
Ga4 O3 O2 68.6(18) 3_554 2_656
Ga2 O3 O2 132(3) 4_655 2_656
O4 O3 O2 22.1(17) 2_656 2_656
O6 O3 O2 98.7(19) 1_565 2_656
O5 O3 O2 119(2) 2_666 2_656
La1 O3 O2 83.7(13) 3_554 2_656
O7 O3 O2 50(2) 2_656 2_656
O2 O3 O2 103(2) 3_554 2_656
O4 O3 O2 151(3) 3_554 2_656
O1 O3 O2 101.2(18) 4_655 2_656
La1 O3 O2 154(2) 2_566 2_656
O1 O3 O2 125.7(17) 4 2_656
Ga2 O3 O2 7.9(10) . 2_656
O6 O3 O2 119(2) 1_465 2_656
Ga1 O3 O2 96.9(16) 1_565 2_656
Nb O3 O2 96.9(16) 1_565 2_656
O1 O3 O2 35.1(13) . 2_656
La1 O3 O2 63.5(12) 3_654 2_656
O6 O3 O2 67.2(14) 4_655 2_656
Ga3 O3 O2 111.0(16) 1_565 2_656
La1 O3 O2 113.7(15) 2_666 2_656
O5 O3 O2 72.9(15) 3_554 2_656
O7 O3 O2 56.1(11) 1_554 2_656
O2 O3 O2 127(2) 2_666 2_656
Ga3 O3 O2 92.3(14) 3 2_656
O3 O3 O2 33.2(13) 4_645 2_656
O3 O3 O2 147(2) 4_655 2_656
Ga4 O3 O2 154.8(19) 2_666 2_656
O4 O3 O2 81.9(14) 2_556 2_656
Ga1 O3 O2 78.4(12) 1_665 2_656
Nb O3 O2 78.4(12) 1_665 2_656
La2 O3 O2 133.2(16) 3 2_656
La2 O3 O2 50.8(11) . 2_656
Ga4 O3 O2 69.6(12) 4_655 2_656
Ga2 O3 O2 145.1(15) 1_565 2_656
O1 O3 O2 156(2) 1_565 2_656
O5 O3 O2 91.3(13) 3_454 2_656
Ga4 O3 O2 99.7(14) 3_454 2_656
O6 O3 O2 90.1(16) 2_665 2_656
O7 O3 O2 77.4(14) 1_454 2_656
Ga2 O3 O2 123.4(14) 4 2_656
O7 O3 O2 138(2) 3_554 2_656
O5 O3 O2 91.3(15) 1_564 2_656
Ga4 O3 O2 50.6(10) 2_656 2_656
O2 O3 O2 102.6(15) 4_656 2_656
Ga4 O3 O5 43(2) 3_554 2_766
Ga2 O3 O5 80.8(17) 4_655 2_766
O4 O3 O5 70(2) 2_656 2_766
O6 O3 O5 9.7(14) 1_565 2_766
O5 O3 O5 71.3(15) 2_666 2_766
La1 O3 O5 174.5(17) 3_554 2_766
O7 O3 O5 88(3) 2_656 2_766
O2 O3 O5 113(2) 3_554 2_766
O4 O3 O5 83.1(16) 3_554 2_766
O1 O3 O5 53.4(18) 4_655 2_766
La1 O3 O5 98.4(11) 2_566 2_766
O1 O3 O5 142.5(14) 4 2_766
Ga2 O3 O5 96.8(13) . 2_766
O6 O3 O5 114.2(16) 1_465 2_766
Ga1 O3 O5 90.7(14) 1_565 2_766
Nb O3 O5 90.7(14) 1_565 2_766
O1 O3 O5 126.0(18) . 2_766
La1 O3 O5 59.3(11) 3_654 2_766
O6 O3 O5 136(2) 4_655 2_766
Ga3 O3 O5 46.8(9) 1_565 2_766
La1 O3 O5 27.9(9) 2_666 2_766
O5 O3 O5 92.5(15) 3_554 2_766
O7 O3 O5 54.5(13) 1_554 2_766
O2 O3 O5 42.3(11) 2_666 2_766
Ga3 O3 O5 110.1(17) 3 2_766
O3 O3 O5 102.2(18) 4_645 2_766
O3 O3 O5 57.9(13) 4_655 2_766
Ga4 O3 O5 74.6(9) 2_666 2_766
O4 O3 O5 142(2) 2_556 2_766
Ga1 O3 O5 19.4(9) 1_665 2_766
Nb O3 O5 19.4(9) 1_665 2_766
La2 O3 O5 122.7(13) 3 2_766
La2 O3 O5 109.7(14) . 2_766
Ga4 O3 O5 59.2(11) 4_655 2_766
Ga2 O3 O5 56.5(6) 1_565 2_766
O1 O3 O5 75.6(10) 1_565 2_766
O5 O3 O5 161.4(17) 3_454 2_766
Ga4 O3 O5 132.5(16) 3_454 2_766
O6 O3 O5 68.4(13) 2_665 2_766
O7 O3 O5 107.1(16) 1_454 2_766
Ga2 O3 O5 142.9(10) 4 2_766
O7 O3 O5 69.5(13) 3_554 2_766
O5 O3 O5 32.4(19) 1_564 2_766
Ga4 O3 O5 115.0(14) 2_656 2_766
O2 O3 O5 102.5(16) 4_656 2_766
O2 O3 O5 91.3(13) 2_656 2_766
Ga4 O3 O3 64(3) 3_554 1_655
Ga2 O3 O3 72.2(15) 4_655 1_655
O4 O3 O3 61(3) 2_656 1_655
O6 O3 O3 43.4(19) 1_565 1_655
O5 O3 O3 105.4(17) 2_666 1_655
La1 O3 O3 141.3(15) 3_554 1_655
O7 O3 O3 100(3) 2_656 1_655
O2 O3 O3 87.7(18) 3_554 1_655
O4 O3 O3 85.2(16) 3_554 1_655
O1 O3 O3 34.5(16) 4_655 1_655
La1 O3 O3 124.6(9) 2_566 1_655
O1 O3 O3 150.1(18) 4 1_655
Ga2 O3 O3 76.9(11) . 1_655
O6 O3 O3 148.3(11) 1_465 1_655
Ga1 O3 O3 121.8(8) 1_565 1_655
Nb O3 O3 121.8(8) 1_565 1_655
O1 O3 O3 107.7(14) . 1_655
La1 O3 O3 25.3(8) 3_654 1_655
O6 O3 O3 102.1(14) 4_655 1_655
Ga3 O3 O3 80.9(8) 1_565 1_655
La1 O3 O3 40.8(7) 2_666 1_655
O5 O3 O3 59.3(10) 3_554 1_655
O7 O3 O3 69.0(13) 1_554 1_655
O2 O3 O3 73.2(13) 2_666 1_655
Ga3 O3 O3 80.9(8) 3 1_655
O3 O3 O3 72.2(15) 4_645 1_655
O3 O3 O3 72.2(15) 4_655 1_655
Ga4 O3 O3 82.0(7) 2_666 1_655
O4 O3 O3 155.8(9) 2_556 1_655
Ga1 O3 O3 43.7(9) 1_665 1_655
Nb O3 O3 43.7(9) 1_665 1_655
La2 O3 O3 114.3(8) 3 1_655
La2 O3 O3 116.6(7) . 1_655
Ga4 O3 O3 81.7(8) 4_655 1_655
Ga2 O3 O3 82.4(7) 1_565 1_655
O1 O3 O3 102.2(10) 1_565 1_655
O5 O3 O3 130.1(13) 3_454 1_655
Ga4 O3 O3 163.3(8) 3_454 1_655
O6 O3 O3 98.4(9) 2_665 1_655
O7 O3 O3 129.6(8) 1_454 1_655
Ga2 O3 O3 156.3(8) 4 1_655
O7 O3 O3 68.6(10) 3_554 1_655
O5 O3 O3 64.0(12) 1_564 1_655
Ga4 O3 O3 81.8(7) 2_656 1_655
O2 O3 O3 77.2(9) 4_656 1_655
O2 O3 O3 75.0(11) 2_656 1_655
O5 O3 O3 34.1(10) 2_766 1_655
Ga4 O3 O3 116(3) 3_554 1_455
Ga2 O3 O3 107.8(15) 4_655 1_455
O4 O3 O3 119(2) 2_656 1_455
O6 O3 O3 136.6(19) 1_565 1_455
O5 O3 O3 74.6(17) 2_666 1_455
La1 O3 O3 38.7(15) 3_554 1_455
O7 O3 O3 80(3) 2_656 1_455
O2 O3 O3 92.3(18) 3_554 1_455
O4 O3 O3 94.8(16) 3_554 1_455
O1 O3 O3 145.5(16) 4_655 1_455
La1 O3 O3 55.4(9) 2_566 1_455
O1 O3 O3 29.9(18) 4 1_455
Ga2 O3 O3 103.1(11) . 1_455
O6 O3 O3 31.7(11) 1_465 1_455
Ga1 O3 O3 58.2(8) 1_565 1_455
Nb O3 O3 58.2(8) 1_565 1_455
O1 O3 O3 72.3(14) . 1_455
La1 O3 O3 154.7(8) 3_654 1_455
O6 O3 O3 77.9(14) 4_655 1_455
Ga3 O3 O3 99.1(8) 1_565 1_455
La1 O3 O3 139.2(7) 2_666 1_455
O5 O3 O3 120.7(10) 3_554 1_455
O7 O3 O3 111.0(13) 1_554 1_455
O2 O3 O3 106.8(13) 2_666 1_455
Ga3 O3 O3 99.1(8) 3 1_455
O3 O3 O3 107.8(15) 4_645 1_455
O3 O3 O3 107.8(15) 4_655 1_455
Ga4 O3 O3 98.0(7) 2_666 1_455
O4 O3 O3 24.2(9) 2_556 1_455
Ga1 O3 O3 136.3(9) 1_665 1_455
Nb O3 O3 136.3(9) 1_665 1_455
La2 O3 O3 65.7(8) 3 1_455
La2 O3 O3 63.4(7) . 1_455
Ga4 O3 O3 98.3(8) 4_655 1_455
Ga2 O3 O3 97.6(7) 1_565 1_455
O1 O3 O3 77.8(10) 1_565 1_455
O5 O3 O3 49.9(13) 3_454 1_455
Ga4 O3 O3 16.7(8) 3_454 1_455
O6 O3 O3 81.6(9) 2_665 1_455
O7 O3 O3 50.4(8) 1_454 1_455
Ga2 O3 O3 23.7(8) 4 1_455
O7 O3 O3 111.4(10) 3_554 1_455
O5 O3 O3 116.0(12) 1_564 1_455
Ga4 O3 O3 98.2(7) 2_656 1_455
O2 O3 O3 102.8(9) 4_656 1_455
O2 O3 O3 105.0(11) 2_656 1_455
O5 O3 O3 145.9(10) 2_766 1_455
O3 O3 O3 179.999(14) 1_655 1_455
Ga4 O3 La2 113(3) 3_554 3_655
Ga2 O3 La2 22.6(11) 4_655 3_655
O4 O3 La2 107(3) 2_656 3_655
O6 O3 La2 74(2) 1_565 3_655
O5 O3 La2 117.4(17) 2_666 3_655
La1 O3 La2 109(2) 3_554 3_655
O7 O3 La2 152(3) 2_656 3_655
O2 O3 La2 43.0(17) 3_554 3_655
O4 O3 La2 41.5(16) 3_554 3_655
O1 O3 La2 18.8(15) 4_655 3_655
La1 O3 La2 95.4(12) 2_566 3_655
O1 O3 La2 98(2) 4 3_655
Ga2 O3 La2 106.6(17) . 3_655
O6 O3 La2 130.3(16) 1_465 3_655
Ga1 O3 La2 147.0(11) 1_565 3_655
Nb O3 La2 147.0(11) 1_565 3_655
O1 O3 La2 123(2) . 3_655
La1 O3 La2 49.2(9) 3_654 3_655
O6 O3 La2 81.2(19) 4_655 3_655
Ga3 O3 La2 103.1(10) 1_565 3_655
La1 O3 La2 48.9(7) 2_666 3_655
O5 O3 La2 43.3(10) 3_554 3_655
O7 O3 La2 120.9(15) 1_554 3_655
O2 O3 La2 81.2(14) 2_666 3_655
Ga3 O3 La2 43.1(7) 3 3_655
O3 O3 La2 84(2) 4_645 3_655
O3 O3 La2 51.3(17) 4_655 3_655
Ga4 O3 La2 45.6(6) 2_666 3_655
O4 O3 La2 146.5(16) 2_556 3_655
Ga1 O3 La2 89.1(10) 1_665 3_655
Nb O3 La2 89.1(10) 1_665 3_655
La2 O3 La2 61.7(8) 3 3_655
La2 O3 La2 160.8(12) . 3_655
Ga4 O3 La2 129.9(11) 4_655 3_655
Ga2 O3 La2 74.2(8) 1_565 3_655
O1 O3 La2 84.9(12) 1_565 3_655
O5 O3 La2 91.1(17) 3_454 3_655
Ga4 O3 La2 142.1(12) 3_454 3_655
O6 O3 La2 134.5(11) 2_665 3_655
O7 O3 La2 171.9(10) 1_454 3_655
Ga2 O3 La2 104.1(11) 4 3_655
O7 O3 La2 29.2(10) 3_554 3_655
O5 O3 La2 101.2(13) 1_564 3_655
Ga4 O3 La2 76.8(11) 2_656 3_655
O2 O3 La2 32.6(7) 4_656 3_655
O2 O3 La2 110.3(15) 2_656 3_655
O5 O3 La2 70.8(12) 2_766 3_655
O3 O3 La2 52.7(6) 1_655 3_655
O3 O3 La2 127.3(6) 1_455 3_655
Ga4 O3 O7 46(2) 3_554 2_756
Ga2 O3 O7 93(2) 4_655 2_756
O4 O3 O7 42(2) 2_656 2_756
O6 O3 O7 42.6(13) 1_565 2_756
O5 O3 O7 98(2) 2_666 2_756
La1 O3 O7 141.2(15) 3_554 2_756
O7 O3 O7 78(2) 2_656 2_756
O2 O3 O7 106(2) 3_554 2_756
O4 O3 O7 105(2) 3_554 2_756
O1 O3 O7 55.6(17) 4_655 2_756
La1 O3 O7 131.7(13) 2_566 2_756
O1 O3 O7 171(2) 4 2_756
Ga2 O3 O7 64.8(10) . 2_756
O6 O3 O7 138(2) 1_465 2_756
Ga1 O3 O7 105.8(16) 1_565 2_756
Nb O3 O7 105.8(16) 1_565 2_756
O1 O3 O7 95.6(15) . 2_756
La1 O3 O7 36.1(10) 3_654 2_756
O6 O3 O7 107.2(16) 4_655 2_756
Ga3 O3 O7 74.6(11) 1_565 2_756
La1 O3 O7 53.3(8) 2_666 2_756
O5 O3 O7 72.2(15) 3_554 2_756
O7 O3 O7 48.7(19) 1_554 2_756
O2 O3 O7 75.4(13) 2_666 2_756
Ga3 O3 O7 97.0(15) 3 2_756
O3 O3 O7 69.4(14) 4_645 2_756
O3 O3 O7 86.4(17) 4_655 2_756
Ga4 O3 O7 99.6(12) 2_666 2_756
O4 O3 O7 135.8(16) 2_556 2_756
Ga1 O3 O7 31.6(8) 1_665 2_756
Nb O3 O7 31.6(8) 1_665 2_756
La2 O3 O7 135.4(18) 3 2_756
La2 O3 O7 96.0(12) . 2_756
Ga4 O3 O7 63.0(11) 4_655 2_756
Ga2 O3 O7 89.6(9) 1_565 2_756
O1 O3 O7 108.9(12) 1_565 2_756
O5 O3 O7 138.7(16) 3_454 2_756
Ga4 O3 O7 143.4(17) 3_454 2_756
O6 O3 O7 83.0(14) 2_665 2_756
O7 O3 O7 109.0(15) 1_454 2_756
Ga2 O3 O7 176.0(11) 4 2_756
O7 O3 O7 88.2(13) 3_554 2_756
O5 O3 O7 53.4(11) 1_564 2_756
Ga4 O3 O7 84.3(10) 2_656 2_756
O2 O3 O7 95.9(16) 4_656 2_756
O2 O3 O7 60.6(11) 2_656 2_756
O5 O3 O7 33.3(8) 2_766 2_756
O3 O3 O7 21.2(11) 1_655 2_756
O3 O3 O7 158.8(11) 1_455 2_756
La2 O3 O7 73.8(12) 3_655 2_756
Ga4 O3 O4 30.0(19) 3_554 1_554
Ga2 O3 O4 153(2) 4_655 1_554
O4 O3 O4 42(3) 2_656 1_554
O6 O3 O4 73(2) 1_565 1_554
O5 O3 O4 65.2(18) 2_666 1_554
La1 O3 O4 106(2) 3_554 1_554
O7 O3 O4 15(2) 2_656 1_554
O2 O3 O4 156.1(18) 3_554 1_554
O4 O3 O4 147(2) 3_554 1_554
O1 O3 O4 121(2) 4_655 1_554
La1 O3 O4 107.1(18) 2_566 1_554
O1 O3 O4 123(3) 4 1_554
Ga2 O3 O4 60.8(12) . 1_554
O6 O3 O4 81(2) 1_465 1_554
Ga1 O3 O4 48.9(11) 1_565 1_554
Nb O3 O4 48.9(11) 1_565 1_554
O1 O3 O4 68.2(17) . 1_554
La1 O3 O4 96.2(14) 3_654 1_554
O6 O3 O4 115.1(17) 4_655 1_554
Ga3 O3 O4 61.8(10) 1_565 1_554
La1 O3 O4 99.5(13) 2_666 1_554
O5 O3 O4 122.8(16) 3_554 1_554
O7 O3 O4 18.7(12) 1_554 1_554
O2 O3 O4 83.7(16) 2_666 1_554
Ga3 O3 O4 145.6(13) 3 1_554
O3 O3 O4 86.5(17) 4_645 1_554
O3 O3 O4 119(2) 4_655 1_554
Ga4 O3 O4 136.2(13) 2_666 1_554
O4 O3 O4 73.4(16) 2_556 1_554
Ga1 O3 O4 53.2(10) 1_665 1_554
Nb O3 O4 53.2(10) 1_665 1_554
La2 O3 O4 158.6(18) 3 1_554
La2 O3 O4 37.1(9) . 1_554
Ga4 O3 O4 18.7(6) 4_655 1_554
Ga2 O3 O4 99.7(12) 1_565 1_554
O1 O3 O4 102.8(16) 1_565 1_554
O5 O3 O4 122.9(17) 3_454 1_554
Ga4 O3 O4 77.6(14) 3_454 1_554
O6 O3 O4 36.8(9) 2_665 1_554
O7 O3 O4 43.2(12) 1_454 1_554
Ga2 O3 O4 115.8(17) 4 1_554
O7 O3 O4 140.0(15) 3_554 1_554
O5 O3 O4 49.7(12) 1_564 1_554
Ga4 O3 O4 103.5(10) 2_656 1_554
O2 O3 O4 154.4(15) 4_656 1_554
O2 O3 O4 53.4(12) 2_656 1_554
O5 O3 O4 72.6(14) 2_766 1_554
O3 O3 O4 86.8(11) 1_655 1_554
O3 O3 O4 93.2(11) 1_455 1_554
La2 O3 O4 139.3(14) 3_655 1_554
O7 O3 O4 65.9(14) 2_756 1_554
Ga4 O3 O2 43.8(17) 3_554 1_564
Ga2 O3 O2 104.3(16) 4_655 1_564
O4 O3 O2 92(3) 2_656 1_564
O6 O3 O2 46(2) 1_565 1_564
O5 O3 O2 17.3(15) 2_666 1_564
La1 O3 O2 129(2) 3_554 1_564
O7 O3 O2 67(2) 2_656 1_564
O2 O3 O2 145(2) 3_554 1_564
O4 O3 O2 90.0(16) 3_554 1_564
O1 O3 O2 100.9(18) 4_655 1_564
La1 O3 O2 59.3(11) 2_566 1_564
O1 O3 O2 101.3(19) 4 1_564
Ga2 O3 O2 117.5(17) . 1_564
O6 O3 O2 59.8(14) 1_465 1_564
Ga1 O3 O2 38.8(9) 1_565 1_564
Nb O3 O2 38.8(9) 1_565 1_564
O1 O3 O2 122(2) . 1_564
La1 O3 O2 113.8(12) 3_654 1_564
O6 O3 O2 167(2) 4_655 1_564
Ga3 O3 O2 9.0(7) 1_565 1_564
La1 O3 O2 64.7(9) 2_666 1_564
O5 O3 O2 147.1(15) 3_554 1_564
O7 O3 O2 54.2(10) 1_554 1_564
O2 O3 O2 30.6(17) 2_666 1_564
Ga3 O3 O2 152.6(14) 3 1_564
O3 O3 O2 141(2) 4_645 1_564
O3 O3 O2 64.9(15) 4_655 1_564
Ga4 O3 O2 79.7(9) 2_666 1_564
O4 O3 O2 91.9(16) 2_556 1_564
Ga1 O3 O2 49.1(8) 1_665 1_564
Nb O3 O2 49.1(8) 1_665 1_564
La2 O3 O2 116.1(10) 3 1_564
La2 O3 O2 82.1(13) . 1_564
Ga4 O3 O2 40.2(7) 4_655 1_564
Ga2 O3 O2 42.8(8) 1_565 1_564
O1 O3 O2 46.2(11) 1_565 1_564
O5 O3 O2 140.0(16) 3_454 1_564
Ga4 O3 O2 77.9(12) 3_454 1_564
O6 O3 O2 24.6(9) 2_665 1_564
O7 O3 O2 62.2(11) 1_454 1_564
Ga2 O3 O2 97.1(11) 4 1_564
O7 O3 O2 89.6(12) 3_554 1_564
O5 O3 O2 27.3(10) 1_564 1_564
Ga4 O3 O2 159.8(13) 2_656 1_564
O2 O3 O2 140.1(13) 4_656 1_564
O2 O3 O2 109.6(13) 2_656 1_564
O5 O3 O2 55.0(11) 2_766 1_564
O3 O3 O2 88.9(8) 1_655 1_564
O3 O3 O2 91.1(8) 1_455 1_564
La2 O3 O2 111.5(11) 3_655 1_564
O7 O3 O2 80.7(12) 2_756 1_564
O4 O3 O2 57.8(10) 1_554 1_564
Ga4 O3 La2 38.4(15) 3_554 1_655
Ga2 O3 La2 122(2) 4_655 1_655
O4 O3 La2 14.5(16) 2_656 1_655
O6 O3 La2 62.4(14) 1_565 1_655
O5 O3 La2 96.9(19) 2_666 1_655
La1 O3 La2 119.7(14) 3_554 1_655
O7 O3 La2 51(2) 2_656 1_655
O2 O3 La2 120(2) 3_554 1_655
O4 O3 La2 134(2) 3_554 1_655
O1 O3 La2 83.7(16) 4_655 1_655
La1 O3 La2 141.5(17) 2_566 1_655
O1 O3 La2 159(2) 4 1_655
Ga2 O3 La2 42.9(7) . 1_655
O6 O3 La2 124(2) 1_465 1_655
Ga1 O3 La2 90.2(13) 1_565 1_655
Nb O3 La2 90.2(13) 1_565 1_655
O1 O3 La2 70.4(13) . 1_655
La1 O3 La2 53.8(7) 3_654 1_655
O6 O3 La2 99.4(12) 4_655 1_655
Ga3 O3 La2 80.2(9) 1_565 1_655
La1 O3 La2 80.8(9) 2_666 1_655
O5 O3 La2 83.2(13) 3_554 1_655
O7 O3 La2 31.2(9) 1_554 1_655
O2 O3 La2 91.7(14) 2_666 1_655
Ga3 O3 La2 109.2(12) 3 1_655
O3 O3 La2 59.4(12) 4_645 1_655
O3 O3 La2 113.2(18) 4_655 1_655
Ga4 O3 La2 128.4(12) 2_666 1_655
O4 O3 La2 106.4(14) 2_556 1_655
Ga1 O3 La2 42.3(5) 1_665 1_655
Nb O3 La2 42.3(5) 1_665 1_655
La2 O3 La2 157.5(16) 3 1_655
La2 O3 La2 66.9(8) . 1_655
Ga4 O3 La2 48.4(6) 4_655 1_655
Ga2 O3 La2 109.1(10) 1_565 1_655
O1 O3 La2 124.6(14) 1_565 1_655
O5 O3 La2 127.2(11) 3_454 1_655
Ga4 O3 La2 117.3(14) 3_454 1_655
O6 O3 La2 72.1(10) 2_665 1_655
O7 O3 La2 84.1(11) 1_454 1_655
Ga2 O3 La2 153.7(15) 4 1_655
O7 O3 La2 117.7(14) 3_554 1_655
O5 O3 La2 58.0(8) 1_564 1_655
Ga4 O3 La2 78.1(7) 2_656 1_655
O2 O3 La2 113.7(13) 4_656 1_655
O2 O3 La2 36.3(9) 2_656 1_655
O5 O3 La2 55.6(8) 2_766 1_655
O3 O3 La2 49.8(8) 1_655 1_655
O3 O3 La2 130.2(8) 1_455 1_655
La2 O3 La2 100.5(11) 3_655 1_655
O7 O3 La2 29.6(8) 2_756 1_655
O4 O3 La2 42.4(9) 1_554 1_655
O2 O3 La2 82.2(10) 1_564 1_655
Ga4 O3 O1 68(2) 3_554 1_655
Ga2 O3 O1 98(2) 4_655 1_655
O4 O3 O1 32(3) 2_656 1_655
O6 O3 O1 73.8(16) 1_565 1_655
O5 O3 O1 126(2) 2_666 1_655
La1 O3 O1 110.2(14) 3_554 1_655
O7 O3 O1 79(3) 2_656 1_655
O2 O3 O1 89(2) 3_554 1_655
O4 O3 O1 117(2) 3_554 1_655
O1 O3 O1 63.5(14) 4_655 1_655
La1 O3 O1 162.3(15) 2_566 1_655
O1 O3 O1 149.2(18) 4 1_655
Ga2 O3 O1 39.0(9) . 1_655
O6 O3 O1 153(2) 1_465 1_655
Ga1 O3 O1 121.5(16) 1_565 1_655
Nb O3 O1 121.5(16) 1_565 1_655
O1 O3 O1 69.5(11) . 1_655
La1 O3 O1 26.5(9) 3_654 1_655
O6 O3 O1 76.7(13) 4_655 1_655
Ga3 O3 O1 104.5(13) 1_565 1_655
La1 O3 O1 78.8(11) 2_666 1_655
O5 O3 O1 51.7(13) 3_554 1_655
O7 O3 O1 62.6(13) 1_554 1_655
O2 O3 O1 106.6(15) 2_666 1_655
Ga3 O3 O1 77.8(13) 3 1_655
O3 O3 O1 38.0(12) 4_645 1_655
O3 O3 O1 110(2) 4_655 1_655
Ga4 O3 O1 116.9(15) 2_666 1_655
O4 O3 O1 120.0(12) 2_556 1_655
Ga1 O3 O1 61.3(9) 1_665 1_655
Nb O3 O1 61.3(9) 1_665 1_655
La2 O3 O1 126.0(17) 3 1_655
La2 O3 O1 87.1(11) . 1_655
Ga4 O3 O1 79.7(12) 4_655 1_655
Ga2 O3 O1 119.4(12) 1_565 1_655
O1 O3 O1 139.3(16) 1_565 1_655
O5 O3 O1 108.2(13) 3_454 1_655
Ga4 O3 O1 137.9(13) 3_454 1_655
O6 O3 O1 103.3(15) 2_665 1_655
O7 O3 O1 110.7(14) 1_454 1_655
Ga2 O3 O1 152.0(12) 4 1_655
O7 O3 O1 101.1(16) 3_554 1_655
O5 O3 O1 82.1(12) 1_564 1_655
Ga4 O3 O1 53.7(8) 2_656 1_655
O2 O3 O1 82.4(14) 4_656 1_655
O2 O3 O1 38.3(12) 2_656 1_655
O5 O3 O1 64.3(10) 2_766 1_655
O3 O3 O1 38.2(8) 1_655 1_655
O3 O3 O1 141.8(8) 1_455 1_655
La2 O3 O1 75.7(12) 3_655 1_655
O7 O3 O1 31.4(8) 2_756 1_655
O4 O3 O1 72.8(13) 1_554 1_655
O2 O3 O1 109.1(13) 1_564 1_655
La2 O3 O1 31.5(9) 1_655 1_655
Ga4 O3 Nb 149(2) 3_554 3
Ga2 O3 Nb 79.6(17) 4_655 3
O4 O3 Nb 101(2) 2_656 3
O6 O3 Nb 152(3) 1_565 3
O5 O3 Nb 142(2) 2_666 3
La1 O3 Nb 32.1(11) 3_554 3
O7 O3 Nb 111(2) 2_656 3
O2 O3 Nb 38.2(14) 3_554 3
O4 O3 Nb 88.2(17) 3_554 3
O1 O3 Nb 94(2) 4_655 3
La1 O3 Nb 104.0(12) 2_566 3
O1 O3 Nb 59.4(13) 4 3
Ga2 O3 Nb 72.5(10) . 3
O6 O3 Nb 99.8(15) 1_465 3
Ga1 O3 Nb 124.3(13) 1_565 3
Nb O3 Nb 124.3(13) 1_565 3
O1 O3 Nb 56.4(15) . 3
La1 O3 Nb 86.6(12) 3_654 3
O6 O3 Nb 13.8(9) 4_655 3
Ga3 O3 Nb 165.8(12) 1_565 3
La1 O3 Nb 128.9(16) 2_666 3
O5 O3 Nb 52.1(10) 3_554 3
O7 O3 Nb 135.4(10) 1_554 3
O2 O3 Nb 151.0(17) 2_666 3
Ga3 O3 Nb 37.1(5) 3 3
O3 O3 Nb 54.2(13) 4_645 3
O3 O3 Nb 117(2) 4_655 3
Ga4 O3 Nb 99.0(12) 2_666 3
O4 O3 Nb 71.3(11) 2_556 3
Ga1 O3 Nb 150.9(13) 1_665 3
Nb O3 Nb 150.9(13) 1_665 3
La2 O3 Nb 53.2(6) 3 3
La2 O3 Nb 91.5(8) . 3
Ga4 O3 Nb 143.0(12) 4_655 3
Ga2 O3 Nb 133.5(12) 1_565 3
O1 O3 Nb 122.0(14) 1_565 3
O5 O3 Nb 19.6(9) 3_454 3
Ga4 O3 Nb 82.9(8) 3_454 3
O6 O3 Nb 145.0(15) 2_665 3
O7 O3 Nb 104.5(10) 1_454 3
Ga2 O3 Nb 63.0(7) 4 3
O7 O3 Nb 94.3(15) 3_554 3
O5 O3 Nb 171.2(11) 1_564 3
Ga4 O3 Nb 36.3(4) 2_656 3
O2 O3 Nb 47.6(8) 4_656 3
O2 O3 Nb 80.3(11) 2_656 3
O5 O3 Nb 144.6(17) 2_766 3
O3 O3 Nb 111.2(7) 1_655 3
O3 O3 Nb 68.8(7) 1_455 3
La2 O3 Nb 80.0(10) 3_655 3
O7 O3 Nb 119.4(13) 2_756 3
O4 O3 Nb 124.5(11) 1_554 3
O2 O3 Nb 159.6(13) 1_564 3
La2 O3 Nb 113.2(8) 1_655 3
O1 O3 Nb 89.8(10) 1_655 3
Ga4 O3 Ga1 149(2) 3_554 3
Ga2 O3 Ga1 79.6(17) 4_655 3
O4 O3 Ga1 101(2) 2_656 3
O6 O3 Ga1 152(3) 1_565 3
O5 O3 Ga1 142(2) 2_666 3
La1 O3 Ga1 32.1(11) 3_554 3
O7 O3 Ga1 111(2) 2_656 3
O2 O3 Ga1 38.2(14) 3_554 3
O4 O3 Ga1 88.2(17) 3_554 3
O1 O3 Ga1 94(2) 4_655 3
La1 O3 Ga1 104.0(12) 2_566 3
O1 O3 Ga1 59.4(13) 4 3
Ga2 O3 Ga1 72.5(10) . 3
O6 O3 Ga1 99.8(15) 1_465 3
Ga1 O3 Ga1 124.3(13) 1_565 3
Nb O3 Ga1 124.3(13) 1_565 3
O1 O3 Ga1 56.4(15) . 3
La1 O3 Ga1 86.6(12) 3_654 3
O6 O3 Ga1 13.8(9) 4_655 3
Ga3 O3 Ga1 165.8(12) 1_565 3
La1 O3 Ga1 128.9(16) 2_666 3
O5 O3 Ga1 52.1(10) 3_554 3
O7 O3 Ga1 135.4(10) 1_554 3
O2 O3 Ga1 151.0(17) 2_666 3
Ga3 O3 Ga1 37.1(5) 3 3
O3 O3 Ga1 54.2(13) 4_645 3
O3 O3 Ga1 117(2) 4_655 3
Ga4 O3 Ga1 99.0(12) 2_666 3
O4 O3 Ga1 71.3(11) 2_556 3
Ga1 O3 Ga1 150.9(13) 1_665 3
Nb O3 Ga1 150.9(13) 1_665 3
La2 O3 Ga1 53.2(6) 3 3
La2 O3 Ga1 91.5(8) . 3
Ga4 O3 Ga1 143.0(12) 4_655 3
Ga2 O3 Ga1 133.5(12) 1_565 3
O1 O3 Ga1 122.0(14) 1_565 3
O5 O3 Ga1 19.6(9) 3_454 3
Ga4 O3 Ga1 82.9(8) 3_454 3
O6 O3 Ga1 145.0(15) 2_665 3
O7 O3 Ga1 104.5(10) 1_454 3
Ga2 O3 Ga1 63.0(7) 4 3
O7 O3 Ga1 94.3(15) 3_554 3
O5 O3 Ga1 171.2(11) 1_564 3
Ga4 O3 Ga1 36.3(4) 2_656 3
O2 O3 Ga1 47.6(8) 4_656 3
O2 O3 Ga1 80.3(11) 2_656 3
O5 O3 Ga1 144.6(17) 2_766 3
O3 O3 Ga1 111.2(7) 1_655 3
O3 O3 Ga1 68.8(7) 1_455 3
La2 O3 Ga1 80.0(10) 3_655 3
O7 O3 Ga1 119.4(13) 2_756 3
O4 O3 Ga1 124.5(11) 1_554 3
O2 O3 Ga1 159.6(13) 1_564 3
La2 O3 Ga1 113.2(8) 1_655 3
O1 O3 Ga1 89.8(10) 1_655 3
Nb O3 Ga1 0.0(2) 3 3
Ga4 O3 O3 120(3) 3_554 4_545
Ga2 O3 O3 116(3) 4_655 4_545
O4 O3 O3 87.1(18) 2_656 4_545
O6 O3 O3 162(3) 1_565 4_545
O5 O3 O3 116(3) 2_666 4_545
La1 O3 O3 18.4(8) 3_554 4_545
O7 O3 O3 75(2) 2_656 4_545
O2 O3 O3 76.7(19) 3_554 4_545
O4 O3 O3 118(2) 3_554 4_545
O1 O3 O3 131(3) 4_655 4_545
La1 O3 O3 101.0(17) 2_566 4_545
O1 O3 O3 59.7(14) 4 4_545
Ga2 O3 O3 61.1(4) . 4_545
O6 O3 O3 76.6(17) 1_465 4_545
Ga1 O3 O3 89.0(18) 1_565 4_545
Nb O3 O3 89.0(18) 1_565 4_545
O1 O3 O3 31.2(10) . 4_545
La1 O3 O3 109.4(12) 3_654 4_545
O6 O3 O3 39.1(14) 4_655 4_545
Ga3 O3 O3 137(2) 1_565 4_545
La1 O3 O3 167(2) 2_666 4_545
O5 O3 O3 84.1(14) 3_554 4_545
O7 O3 O3 106.6(16) 1_554 4_545
O2 O3 O3 153(2) 2_666 4_545
Ga3 O3 O3 75.6(13) 3 4_545
O3 O3 O3 60.8(6) 4_645 4_545
O3 O3 O3 145(2) 4_655 4_545
Ga4 O3 O3 127.4(17) 2_666 4_545
O4 O3 O3 36.5(12) 2_556 4_545
Ga1 O3 O3 140.4(16) 1_665 4_545
Nb O3 O3 140.4(16) 1_665 4_545
La2 O3 O3 78.1(13) 3 4_545
La2 O3 O3 54.1(10) . 4_545
Ga4 O3 O3 107.0(18) 4_655 4_545
Ga2 O3 O3 143.9(15) 1_565 4_545
O1 O3 O3 124.0(17) 1_565 4_545
O5 O3 O3 32.9(11) 3_454 4_545
Ga4 O3 O3 53.9(12) 3_454 4_545
O6 O3 O3 107(2) 2_665 4_545
O7 O3 O3 66.4(14) 1_454 4_545
Ga2 O3 O3 58.2(10) 4 4_545
O7 O3 O3 130(2) 3_554 4_545
O5 O3 O3 139(2) 1_564 4_545
Ga4 O3 O3 53.5(7) 2_656 4_545
O2 O3 O3 86.4(16) 4_656 4_545
O2 O3 O3 66.1(8) 2_656 4_545
O5 O3 O3 157.2(13) 2_766 4_545
O3 O3 O3 133.0(10) 1_655 4_545
O3 O3 O3 47.0(10) 1_455 4_545
La2 O3 O3 118.7(19) 3_655 4_545
O7 O3 O3 125.8(9) 2_756 4_545
O4 O3 O3 90.3(16) 1_554 4_545
O2 O3 O3 128(2) 1_564 4_545
La2 O3 O3 101.6(8) 1_655 4_545
O1 O3 O3 96.7(8) 1_655 4_545
Nb O3 O3 38.8(9) 3 4_545
Ga1 O3 O3 38.8(9) 3 4_545
Ga4 O3 O3 115(3) 3_554 4
Ga2 O3 O3 71.8(12) 4_655 4
O4 O3 O3 157(4) 2_656 4
O6 O3 O3 101.5(12) 1_565 4
O5 O3 O3 56.7(15) 2_666 4
La1 O3 O3 74.9(16) 3_554 4
O7 O3 O3 111(4) 2_656 4
O2 O3 O3 85.5(19) 3_554 4
O4 O3 O3 53.4(14) 3_554 4
O1 O3 O3 106.3(18) 4_655 4
La1 O3 O3 13.2(4) 2_566 4
O1 O3 O3 33.0(12) 4 4
Ga2 O3 O3 150(2) . 4
O6 O3 O3 36.2(14) 1_465 4
Ga1 O3 O3 66.0(13) 1_565 4
Nb O3 O3 66.0(13) 1_565 4
O1 O3 O3 119(2) . 4
La1 O3 O3 143(2) 3_654 4
O6 O3 O3 104.4(18) 4_655 4
Ga3 O3 O3 75.2(9) 1_565 4
La1 O3 O3 92.9(6) 2_666 4
O5 O3 O3 122(2) 3_554 4
O7 O3 O3 123(2) 1_554 4
O2 O3 O3 68.9(9) 2_666 4
Ga3 O3 O3 96.7(17) 3 4
O3 O3 O3 145(2) 4_645 4
O3 O3 O3 60.8(6) 4_655 4
Ga4 O3 O3 53.0(7) 2_666 4
O4 O3 O3 69.7(14) 2_556 4
Ga1 O3 O3 117.1(11) 1_665 4
Nb O3 O3 117.1(11) 1_665 4
La2 O3 O3 48.1(10) 3 4
La2 O3 O3 103.1(19) . 4
Ga4 O3 O3 105.6(18) 4_655 4
Ga2 O3 O3 54.2(2) 1_565 4
O1 O3 O3 35.0(7) 1_565 4
O5 O3 O3 73.8(13) 3_454 4
Ga4 O3 O3 52.2(12) 3_454 4
O6 O3 O3 81.9(15) 2_665 4
O7 O3 O3 78.9(16) 1_454 4
Ga2 O3 O3 32.4(8) 4 4
O7 O3 O3 68.8(12) 3_554 4
O5 O3 O3 97.7(13) 1_564 4
Ga4 O3 O3 127.0(17) 2_656 4
O2 O3 O3 90.5(16) 4_656 4
O2 O3 O3 152(2) 2_656 4
O5 O3 O3 110.5(8) 2_766 4
O3 O3 O3 133.0(10) 1_655 4
O3 O3 O3 47.0(10) 1_455 4
La2 O3 O3 94.4(14) 3_655 4
O7 O3 O3 143.8(11) 2_756 4
O4 O3 O3 115(2) 1_554 4
O2 O3 O3 72.0(12) 1_564 4
La2 O3 O3 154(2) 1_655 4
O1 O3 O3 170(2) 1_655 4
Nb O3 O3 90.8(13) 3 4
Ga1 O3 O3 90.8(13) 3 4
O3 O3 O3 90.1(16) 4_545 4
Ga4 O3 Ga2 107(3) 3_554 1_455
Ga2 O3 Ga2 129.2(19) 4_655 1_455
O4 O3 Ga2 89(2) 2_656 1_455
O6 O3 Ga2 147(3) 1_565 1_455
O5 O3 Ga2 94(2) 2_666 1_455
La1 O3 Ga2 29.7(11) 3_554 1_455
O7 O3 Ga2 62(2) 2_656 1_455
O2 O3 Ga2 95.2(17) 3_554 1_455
O4 O3 Ga2 123.3(18) 3_554 1_455
O1 O3 Ga2 153(2) 4_655 1_455
La1 O3 Ga2 88.2(12) 2_566 1_455
O1 O3 Ga2 56.8(13) 4 1_455
Ga2 O3 Ga2 69.8(10) . 1_455
O6 O3 Ga2 57.9(11) 1_465 1_455
Ga1 O3 Ga2 67.3(10) 1_565 1_455
Nb O3 Ga2 67.3(10) 1_565 1_455
O1 O3 Ga2 39.2(12) . 1_455
La1 O3 Ga2 127.5(10) 3_654 1_455
O6 O3 Ga2 60.7(15) 4_655 1_455
Ga3 O3 Ga2 115.1(15) 1_565 1_455
La1 O3 Ga2 170.1(15) 2_666 1_455
O5 O3 Ga2 105.7(11) 3_554 1_455
O7 O3 Ga2 95.7(14) 1_554 1_455
O2 O3 Ga2 132.3(18) 2_666 1_455
Ga3 O3 Ga2 96.0(9) 3 1_455
O3 O3 Ga2 77.8(12) 4_645 1_455
O3 O3 Ga2 141.0(18) 4_655 1_455
Ga4 O3 Ga2 129.2(11) 2_666 1_455
O4 O3 Ga2 15.3(7) 2_556 1_455
Ga1 O3 Ga2 130.4(15) 1_665 1_455
Nb O3 Ga2 130.4(15) 1_665 1_455
La2 O3 Ga2 85.9(8) 3 1_455
La2 O3 Ga2 40.4(5) . 1_455
Ga4 O3 Ga2 90.9(12) 4_655 1_455
Ga2 O3 Ga2 128.7(12) 1_565 1_455
O1 O3 Ga2 109.6(13) 1_565 1_455
O5 O3 Ga2 47.4(11) 3_454 1_455
Ga4 O3 Ga2 34.4(4) 3_454 1_455
O6 O3 Ga2 86.1(13) 2_665 1_455
O7 O3 Ga2 45.6(8) 1_454 1_455
Ga2 O3 Ga2 52.6(6) 4 1_455
O7 O3 Ga2 138.9(14) 3_554 1_455
O5 O3 Ga2 120.6(18) 1_564 1_455
Ga4 O3 Ga2 74.0(7) 2_656 1_455
O2 O3 Ga2 105.7(12) 4_656 1_455
O2 O3 Ga2 72.0(11) 2_656 1_455
O5 O3 Ga2 149.8(16) 2_766 1_455
O3 O3 Ga2 146.7(5) 1_655 1_455
O3 O3 Ga2 33.3(5) 1_455 1_455
La2 O3 Ga2 138.2(12) 3_655 1_455
O7 O3 Ga2 131.1(11) 2_756 1_455
O4 O3 Ga2 77.3(12) 1_554 1_455
O2 O3 Ga2 106.1(14) 1_564 1_455
La2 O3 Ga2 102.1(9) 1_655 1_455
O1 O3 Ga2 108.6(9) 1_655 1_455
Nb O3 Ga2 58.9(5) 3 1_455
Ga1 O3 Ga2 58.9(5) 3 1_455
O3 O3 Ga2 21.7(9) 4_545 1_455
O3 O3 Ga2 80.2(13) 4 1_455
Ga4 O3 Ga3 82(3) 3_554 1_465
Ga2 O3 Ga3 110.6(15) 4_655 1_465
O4 O3 Ga3 115(3) 2_656 1_465
O6 O3 Ga3 94(2) 1_565 1_465
O5 O3 Ga3 32.0(15) 2_666 1_465
La1 O3 Ga3 81.1(16) 3_554 1_465
O7 O3 Ga3 70(3) 2_656 1_465
O2 O3 Ga3 123.9(18) 3_554 1_465
O4 O3 Ga3 90.8(17) 3_554 1_465
O1 O3 Ga3 136.0(14) 4_655 1_465
La1 O3 Ga3 36.8(8) 2_566 1_465
O1 O3 Ga3 57.4(17) 4 1_465
Ga2 O3 Ga3 121.5(18) . 1_465
O6 O3 Ga3 11.4(11) 1_465 1_465
Ga1 O3 Ga3 25.2(4) 1_565 1_465
Nb O3 Ga3 25.2(4) 1_565 1_465
O1 O3 Ga3 99.9(18) . 1_465
La1 O3 Ga3 162.4(14) 3_654 1_465
O6 O3 Ga3 120.4(17) 4_655 1_465
Ga3 O3 Ga3 56.5(8) 1_565 1_465
La1 O3 Ga3 104.7(9) 2_666 1_465
O5 O3 Ga3 160.3(15) 3_554 1_465
O7 O3 Ga3 84.8(15) 1_554 1_465
O2 O3 Ga3 67.4(13) 2_666 1_465
Ga3 O3 Ga3 134.2(11) 3 1_465
O3 O3 Ga3 141(2) 4_645 1_465
O3 O3 Ga3 84.3(15) 4_655 1_465
Ga4 O3 Ga3 86.3(7) 2_666 1_465
O4 O3 Ga3 50.2(9) 2_556 1_465
Ga1 O3 Ga3 96.4(11) 1_665 1_465
Nb O3 Ga3 96.4(11) 1_665 1_465
La2 O3 Ga3 87.1(8) 3 1_465
La2 O3 Ga3 67.3(9) . 1_465
Ga4 O3 Ga3 67.9(9) 4_655 1_465
Ga2 O3 Ga3 64.6(6) 1_565 1_465
O1 O3 Ga3 48.8(10) 1_565 1_465
O5 O3 Ga3 91.6(12) 3_454 1_465
Ga4 O3 Ga3 31.7(4) 3_454 1_465
O6 O3 Ga3 45.2(8) 2_665 1_465
O7 O3 Ga3 40.3(7) 1_454 1_465
Ga2 O3 Ga3 51.6(6) 4 1_465
O7 O3 Ga3 102.9(11) 3_554 1_465
O5 O3 Ga3 74.8(12) 1_564 1_465
Ga4 O3 Ga3 139.1(11) 2_656 1_465
O2 O3 Ga3 130.9(11) 4_656 1_465
O2 O3 Ga3 117.7(16) 2_656 1_465
O5 O3 Ga3 103.4(12) 2_766 1_465
O3 O3 Ga3 137.4(5) 1_655 1_465
O3 O3 Ga3 42.6(5) 1_455 1_465
La2 O3 Ga3 131.8(8) 3_655 1_465
O7 O3 Ga3 127.3(14) 2_756 1_465
O4 O3 Ga3 74.0(12) 1_554 1_465
O2 O3 Ga3 48.6(8) 1_564 1_465
La2 O3 Ga3 115.4(13) 1_655 1_465
O1 O3 Ga3 146.6(16) 1_655 1_465
Nb O3 Ga3 111.0(9) 3 1_465
Ga1 O3 Ga3 111.0(9) 3 1_465
O3 O3 Ga3 85.6(15) 4_545 1_465
O3 O3 Ga3 41.3(11) 4 1_465
Ga2 O3 Ga3 65.5(7) 1_455 1_465
Ga4 O3 Ga4 51(2) 3_554 3_654
Ga2 O3 Ga4 82.7(17) 4_655 3_654
O4 O3 Ga4 54(2) 2_656 3_654
O6 O3 Ga4 35.6(14) 1_565 3_654
O5 O3 Ga4 95.7(18) 2_666 3_654
La1 O3 Ga4 148.8(17) 3_554 3_654
O7 O3 Ga4 88(3) 2_656 3_654
O2 O3 Ga4 101(2) 3_554 3_654
O4 O3 Ga4 93.2(17) 3_554 3_654
O1 O3 Ga4 46.1(15) 4_655 3_654
La1 O3 Ga4 123.2(11) 2_566 3_654
O1 O3 Ga4 160(2) 4 3_654
Ga2 O3 Ga4 75.3(10) . 3_654
O6 O3 Ga4 138.4(17) 1_465 3_654
Ga1 O3 Ga4 109.1(12) 1_565 3_654
Nb O3 Ga4 109.1(12) 1_565 3_654
O1 O3 Ga4 106.3(15) . 3_654
La1 O3 Ga4 35.3(6) 3_654 3_654
O6 O3 Ga4 111.2(16) 4_655 3_654
Ga3 O3 Ga4 71.3(7) 1_565 3_654
La1 O3 Ga4 42.1(5) 2_666 3_654
O5 O3 Ga4 71.0(12) 3_554 3_654
O7 O3 Ga4 56.4(11) 1_554 3_654
O2 O3 Ga4 67.9(12) 2_666 3_654
Ga3 O3 Ga4 93.7(12) 3 3_654
O3 O3 Ga4 76.6(15) 4_645 3_654
O3 O3 Ga4 75.2(15) 4_655 3_654
Ga4 O3 Ga4 88.1(9) 2_666 3_654
O4 O3 Ga4 146.6(15) 2_556 3_654
Ga1 O3 Ga4 31.3(4) 1_665 3_654
Nb O3 Ga4 31.3(4) 1_665 3_654
La2 O3 Ga4 126.1(14) 3 3_654
La2 O3 Ga4 106.8(10) . 3_654
Ga4 O3 Ga4 68.6(7) 4_655 3_654
Ga2 O3 Ga4 80.3(7) 1_565 3_654
O1 O3 Ga4 100.1(11) 1_565 3_654
O5 O3 Ga4 141.3(16) 3_454 3_654
Ga4 O3 Ga4 150.3(15) 3_454 3_654
O6 O3 Ga4 85.8(10) 2_665 3_654
O7 O3 Ga4 116.9(12) 1_454 3_654
Ga2 O3 Ga4 164.7(11) 4 3_654
O7 O3 Ga4 76.9(11) 3_554 3_654
O5 O3 Ga4 52.4(10) 1_564 3_654
Ga4 O3 Ga4 89.3(9) 2_656 3_654
O2 O3 Ga4 90.3(12) 4_656 3_654
O2 O3 Ga4 71.6(11) 2_656 3_654
O5 O3 Ga4 25.9(7) 2_766 3_654
O3 O3 Ga4 13.1(7) 1_655 3_654
O3 O3 Ga4 166.9(7) 1_455 3_654
La2 O3 Ga4 64.7(7) 3_655 3_654
O7 O3 Ga4 11.5(6) 2_756 3_654
O4 O3 Ga4 74.5(11) 1_554 3_654
O2 O3 Ga4 78.6(8) 1_564 3_654
La2 O3 Ga4 41.0(4) 1_655 3_654
O1 O3 Ga4 39.2(7) 1_655 3_654
Nb O3 Ga4 121.8(12) 3 3_654
Ga1 O3 Ga4 121.8(12) 3 3_654
O3 O3 Ga4 135.6(9) 4_545 3_654
O3 O3 Ga4 134.2(9) 4 3_654
Ga2 O3 Ga4 142.7(9) 1_455 3_654
Ga3 O3 Ga4 127.1(10) 1_465 3_654
Ga4 O3 La1 102(2) 3_554 2_556
Ga2 O3 La1 127(2) 4_655 2_556
O4 O3 La1 62.4(17) 2_656 2_556
O6 O3 La1 139.2(18) 1_565 2_556
O5 O3 La1 124(2) 2_666 2_556
La1 O3 La1 42.9(8) 3_554 2_556
O7 O3 La1 63.3(19) 2_656 2_556
O2 O3 La1 84.4(15) 3_554 2_556
O4 O3 La1 136.7(19) 3_554 2_556
O1 O3 La1 122.1(18) 4_655 2_556
La1 O3 La1 125.0(14) 2_566 2_556
O1 O3 La1 85.0(11) 4 2_556
Ga2 O3 La1 35.8(6) . 2_556
O6 O3 La1 95.1(13) 1_465 2_556
Ga1 O3 La1 94.8(12) 1_565 2_556
Nb O3 La1 94.8(12) 1_565 2_556
O1 O3 La1 7.8(13) . 2_556
La1 O3 La1 90.0(9) 3_654 2_556
O6 O3 La1 40.5(13) 4_655 2_556
Ga3 O3 La1 135.7(16) 1_565 2_556
La1 O3 La1 151.2(13) 2_666 2_556
O5 O3 La1 75.6(10) 3_554 2_556
O7 O3 La1 88.2(10) 1_554 2_556
O2 O3 La1 159(2) 2_666 2_556
Ga3 O3 La1 78.6(8) 3 2_556
O3 O3 La1 40.5(10) 4_645 2_556
O3 O3 La1 165(2) 4_655 2_556
Ga4 O3 La1 147.5(14) 2_666 2_556
O4 O3 La1 51.9(8) 2_556 2_556
Ga1 O3 La1 118.0(10) 1_665 2_556
Nb O3 La1 118.0(10) 1_665 2_556
La2 O3 La1 98.8(9) 3 2_556
La2 O3 La1 46.7(5) . 2_556
Ga4 O3 La1 94.5(10) 4_655 2_556
Ga2 O3 La1 165.9(15) 1_565 2_556
O1 O3 La1 147.1(15) 1_565 2_556
O5 O3 La1 52.8(8) 3_454 2_556
Ga4 O3 La1 71.6(7) 3_454 2_556
O6 O3 La1 104.1(13) 2_665 2_556
O7 O3 La1 69.4(8) 1_454 2_556
Ga2 O3 La1 83.5(8) 4 2_556
O7 O3 La1 141.4(17) 3_554 2_556
O5 O3 La1 124.8(15) 1_564 2_556
Ga4 O3 La1 41.5(4) 2_656 2_556
O2 O3 La1 91.0(10) 4_656 2_556
O2 O3 La1 40.9(8) 2_656 2_556
O5 O3 La1 132.2(10) 2_766 2_556
O3 O3 La1 110.4(6) 1_655 2_556
O3 O3 La1 69.6(6) 1_455 2_556
La2 O3 La1 118.0(12) 3_655 2_556
O7 O3 La1 100.5(8) 2_756 2_556
O4 O3 La1 75.9(9) 1_554 2_556
O2 O3 La1 128.8(15) 1_564 2_556
La2 O3 La1 76.9(6) 1_655 2_556
O1 O3 La1 72.6(7) 1_655 2_556
Nb O3 La1 48.7(4) 3 2_556
Ga1 O3 La1 48.7(4) 3 2_556
O3 O3 La1 25.4(3) 4_545 2_556
O3 O3 La1 115.0(14) 4 2_556
Ga2 O3 La1 37.5(4) 1_455 2_556
Ga3 O3 La1 101.3(10) 1_465 2_556
Ga4 O3 La1 110.8(8) 3_654 2_556
Ga4 O3 O3 13.7(16) 3_554 2_655
Ga2 O3 O3 134.7(19) 4_655 2_655
O4 O3 O3 51(2) 2_656 2_655
O6 O3 O3 54(2) 1_565 2_655
O5 O3 O3 53.5(16) 2_666 2_655
La1 O3 O3 124(2) 3_554 2_655
O7 O3 O3 34(2) 2_656 2_655
O2 O3 O3 164(3) 3_554 2_655
O4 O3 O3 128.1(15) 3_554 2_655
O1 O3 O3 108(2) 4_655 2_655
La1 O3 O3 98.3(15) 2_566 2_655
O1 O3 O3 128(3) 4 2_655
Ga2 O3 O3 75.6(12) . 2_655
O6 O3 O3 82(2) 1_465 2_655
Ga1 O3 O3 48.0(11) 1_565 2_655
Nb O3 O3 48.0(11) 1_565 2_655
O1 O3 O3 87.3(18) . 2_655
La1 O3 O3 93.6(13) 3_654 2_655
O6 O3 O3 133.3(14) 4_655 2_655
Ga3 O3 O3 44.1(7) 1_565 2_655
La1 O3 O3 81.3(10) 2_666 2_655
O5 O3 O3 127.3(16) 3_554 2_655
O7 O3 O3 13.4(9) 1_554 2_655
O2 O3 O3 64.9(13) 2_666 2_655
Ga3 O3 O3 153.5(16) 3 2_655
O3 O3 O3 99.5(16) 4_645 2_655
O3 O3 O3 99.5(16) 4_655 2_655
Ga4 O3 O3 117.3(8) 2_666 2_655
O4 O3 O3 87.3(19) 2_556 2_655
Ga1 O3 O3 37.2(6) 1_665 2_655
Nb O3 O3 37.2(6) 1_665 2_655
La2 O3 O3 157.0(13) 3 2_655
La2 O3 O3 55.3(11) . 2_655
Ga4 O3 O3 4.5(5) 4_655 2_655
Ga2 O3 O3 81.7(7) 1_565 2_655
O1 O3 O3 88.1(13) 1_565 2_655
O5 O3 O3 141(2) 3_454 2_655
Ga4 O3 O3 86.0(16) 3_454 2_655
O6 O3 O3 27.5(9) 2_665 2_655
O7 O3 O3 53.3(13) 1_454 2_655
Ga2 O3 O3 121.8(19) 4 2_655
O7 O3 O3 120.8(12) 3_554 2_655
O5 O3 O3 30.3(10) 1_564 2_655
Ga4 O3 O3 118.1(8) 2_656 2_655
O2 O3 O3 154.4(19) 4_656 2_655
O2 O3 O3 67.7(12) 2_656 2_655
O5 O3 O3 55.8(12) 2_766 2_655
O3 O3 O3 77.3(12) 1_655 2_655
O3 O3 O3 102.7(12) 1_455 2_655
La2 O3 O3 126.2(14) 3_655 2_655
O7 O3 O3 58.5(13) 2_756 2_655
O4 O3 O3 19.4(8) 1_554 2_655
O2 O3 O3 41.9(8) 1_564 2_655
La2 O3 O3 44.6(6) 1_655 2_655
O1 O3 O3 75.8(12) 1_655 2_655
Nb O3 O3 143.7(9) 3 2_655
Ga1 O3 O3 143.7(9) 3 2_655
O3 O3 O3 109.2(19) 4_545 2_655
O3 O3 O3 109.2(19) 4 2_655
Ga2 O3 O3 94.1(15) 1_455 2_655
Ga3 O3 O3 72.1(12) 1_465 2_655
Ga4 O3 O3 64.3(9) 3_654 2_655
La1 O3 O3 95.1(9) 2_556 2_655
Ga4 O3 Nb 113(3) 3_554 3_655
Ga2 O3 Nb 64.6(17) 4_655 3_655
O4 O3 Nb 75(3) 2_656 3_655
O6 O3 Nb 99(2) 1_565 3_655
O5 O3 Nb 160(2) 2_666 3_655
La1 O3 Nb 85.4(16) 3_554 3_655
O7 O3 Nb 118(2) 2_656 3_655
O2 O3 Nb 42.2(15) 3_554 3_655
O4 O3 Nb 84.2(19) 3_554 3_655
O1 O3 Nb 49.5(14) 4_655 3_655
La1 O3 Nb 135.3(17) 2_566 3_655
O1 O3 Nb 107(2) 4 3_655
Ga2 O3 Nb 62.2(12) . 3_655
O6 O3 Nb 153.2(18) 1_465 3_655
Ga1 O3 Nb 164.7(12) 1_565 3_655
Nb O3 Nb 164.7(12) 1_565 3_655
O1 O3 Nb 76.6(16) . 3_655
La1 O3 Nb 32.7(6) 3_654 3_655
O6 O3 Nb 46.5(14) 4_655 3_655
Ga3 O3 Nb 137.1(13) 1_565 3_655
La1 O3 Nb 84.5(11) 2_666 3_655
O5 O3 Nb 5.5(9) 3_554 3_655
O7 O3 Nb 109.1(12) 1_554 3_655
O2 O3 Nb 122.2(17) 2_666 3_655
Ga3 O3 Nb 31.3(5) 3 3_655
O3 O3 Nb 37.8(15) 4_645 3_655
O3 O3 Nb 98(2) 4_655 3_655
Ga4 O3 Nb 91.1(12) 2_666 3_655
O4 O3 Nb 120.4(12) 2_556 3_655
Ga1 O3 Nb 98.9(10) 1_665 3_655
Nb O3 Nb 98.9(10) 1_665 3_655
La2 O3 Nb 79.7(10) 3 3_655
La2 O3 Nb 114.5(8) . 3_655
Ga4 O3 Nb 126.2(10) 4_655 3_655
Ga2 O3 Nb 120.2(12) 1_565 3_655
O1 O3 Nb 131.3(16) 1_565 3_655
O5 O3 Nb 73.5(13) 3_454 3_655
Ga4 O3 Nb 136.4(10) 3_454 3_655
O6 O3 Nb 149.6(12) 2_665 3_655
O7 O3 Nb 141.3(9) 1_454 3_655
Ga2 O3 Nb 113.0(11) 4 3_655
O7 O3 Nb 75.5(14) 3_554 3_655
O5 O3 Nb 120.4(13) 1_564 3_655
Ga4 O3 Nb 32.0(5) 2_656 3_655
O2 O3 Nb 37.1(7) 4_656 3_655
O2 O3 Nb 67.8(12) 2_656 3_655
O5 O3 Nb 90.6(13) 2_766 3_655
O3 O3 Nb 56.9(5) 1_655 3_655
O3 O3 Nb 123.1(5) 1_455 3_655
La2 O3 Nb 46.8(6) 3_655 3_655
O7 O3 Nb 68.2(11) 2_756 3_655
O4 O3 Nb 117.4(11) 1_554 3_655
O2 O3 Nb 145.6(12) 1_564 3_655
La2 O3 Nb 78.0(7) 1_655 3_655
O1 O3 Nb 46.5(10) 1_655 3_655
Nb O3 Nb 54.3(6) 3 3_655
Ga1 O3 Nb 54.3(6) 3 3_655
O3 O3 Nb 83.9(12) 4_545 3_655
O3 O3 Nb 127.4(19) 4 3_655
Ga2 O3 Nb 105.3(8) 1_455 3_655
Ga3 O3 Nb 164.5(10) 1_465 3_655
Ga4 O3 Nb 68.0(7) 3_654 3_655
La1 O3 Nb 73.2(6) 2_556 3_655
O3 O3 Nb 122.2(12) 2_655 3_655
Ga4 O3 La2 71.5(19) 3_554 1_565
Ga2 O3 La2 89.8(13) 4_655 1_565
O4 O3 La2 119(3) 2_656 1_565
O6 O3 La2 64.5(16) 1_565 1_565
O5 O3 La2 15.4(13) 2_666 1_565
La1 O3 La2 110.9(16) 3_554 1_565
O7 O3 La2 85(2) 2_656 1_565
O2 O3 La2 123.2(15) 3_554 1_565
O4 O3 La2 71.4(15) 3_554 1_565
O1 O3 La2 103.9(14) 4_655 1_565
La1 O3 La2 31.6(6) 2_566 1_565
O1 O3 La2 75.2(14) 4 1_565
Ga2 O3 La2 141.1(19) . 1_565
O6 O3 La2 42.0(8) 1_465 1_565
Ga1 O3 La2 41.6(5) 1_565 1_565
Nb O3 La2 41.6(5) 1_565 1_565
O1 O3 La2 131(2) . 1_565
La1 O3 La2 131.8(11) 3_654 1_565
O6 O3 La2 147.6(15) 4_655 1_565
Ga3 O3 La2 31.2(4) 1_565 1_565
La1 O3 La2 71.3(6) 2_666 1_565
O5 O3 La2 149.0(15) 3_554 1_565
O7 O3 La2 81.1(11) 1_554 1_565
O2 O3 La2 34.3(11) 2_666 1_565
Ga3 O3 La2 133.8(10) 3 1_565
O3 O3 La2 167(2) 4_645 1_565
O3 O3 La2 54.5(13) 4_655 1_565
Ga4 O3 La2 63.0(5) 2_666 1_565
O4 O3 La2 83.6(11) 2_556 1_565
Ga1 O3 La2 74.4(7) 1_665 1_565
Nb O3 La2 74.4(7) 1_665 1_565
La2 O3 La2 89.2(7) 3 1_565
La2 O3 La2 92.6(12) . 1_565
Ga4 O3 La2 65.4(7) 4_655 1_565
Ga2 O3 La2 32.3(4) 1_565 1_565
O1 O3 La2 23.0(10) 1_565 1_565
O5 O3 La2 116.0(11) 3_454 1_565
Ga4 O3 La2 64.9(7) 3_454 1_565
O6 O3 La2 43.8(6) 2_665 1_565
O7 O3 La2 66.2(8) 1_454 1_565
Ga2 O3 La2 72.0(7) 4 1_565
O7 O3 La2 77.5(10) 3_554 1_565
O5 O3 La2 53.7(8) 1_564 1_565
Ga4 O3 La2 170.6(11) 2_656 1_565
O2 O3 La2 123.0(9) 4_656 1_565
O2 O3 La2 133.9(17) 2_656 1_565
O5 O3 La2 74.2(9) 2_766 1_565
O3 O3 La2 107.1(5) 1_655 1_565
O3 O3 La2 72.9(5) 1_455 1_565
La2 O3 La2 105.7(7) 3_655 1_565
O7 O3 La2 105.1(11) 2_756 1_565
O4 O3 La2 80.6(11) 1_554 1_565
O2 O3 La2 27.8(6) 1_564 1_565
La2 O3 La2 109.9(10) 1_655 1_565
O1 O3 La2 135.6(12) 1_655 1_565
Nb O3 La2 134.6(9) 3 1_565
Ga1 O3 La2 134.6(9) 3 1_565
O3 O3 La2 118.6(16) 4_545 1_565
O3 O3 La2 44.3(8) 4 1_565
Ga2 O3 La2 98.9(10) 1_455 1_565
Ga3 O3 La2 33.5(3) 1_465 1_565
Ga4 O3 La2 100.0(7) 3_654 1_565
La1 O3 La2 133.9(13) 2_556 1_565
O3 O3 La2 68.0(8) 2_655 1_565
Nb O3 La2 152.4(11) 3_655 1_565
Ga4 O3 La1 79.6(18) 3_554 2_656
Ga2 O3 La1 106(2) 4_655 2_656
O4 O3 La1 34(2) 2_656 2_656
O6 O3 La1 94.0(15) 1_565 2_656
O5 O3 La1 137(2) 2_666 2_656
La1 O3 La1 89.8(11) 3_554 2_656
O7 O3 La1 75(2) 2_656 2_656
O2 O3 La1 82.9(16) 3_554 2_656
O4 O3 La1 126(2) 3_554 2_656
O1 O3 La1 77.6(13) 4_655 2_656
La1 O3 La1 176.8(14) 2_566 2_656
O1 O3 La1 130.9(15) 4 2_656
Ga2 O3 La1 22.3(8) . 2_656
O6 O3 La1 143.1(17) 1_465 2_656
Ga1 O3 La1 121.4(13) 1_565 2_656
Nb O3 La1 121.4(13) 1_565 2_656
O1 O3 La1 50.2(12) . 2_656
La1 O3 La1 40.2(5) 3_654 2_656
O6 O3 La1 59.3(10) 4_655 2_656
Ga3 O3 La1 120.9(11) 1_565 2_656
La1 O3 La1 98.8(10) 2_666 2_656
O5 O3 La1 48.9(10) 3_554 2_656
O7 O3 La1 70.6(9) 1_554 2_656
O2 O3 La1 126.8(15) 2_666 2_656
Ga3 O3 La1 71.7(8) 3 2_656
O3 O3 La1 18.9(10) 4_645 2_656
O3 O3 La1 128(2) 4_655 2_656
Ga4 O3 La1 130.2(14) 2_666 2_656
O4 O3 La1 102.3(9) 2_556 2_656
Ga1 O3 La1 79.3(7) 1_665 2_656
Nb O3 La1 79.3(7) 1_665 2_656
La2 O3 La1 119.1(12) 3 2_656
La2 O3 La1 76.0(6) . 2_656
Ga4 O3 La1 87.0(8) 4_655 2_656
Ga2 O3 La1 140.0(11) 1_565 2_656
O1 O3 La1 159.9(13) 1_565 2_656
O5 O3 La1 89.9(10) 3_454 2_656
Ga4 O3 La1 121.6(9) 3_454 2_656
O6 O3 La1 110.2(11) 2_665 2_656
O7 O3 La1 102.8(9) 1_454 2_656
Ga2 O3 La1 132.2(9) 4 2_656
O7 O3 La1 113.5(15) 3_554 2_656
O5 O3 La1 98.4(10) 1_564 2_656
Ga4 O3 La1 37.0(4) 2_656 2_656
O2 O3 La1 80.2(10) 4_656 2_656
O2 O3 La1 25.4(10) 2_656 2_656
O5 O3 La1 84.7(9) 2_766 2_656
O3 O3 La1 58.0(5) 1_655 2_656
O3 O3 La1 122.0(5) 1_455 2_656
La2 O3 La1 85.0(9) 3_655 2_656
O7 O3 La1 51.4(6) 2_756 2_656
O4 O3 La1 74.4(9) 1_554 2_656
O2 O3 La1 123.4(10) 1_564 2_656
La2 O3 La1 41.3(4) 1_655 2_656
O1 O3 La1 20.6(5) 1_655 2_656
Nb O3 La1 73.0(6) 3 2_656
Ga1 O3 La1 73.0(6) 3 2_656
O3 O3 La1 76.1(5) 4_545 2_656
O3 O3 La1 163.7(14) 4 2_656
Ga2 O3 La1 89.4(6) 1_455 2_656
Ga3 O3 La1 143.1(12) 1_465 2_656
Ga4 O3 La1 59.8(5) 3_654 2_656
La1 O3 La1 52.4(4) 2_556 2_656
O3 O3 La1 84.0(7) 2_655 2_656
Nb O3 La1 43.6(4) 3_655 2_656
La2 O3 La1 151.2(11) 1_565 2_656
Ga4 O3 O3 59(3) 3_554 2
Ga2 O3 O3 145.9(16) 4_655 2
O4 O3 O3 79(3) 2_656 2
O6 O3 O3 92(3) 1_565 2
O5 O3 O3 45.1(16) 2_666 2
La1 O3 O3 84.3(19) 3_554 2
O7 O3 O3 33(2) 2_656 2
O2 O3 O3 149(2) 3_554 2
O4 O3 O3 126.2(18) 3_554 2
O1 O3 O3 150(2) 4_655 2
La1 O3 O3 72.9(12) 2_566 2
O1 O3 O3 84(2) 4 2
Ga2 O3 O3 87.3(15) . 2
O6 O3 O3 41.9(14) 1_465 2
Ga1 O3 O3 15.9(7) 1_565 2
Nb O3 O3 15.9(7) 1_565 2
O1 O3 O3 74.7(18) . 2
La1 O3 O3 136.0(16) 3_654 2
O6 O3 O3 115.7(19) 4_655 2
Ga3 O3 O3 60.0(10) 1_565 2
La1 O3 O3 115.3(13) 2_666 2
O5 O3 O3 153.5(11) 3_554 2
O7 O3 O3 55.2(14) 1_554 2
O2 O3 O3 81.3(15) 2_666 2
Ga3 O3 O3 152.2(14) 3 2
O3 O3 O3 111.5(19) 4_645 2
O3 O3 O3 111.5(19) 4_655 2
Ga4 O3 O3 119.7(9) 2_666 2
O4 O3 O3 44.6(12) 2_556 2
Ga1 O3 O3 81.3(12) 1_665 2
Nb O3 O3 81.3(12) 1_665 2
La2 O3 O3 119.1(13) 3 2
La2 O3 O3 35.0(7) . 2
Ga4 O3 O3 41.5(8) 4_655 2
Ga2 O3 O3 88.4(9) 1_565 2
O1 O3 O3 79.4(12) 1_565 2
O5 O3 O3 101.2(16) 3_454 2
Ga4 O3 O3 40.1(7) 3_454 2
O6 O3 O3 29.8(9) 2_665 2
O7 O3 O3 10.9(6) 1_454 2
Ga2 O3 O3 77.1(11) 4 2
O7 O3 O3 135.0(11) 3_554 2
O5 O3 O3 65.3(15) 1_564 2
Ga4 O3 O3 120.6(9) 2_656 2
O2 O3 O3 159.4(16) 4_656 2
O2 O3 O3 82.3(14) 2_656 2
O5 O3 O3 97.4(15) 2_766 2
O3 O3 O3 123.2(9) 1_655 2
O3 O3 O3 56.8(9) 1_455 2
La2 O3 O3 162.4(7) 3_655 2
O7 O3 O3 103.8(16) 2_756 2
O4 O3 O3 39.9(11) 1_554 2
O2 O3 O3 51.3(10) 1_564 2
La2 O3 O3 82.2(11) 1_655 2
O1 O3 O3 111.6(14) 1_655 2
Nb O3 O3 115.2(11) 3 2
Ga1 O3 O3 115.2(11) 3 2
O3 O3 O3 77.3(15) 4_545 2
O3 O3 O3 77.3(15) 4 2
Ga2 O3 O3 56.4(8) 1_455 2
Ga3 O3 O3 36.4(6) 1_465 2
Ga4 O3 O3 110.2(13) 3_654 2
La1 O3 O3 79.6(8) 2_556 2
O3 O3 O3 45.9(11) 2_655 2
Nb O3 O3 149.2(6) 3_655 2
La2 O3 O3 57.5(6) 1_565 2
La1 O3 O3 107.4(8) 2_656 2
Ga4 O3 O3 77(2) 3_554 4_745
Ga2 O3 O3 85(2) 4_655 4_745
O4 O3 O3 46(2) 2_656 4_745
O6 O3 O3 73.8(18) 1_565 4_745
O5 O3 O3 132(2) 2_666 4_745
La1 O3 O3 110.8(14) 3_554 4_745
O7 O3 O3 92(3) 2_656 4_745
O2 O3 O3 77(2) 3_554 4_745
O4 O3 O3 104(2) 3_554 4_745
O1 O3 O3 51.4(14) 4_655 4_745
La1 O3 O3 154.6(16) 2_566 4_745
O1 O3 O3 143(2) 4 4_745
Ga2 O3 O3 48.9(7) . 4_745
O6 O3 O3 167(2) 1_465 4_745
Ga1 O3 O3 134.0(17) 1_565 4_745
Nb O3 O3 134.0(17) 1_565 4_745
O1 O3 O3 77.4(12) . 4_745
La1 O3 O3 13.6(6) 3_654 4_745
O6 O3 O3 73.3(13) 4_655 4_745
Ga3 O3 O3 108.8(12) 1_565 4_745
La1 O3 O3 72.4(11) 2_666 4_745
O5 O3 O3 40.5(11) 3_554 4_745
O7 O3 O3 74.2(12) 1_554 4_745
O2 O3 O3 105.3(16) 2_666 4_745
Ga3 O3 O3 66.7(11) 3 4_745
O3 O3 O3 39.8(10) 4_645 4_745
O3 O3 O3 101(2) 4_655 4_745
Ga4 O3 O3 105.0(15) 2_666 4_745
O4 O3 O3 129.6(8) 2_556 4_745
Ga1 O3 O3 66.0(9) 1_665 4_745
Nb O3 O3 66.0(9) 1_665 4_745
La2 O3 O3 113.8(17) 3 4_745
La2 O3 O3 99.9(8) . 4_745
Ga4 O3 O3 91.1(11) 4_655 4_745
Ga2 O3 O3 114.5(11) 1_565 4_745
O1 O3 O3 134.0(14) 1_565 4_745
O5 O3 O3 104.5(14) 3_454 4_745
Ga4 O3 O3 148.8(9) 3_454 4_745
O6 O3 O3 114.0(14) 2_665 4_745
O7 O3 O3 124.3(12) 1_454 4_745
Ga2 O3 O3 147.6(15) 4 4_745
O7 O3 O3 88.7(16) 3_554 4_745
O5 O3 O3 87.8(12) 1_564 4_745
Ga4 O3 O3 51.1(5) 2_656 4_745
O2 O3 O3 69.9(13) 4_656 4_745
O2 O3 O3 49.8(10) 2_656 4_745
O5 O3 O3 64.0(11) 2_766 4_745
O3 O3 O3 32.4(5) 1_655 4_745
O3 O3 O3 147.6(5) 1_455 4_745
La2 O3 O3 62.4(11) 3_655 4_745
O7 O3 O3 34.4(9) 2_756 4_745
O4 O3 O3 85.9(12) 1_554 4_745
O2 O3 O3 115.1(12) 1_564 4_745
La2 O3 O3 43.8(5) 1_655 4_745
O1 O3 O3 13.6(9) 1_655 4_745
Nb O3 O3 85.1(9) 3 4_745
Ga1 O3 O3 85.1(9) 3 4_745
O3 O3 O3 100.6(7) 4_545 4_745
O3 O3 O3 157(2) 4 4_745
Ga2 O3 O3 116.3(4) 1_455 4_745
Ga3 O3 O3 159.0(16) 1_465 4_745
Ga4 O3 O3 38.2(6) 3_654 4_745
La1 O3 O3 78.8(2) 2_556 4_745
O3 O3 O3 86.9(11) 2_655 4_745
Nb O3 O3 35.6(6) 3_655 4_745
La2 O3 O3 138.3(10) 1_565 4_745
La1 O3 O3 27.3(2) 2_656 4_745
O3 O3 O3 125.1(14) 2 4_745
Ga4 O3 O3 74(2) 3_554 4_755
Ga2 O3 O3 50.2(12) 4_655 4_755
O4 O3 O3 91(2) 2_656 4_755
O6 O3 O3 33.8(19) 1_565 4_755
O5 O3 O3 87.4(15) 2_666 4_755
La1 O3 O3 149(3) 3_554 4_755
O7 O3 O3 119(3) 2_656 4_755
O2 O3 O3 84(2) 3_554 4_755
O4 O3 O3 56.7(14) 3_554 4_755
O1 O3 O3 25.6(14) 4_655 4_755
La1 O3 O3 92.8(6) 2_566 4_755
O1 O3 O3 123.4(17) 4 4_755
Ga2 O3 O3 109.3(16) . 4_755
O6 O3 O3 123.5(9) 1_465 4_755
Ga1 O3 O3 114.2(12) 1_565 4_755
Nb O3 O3 114.2(12) 1_565 4_755
O1 O3 O3 139.7(18) . 4_755
La1 O3 O3 51.2(11) 3_654 4_755
O6 O3 O3 118(2) 4_655 4_755
Ga3 O3 O3 66.4(6) 1_565 4_755
La1 O3 O3 11.4(4) 2_666 4_755
O5 O3 O3 72.7(14) 3_554 4_755
O7 O3 O3 85.0(13) 1_554 4_755
O2 O3 O3 49.2(11) 2_666 4_755
Ga3 O3 O3 82.6(14) 3 4_755
O3 O3 O3 101(2) 4_645 4_755
O3 O3 O3 39.8(10) 4_655 4_755
Ga4 O3 O3 51.1(5) 2_666 4_755
O4 O3 O3 166.2(14) 2_556 4_755
Ga1 O3 O3 50.4(7) 1_665 4_755
Nb O3 O3 50.4(7) 1_665 4_755
La2 O3 O3 93.7(12) 3 4_755
La2 O3 O3 140.2(15) . 4_755
Ga4 O3 O3 90.1(11) 4_655 4_755
Ga2 O3 O3 52.7(2) 1_565 4_755
O1 O3 O3 71.6(8) 1_565 4_755
O5 O3 O3 131(2) 3_454 4_755
Ga4 O3 O3 147.0(9) 3_454 4_755
O6 O3 O3 95.3(12) 2_665 4_755
O7 O3 O3 135.8(15) 1_454 4_755
Ga2 O3 O3 127.7(10) 4 4_755
O7 O3 O3 40.9(9) 3_554 4_755
O5 O3 O3 60.6(11) 1_564 4_755
Ga4 O3 O3 104.4(15) 2_656 4_755
O2 O3 O3 73.1(13) 4_656 4_755
O2 O3 O3 107.3(15) 2_656 4_755
O5 O3 O3 31.1(11) 2_766 4_755
O3 O3 O3 32.4(5) 1_655 4_755
O3 O3 O3 147.6(5) 1_455 4_755
La2 O3 O3 40.6(7) 3_655 4_755
O7 O3 O3 48.5(9) 2_756 4_755
O4 O3 O3 103.5(14) 1_554 4_755
O2 O3 O3 75.4(9) 1_564 4_755
La2 O3 O3 77.7(9) 1_655 4_755
O1 O3 O3 70.4(11) 1_655 4_755
Nb O3 O3 119.7(17) 3 4_755
Ga1 O3 O3 119.7(17) 3 4_755
O3 O3 O3 157(2) 4_545 4_755
O3 O3 O3 100.6(7) 4 4_755
Ga2 O3 O3 178.4(15) 1_455 4_755
Ga3 O3 O3 116.0(7) 1_465 4_755
Ga4 O3 O3 37.0(6) 3_654 4_755
La1 O3 O3 141.2(12) 2_556 4_755
O3 O3 O3 86.9(11) 2_655 4_755
Nb O3 O3 73.1(11) 3_655 4_755
La2 O3 O3 82.6(4) 1_565 4_755
La1 O3 O3 89.5(10) 2_656 4_755
O3 O3 O3 125.1(14) 2 4_755
O3 O3 O3 62.5(10) 4_745 4_755
Ga4 O3 O3 144(3) 3_554 2_656
Ga2 O3 O3 34.0(15) 4_655 2_656
O4 O3 O3 117(3) 2_656 2_656
O6 O3 O3 108(3) 1_565 2_656
O5 O3 O3 134.7(16) 2_666 2_656
La1 O3 O3 75.0(16) 3_554 2_656
O7 O3 O3 155(2) 2_656 2_656
O2 O3 O3 9.4(15) 3_554 2_656
O4 O3 O3 49.0(16) 3_554 2_656
O1 O3 O3 51.1(18) 4_655 2_656
La1 O3 O3 94.2(12) 2_566 2_656
O1 O3 O3 73.0(19) 4 2_656
Ga2 O3 O3 99.4(15) . 2_656
O6 O3 O3 117.9(18) 1_465 2_656
Ga1 O3 O3 151.7(13) 1_565 2_656
Nb O3 O3 151.7(13) 1_565 2_656
O1 O3 O3 99.4(18) . 2_656
La1 O3 O3 65.6(12) 3_654 2_656
O6 O3 O3 52.2(16) 4_655 2_656
Ga3 O3 O3 131.7(10) 1_565 2_656
La1 O3 O3 81.9(12) 2_666 2_656
O5 O3 O3 36.0(12) 3_554 2_656
O7 O3 O3 147.7(18) 1_554 2_656
O2 O3 O3 108.5(15) 2_666 2_656
Ga3 O3 O3 14.9(6) 3 2_656
O3 O3 O3 73.4(19) 4_645 2_656
O3 O3 O3 73.4(19) 4_655 2_656
Ga4 O3 O3 58.9(8) 2_666 2_656
O4 O3 O3 113.6(15) 2_556 2_656
Ga1 O3 O3 121.8(15) 1_665 2_656
Nb O3 O3 121.8(15) 1_665 2_656
La2 O3 O3 39.5(6) 3 2_656
La2 O3 O3 138.5(9) . 2_656
Ga4 O3 O3 162.2(16) 4_655 2_656
Ga2 O3 O3 95.5(9) 1_565 2_656
O1 O3 O3 96.6(12) 1_565 2_656
O5 O3 O3 57.4(14) 3_454 2_656
Ga4 O3 O3 116.1(12) 3_454 2_656
O6 O3 O3 162.4(7) 2_665 2_656
O7 O3 O3 148.3(13) 1_454 2_656
Ga2 O3 O3 79.7(10) 4 2_656
O7 O3 O3 48.8(11) 3_554 2_656
O5 O3 O3 134.7(16) 1_564 2_656
Ga4 O3 O3 57.9(8) 2_656 2_656
O2 O3 O3 4.4(7) 4_656 2_656
O2 O3 O3 106.5(14) 2_656 2_656
O5 O3 O3 104.4(16) 2_766 2_656
O3 O3 O3 80.5(8) 1_655 2_656
O3 O3 O3 99.5(8) 1_455 2_656
La2 O3 O3 33.7(6) 3_655 2_656
O7 O3 O3 99.6(16) 2_756 2_656
O4 O3 O3 158.7(13) 1_554 2_656
O2 O3 O3 138.2(9) 1_564 2_656
La2 O3 O3 118.1(13) 1_655 2_656
O1 O3 O3 86.8(14) 1_655 2_656
Nb O3 O3 47.5(6) 3 2_656
Ga1 O3 O3 47.5(6) 3 2_656
O3 O3 O3 86.1(15) 4_545 2_656
O3 O3 O3 86.1(15) 4 2_656
Ga2 O3 O3 104.5(10) 1_455 2_656
Ga3 O3 O3 126.5(9) 1_465 2_656
Ga4 O3 O3 93.6(12) 3_654 2_656
La1 O3 O3 92.6(7) 2_556 2_656
O3 O3 O3 158(2) 2_655 2_656
Nb O3 O3 41.4(6) 3_655 2_656
La2 O3 O3 119.4(6) 1_565 2_656
La1 O3 O3 84.4(9) 2_656 2_656
O3 O3 O3 156.2(16) 2 2_656
O3 O3 O3 74.3(12) 4_745 2_656
O3 O3 O3 74.3(12) 4_755 2_656
Ga4 O3 O3 41(2) 3_554 3_544
Ga2 O3 O3 161.8(15) 4_655 3_544
O4 O3 O3 36(3) 2_656 3_544
O6 O3 O3 84(2) 1_565 3_544
O5 O3 O3 76.5(16) 2_666 3_544
La1 O3 O3 95.6(15) 3_554 3_544
O7 O3 O3 10(3) 2_656 3_544
O2 O3 O3 143.8(13) 3_554 3_544
O4 O3 O3 160.2(15) 3_554 3_544
O1 O3 O3 124.5(16) 4_655 3_544
La1 O3 O3 115.4(12) 2_566 3_544
O1 O3 O3 119.9(18) 4 3_544
Ga2 O3 O3 49.2(14) . 3_544
O6 O3 O3 85.1(15) 1_465 3_544
Ga1 O3 O3 56.0(8) 1_565 3_544
Nb O3 O3 56.0(8) 1_565 3_544
O1 O3 O3 55.0(17) . 3_544
La1 O3 O3 93.8(10) 3_654 3_544
O6 O3 O3 101.9(15) 4_655 3_544
Ga3 O3 O3 75.0(8) 1_565 3_544
La1 O3 O3 109.9(8) 2_666 3_544
O5 O3 O3 114.5(12) 3_554 3_544
O7 O3 O3 28.0(10) 1_554 3_544
O2 O3 O3 97.0(13) 2_666 3_544
Ga3 O3 O3 134.2(6) 3 3_544
O3 O3 O3 75.3(18) 4_645 3_544
O3 O3 O3 131.9(17) 4_655 3_544
Ga4 O3 O3 149.4(8) 2_666 3_544
O4 O3 O3 67.6(11) 2_556 3_544
Ga1 O3 O3 62.9(8) 1_665 3_544
Nb O3 O3 62.9(8) 1_665 3_544
La2 O3 O3 154.2(7) 3 3_544
La2 O3 O3 28.3(7) . 3_544
Ga4 O3 O3 31.9(6) 4_655 3_544
Ga2 O3 O3 112.9(8) 1_565 3_544
O1 O3 O3 114.6(12) 1_565 3_544
O5 O3 O3 111.6(12) 3_454 3_544
Ga4 O3 O3 76.1(7) 3_454 3_544
O6 O3 O3 48.4(7) 2_665 3_544
O7 O3 O3 43.2(7) 1_454 3_544
Ga2 O3 O3 113.6(8) 4 3_544
O7 O3 O3 151.5(10) 3_554 3_544
O5 O3 O3 62.4(11) 1_564 3_544
Ga4 O3 O3 91.3(8) 2_656 3_544
O2 O3 O3 144.9(6) 4_656 3_544
O2 O3 O3 42.3(13) 2_656 3_544
O5 O3 O3 82.2(10) 2_766 3_544
O3 O3 O3 90.001(6) 1_655 3_544
O3 O3 O3 90.000(11) 1_455 3_544
La2 O3 O3 141.8(5) 3_655 3_544
O7 O3 O3 68.9(11) 2_756 3_544
O4 O3 O3 13.3(7) 1_554 3_544
O2 O3 O3 70.7(8) 1_564 3_544
La2 O3 O3 41.3(8) 1_655 3_544
O1 O3 O3 68.2(11) 1_655 3_544
Nb O3 O3 111.4(6) 3 3_544
Ga1 O3 O3 111.4(6) 3 3_544
O3 O3 O3 78.7(13) 4_545 3_544
O3 O3 O3 120.8(15) 4 3_544
Ga2 O3 O3 68.4(7) 1_455 3_544
Ga3 O3 O3 79.8(6) 1_465 3_544
Ga4 O3 O3 79.1(6) 3_654 3_544
La1 O3 O3 62.8(7) 2_556 3_544
O3 O3 O3 32.3(4) 2_655 3_544
Nb O3 O3 109.1(5) 3_655 3_544
La2 O3 O3 91.9(6) 1_565 3_544
La1 O3 O3 65.5(7) 2_656 3_544
O3 O3 O3 43.6(6) 2 3_544
O3 O3 O3 81.8(10) 4_745 3_544
O3 O3 O3 112.1(9) 4_755 3_544
O3 O3 O3 148.7(2) 2_656 3_544
Ga4 O3 O3 37(2) 3_554 3_554
Ga2 O3 O3 114.7(15) 4_655 3_554
O4 O3 O3 83(2) 2_656 3_554
O6 O3 O3 50(2) 1_565 3_554
O5 O3 O3 22.1(16) 2_666 3_554
La1 O3 O3 125.7(17) 3_554 3_554
O7 O3 O3 56(2) 2_656 3_554
O2 O3 O3 156.0(13) 3_554 3_554
O4 O3 O3 100.7(16) 3_554 3_554
O1 O3 O3 107.4(17) 4_655 3_554
La1 O3 O3 66.8(11) 2_566 3_554
O1 O3 O3 105.2(17) 4 3_554
Ga2 O3 O3 107.4(13) . 3_554
O6 O3 O3 60.5(14) 1_465 3_554
Ga1 O3 O3 33.5(8) 1_565 3_554
Nb O3 O3 33.5(8) 1_565 3_554
O1 O3 O3 111.9(18) . 3_554
La1 O3 O3 113.5(10) 3_654 3_554
O6 O3 O3 158.5(17) 4_655 3_554
Ga3 O3 O3 17.3(9) 1_565 3_554
La1 O3 O3 71.8(10) 2_666 3_554
O5 O3 O3 149.3(10) 3_554 3_554
O7 O3 O3 45.2(9) 1_554 3_554
O2 O3 O3 40.4(14) 2_666 3_554
Ga3 O3 O3 162.6(7) 3 3_554
O3 O3 O3 131.9(17) 4_645 3_554
O3 O3 O3 75.3(18) 4_655 3_554
Ga4 O3 O3 90.4(8) 2_666 3_554
O4 O3 O3 86.6(12) 2_556 3_554
Ga1 O3 O3 47.3(9) 1_665 3_554
Nb O3 O3 47.3(9) 1_665 3_554
La2 O3 O3 125.0(7) 3 3_554
La2 O3 O3 72.2(8) . 3_554
Ga4 O3 O3 30.1(6) 4_655 3_554
Ga2 O3 O3 53.5(8) 1_565 3_554
O1 O3 O3 56.1(12) 1_565 3_554
O5 O3 O3 139.9(13) 3_454 3_554
Ga4 O3 O3 75.1(7) 3_454 3_554
O6 O3 O3 14.8(8) 2_665 3_554
O7 O3 O3 54.5(7) 1_454 3_554
Ga2 O3 O3 100.2(8) 4 3_554
O7 O3 O3 99.9(11) 3_554 3_554
O5 O3 O3 26.0(12) 1_564 3_554
Ga4 O3 O3 150.3(8) 2_656 3_554
O2 O3 O3 150.3(7) 4_656 3_554
O2 O3 O3 99.7(12) 2_656 3_554
O5 O3 O3 57.4(12) 2_766 3_554
O3 O3 O3 90.000(4) 1_655 3_554
O3 O3 O3 90.000(2) 1_455 3_554
La2 O3 O3 120.0(5) 3_655 3_554
O7 O3 O3 78.3(11) 2_756 3_554
O4 O3 O3 47.2(7) 1_554 3_554
O2 O3 O3 10.7(8) 1_564 3_554
La2 O3 O3 74.8(7) 1_655 3_554
O1 O3 O3 104.0(10) 1_655 3_554
Nb O3 O3 157.8(7) 3 3_554
Ga1 O3 O3 157.8(7) 3 3_554
O3 O3 O3 120.8(15) 4_545 3_554
O3 O3 O3 78.7(13) 4 3_554
Ga2 O3 O3 99.7(7) 1_455 3_554
Ga3 O3 O3 49.2(5) 1_465 3_554
Ga4 O3 O3 78.4(7) 3_654 3_554
La1 O3 O3 118.6(8) 2_556 3_554
O3 O3 O3 32.3(4) 2_655 3_554
Nb O3 O3 146.2(5) 3_655 3_554
La2 O3 O3 35.8(5) 1_565 3_554
La1 O3 O3 115.7(6) 2_656 3_554
O3 O3 O3 43.6(6) 2 3_554
O3 O3 O3 112.1(9) 4_745 3_554
O3 O3 O3 81.8(10) 4_755 3_554
O3 O3 O3 148.7(2) 2_656 3_554
O3 O3 O3 60.001(3) 3_544 3_554
Ga4 O3 O3 143(2) 3_554 3_545
Ga2 O3 O3 65.3(15) 4_655 3_545
O4 O3 O3 97(2) 2_656 3_545
O6 O3 O3 130(2) 1_565 3_545
O5 O3 O3 157.9(16) 2_666 3_545
La1 O3 O3 54.3(17) 3_554 3_545
O7 O3 O3 124(2) 2_656 3_545
O2 O3 O3 24.0(13) 3_554 3_545
O4 O3 O3 79.3(16) 3_554 3_545
O1 O3 O3 72.6(17) 4_655 3_545
La1 O3 O3 113.2(11) 2_566 3_545
O1 O3 O3 74.8(17) 4 3_545
Ga2 O3 O3 72.6(13) . 3_545
O6 O3 O3 119.5(14) 1_465 3_545
Ga1 O3 O3 146.5(8) 1_565 3_545
Nb O3 O3 146.5(8) 1_565 3_545
O1 O3 O3 68.1(18) . 3_545
La1 O3 O3 66.5(10) 3_654 3_545
O6 O3 O3 21.5(17) 4_655 3_545
Ga3 O3 O3 162.7(9) 1_565 3_545
La1 O3 O3 108.2(10) 2_666 3_545
O5 O3 O3 30.7(10) 3_554 3_545
O7 O3 O3 134.8(9) 1_554 3_545
O2 O3 O3 139.6(14) 2_666 3_545
Ga3 O3 O3 17.4(7) 3 3_545
O3 O3 O3 48.1(17) 4_645 3_545
O3 O3 O3 104.7(18) 4_655 3_545
Ga4 O3 O3 89.6(8) 2_666 3_545
O4 O3 O3 93.4(12) 2_556 3_545
Ga1 O3 O3 132.7(9) 1_665 3_545
Nb O3 O3 132.7(9) 1_665 3_545
La2 O3 O3 55.0(7) 3 3_545
La2 O3 O3 107.8(8) . 3_545
Ga4 O3 O3 149.9(6) 4_655 3_545
Ga2 O3 O3 126.5(8) 1_565 3_545
O1 O3 O3 123.9(12) 1_565 3_545
O5 O3 O3 40.1(13) 3_454 3_545
Ga4 O3 O3 104.9(7) 3_454 3_545
O6 O3 O3 165.2(8) 2_665 3_545
O7 O3 O3 125.5(7) 1_454 3_545
Ga2 O3 O3 79.8(8) 4 3_545
O7 O3 O3 80.1(11) 3_554 3_545
O5 O3 O3 154.0(12) 1_564 3_545
Ga4 O3 O3 29.7(8) 2_656 3_545
O2 O3 O3 29.7(7) 4_656 3_545
O2 O3 O3 80.3(12) 2_656 3_545
O5 O3 O3 122.6(12) 2_766 3_545
O3 O3 O3 90.000(2) 1_655 3_545
O3 O3 O3 90.000(4) 1_455 3_545
La2 O3 O3 60.0(5) 3_655 3_545
O7 O3 O3 101.7(11) 2_756 3_545
O4 O3 O3 132.8(7) 1_554 3_545
O2 O3 O3 169.3(8) 1_564 3_545
La2 O3 O3 105.2(7) 1_655 3_545
O1 O3 O3 76.0(10) 1_655 3_545
Nb O3 O3 22.2(7) 3 3_545
Ga1 O3 O3 22.2(7) 3 3_545
O3 O3 O3 59.2(15) 4_545 3_545
O3 O3 O3 101.3(13) 4 3_545
Ga2 O3 O3 80.3(7) 1_455 3_545
Ga3 O3 O3 130.8(5) 1_465 3_545
Ga4 O3 O3 101.6(7) 3_654 3_545
La1 O3 O3 61.4(8) 2_556 3_545
O3 O3 O3 147.7(4) 2_655 3_545
Nb O3 O3 33.8(5) 3_655 3_545
La2 O3 O3 144.2(5) 1_565 3_545
La1 O3 O3 64.3(6) 2_656 3_545
O3 O3 O3 136.4(6) 2 3_545
O3 O3 O3 67.9(9) 4_745 3_545
O3 O3 O3 98.2(10) 4_755 3_545
O3 O3 O3 31.3(2) 2_656 3_545
O3 O3 O3 120.000(3) 3_544 3_545
O3 O3 O3 180.00(2) 3_554 3_545
Ga4 O3 O3 139(2) 3_554 3
Ga2 O3 O3 18.2(15) 4_655 3
O4 O3 O3 144(3) 2_656 3
O6 O3 O3 96(2) 1_565 3
O5 O3 O3 103.5(16) 2_666 3
La1 O3 O3 84.4(15) 3_554 3
O7 O3 O3 170(3) 2_656 3
O2 O3 O3 36.2(13) 3_554 3
O4 O3 O3 19.8(15) 3_554 3
O1 O3 O3 55.5(16) 4_655 3
La1 O3 O3 64.6(12) 2_566 3
O1 O3 O3 60.1(18) 4 3
Ga2 O3 O3 130.8(14) . 3
O6 O3 O3 94.9(15) 1_465 3
Ga1 O3 O3 124.0(8) 1_565 3
Nb O3 O3 124.0(8) 1_565 3
O1 O3 O3 125.0(17) . 3
La1 O3 O3 86.2(10) 3_654 3
O6 O3 O3 78.1(15) 4_655 3
Ga3 O3 O3 105.0(8) 1_565 3
La1 O3 O3 70.1(8) 2_666 3
O5 O3 O3 65.5(12) 3_554 3
O7 O3 O3 152.0(10) 1_554 3
O2 O3 O3 83.0(13) 2_666 3
Ga3 O3 O3 45.8(6) 3 3
O3 O3 O3 104.7(18) 4_645 3
O3 O3 O3 48.1(17) 4_655 3
Ga4 O3 O3 30.6(8) 2_666 3
O4 O3 O3 112.4(11) 2_556 3
Ga1 O3 O3 117.1(8) 1_665 3
Nb O3 O3 117.1(8) 1_665 3
La2 O3 O3 25.8(7) 3 3
La2 O3 O3 151.7(7) . 3
Ga4 O3 O3 148.1(6) 4_655 3
Ga2 O3 O3 67.1(8) 1_565 3
O1 O3 O3 65.4(12) 1_565 3
O5 O3 O3 68.4(12) 3_454 3
Ga4 O3 O3 103.9(7) 3_454 3
O6 O3 O3 131.6(7) 2_665 3
O7 O3 O3 136.8(7) 1_454 3
Ga2 O3 O3 66.4(8) 4 3
O7 O3 O3 28.5(10) 3_554 3
O5 O3 O3 117.6(11) 1_564 3
Ga4 O3 O3 88.7(8) 2_656 3
O2 O3 O3 35.1(6) 4_656 3
O2 O3 O3 137.7(13) 2_656 3
O5 O3 O3 97.8(10) 2_766 3
O3 O3 O3 90.000(4) 1_655 3
O3 O3 O3 89.999(3) 1_455 3
La2 O3 O3 38.2(5) 3_655 3
O7 O3 O3 111.1(11) 2_756 3
O4 O3 O3 166.7(7) 1_554 3
O2 O3 O3 109.3(8) 1_564 3
La2 O3 O3 138.7(8) 1_655 3
O1 O3 O3 111.8(11) 1_655 3
Nb O3 O3 68.6(6) 3 3
Ga1 O3 O3 68.6(6) 3 3
O3 O3 O3 101.3(13) 4_545 3
O3 O3 O3 59.2(15) 4 3
Ga2 O3 O3 111.6(7) 1_455 3
Ga3 O3 O3 100.2(6) 1_465 3
Ga4 O3 O3 100.9(6) 3_654 3
La1 O3 O3 117.2(7) 2_556 3
O3 O3 O3 147.7(4) 2_655 3
Nb O3 O3 70.9(5) 3_655 3
La2 O3 O3 88.1(6) 1_565 3
La1 O3 O3 114.5(7) 2_656 3
O3 O3 O3 136.4(6) 2 3
O3 O3 O3 98.2(10) 4_745 3
O3 O3 O3 67.9(9) 4_755 3
O3 O3 O3 31.3(2) 2_656 3
O3 O3 O3 180.000(9) 3_544 3
O3 O3 O3 119.999(3) 3_554 3
O3 O3 O3 60.0 3_545 3
Ga4 O3 O3 92.9(16) 3_554 1_545
Ga2 O3 O3 122.1(15) 4_655 1_545
O4 O3 O3 46.8(19) 2_656 1_545
O6 O3 O3 122.1(13) 1_565 1_545
O5 O3 O3 133.9(16) 2_666 1_545
La1 O3 O3 60.9(10) 3_554 1_545
O7 O3 O3 65(2) 2_656 1_545
O2 O3 O3 83.9(13) 3_554 1_545
O4 O3 O3 139.0(16) 3_554 1_545
O1 O3 O3 105.5(12) 4_655 1_545
La1 O3 O3 145.4(9) 2_566 1_545
O1 O3 O3 103.6(10) 4 1_545
Ga2 O3 O3 17.7(10) . 1_545
O6 O3 O3 114.0(10) 1_465 1_545
Ga1 O3 O3 105.9(7) 1_565 1_545
Nb O3 O3 105.9(7) 1_565 1_545
O1 O3 O3 19.0(15) . 1_545
La1 O3 O3 70.6(7) 3_654 1_545
O6 O3 O3 43.5(13) 4_655 1_545
Ga3 O3 O3 134.1(7) 1_565 1_545
La1 O3 O3 130.8(7) 2_666 1_545
O5 O3 O3 63.5(10) 3_554 1_545
O7 O3 O3 79.7(7) 1_554 1_545
O2 O3 O3 152.0(12) 2_666 1_545
Ga3 O3 O3 75.1(6) 3 1_545
O3 O3 O3 22.8(18) 4_645 1_545
O3 O3 O3 157.2(18) 4_655 1_545
Ga4 O3 O3 148.7(8) 2_666 1_545
O4 O3 O3 71.2(8) 2_556 1_545
Ga1 O3 O3 102.9(5) 1_665 1_545
Nb O3 O3 102.9(5) 1_665 1_545
La2 O3 O3 109.1(6) 3 1_545
La2 O3 O3 55.0(7) . 1_545
Ga4 O3 O3 90.9(5) 4_655 1_545
Ga2 O3 O3 169.8(6) 1_565 1_545
O1 O3 O3 166.9(11) 1_565 1_545
O5 O3 O3 66.6(8) 3_454 1_545
Ga4 O3 O3 90.9(5) 3_454 1_545
O6 O3 O3 107.6(7) 2_665 1_545
O7 O3 O3 81.5(6) 1_454 1_545
Ga2 O3 O3 103.0(5) 4 1_545
O7 O3 O3 134.9(11) 3_554 1_545
O5 O3 O3 115.8(8) 1_564 1_545
Ga4 O3 O3 32.3(8) 2_656 1_545
O2 O3 O3 87.1(6) 4_656 1_545
O2 O3 O3 24.8(11) 2_656 1_545
O5 O3 O3 113.8(6) 2_766 1_545
O3 O3 O3 90.000(2) 1_655 1_545
O3 O3 O3 90.000(7) 1_455 1_545
La2 O3 O3 106.6(5) 3_655 1_545
O7 O3 O3 81.0(6) 2_756 1_545
O4 O3 O3 72.9(7) 1_554 1_545
O2 O3 O3 130.6(8) 1_564 1_545
La2 O3 O3 60.6(5) 1_655 1_545
O1 O3 O3 52.2(7) 1_655 1_545
Nb O3 O3 55.9(5) 3 1_545
Ga1 O3 O3 55.9(5) 3 1_545
O3 O3 O3 45.0(8) 4_545 1_545
O3 O3 O3 135.0(8) 4 1_545
Ga2 O3 O3 57.5(5) 1_455 1_545
Ga3 O3 O3 118.5(5) 1_465 1_545
Ga4 O3 O3 90.7(4) 3_654 1_545
La1 O3 O3 20.4(6) 2_556 1_545
O3 O3 O3 90.0 2_655 1_545
Nb O3 O3 59.8(5) 3_655 1_545
La2 O3 O3 147.5(6) 1_565 1_545
La1 O3 O3 32.0(5) 2_656 1_545
O3 O3 O3 90.0 2 1_545
O3 O3 O3 58.7(5) 4_745 1_545
O3 O3 O3 121.3(5) 4_755 1_545
O3 O3 O3 90.0 2_656 1_545
O3 O3 O3 60.000(1) 3_544 1_545
O3 O3 O3 120.001(1) 3_554 1_545
O3 O3 O3 60.000(6) 3_545 1_545
O3 O3 O3 120.0 3 1_545
Ga4 O3 O3 22.0(18) 3_554 2_755
Ga2 O3 O3 107.6(18) 4_655 2_755
O4 O3 O3 43.5(18) 2_656 2_755
O6 O3 O3 33.8(15) 1_565 2_755
O5 O3 O3 75.4(17) 2_666 2_755
La1 O3 O3 147.4(15) 3_554 2_755
O7 O3 O3 62(3) 2_656 2_755
O2 O3 O3 130(2) 3_554 2_755
O4 O3 O3 112.0(16) 3_554 2_755
O1 O3 O3 74.0(17) 4_655 2_755
La1 O3 O3 115.7(11) 2_566 2_755
O1 O3 O3 160(2) 4 2_755
Ga2 O3 O3 72.3(10) . 2_755
O6 O3 O3 114.0(19) 1_465 2_755
Ga1 O3 O3 81.4(12) 1_565 2_755
Nb O3 O3 81.4(12) 1_565 2_755
O1 O3 O3 98.5(15) . 2_755
La1 O3 O3 60.6(8) 3_654 2_755
O6 O3 O3 126.6(13) 4_655 2_755
Ga3 O3 O3 54.0(7) 1_565 2_755
La1 O3 O3 56.6(7) 2_666 2_755
O5 O3 O3 96.6(14) 3_554 2_755
O7 O3 O3 28.3(10) 1_554 2_755
O2 O3 O3 62.4(11) 2_666 2_755
Ga3 O3 O3 121.5(15) 3 2_755
O3 O3 O3 86.2(14) 4_645 2_755
O3 O3 O3 86.2(14) 4_655 2_755
Ga4 O3 O3 103.5(8) 2_666 2_755
O4 O3 O3 120.4(18) 2_556 2_755
Ga1 O3 O3 12.9(5) 1_665 2_755
Nb O3 O3 12.9(5) 1_665 2_755
La2 O3 O3 151.2(13) 3 2_755
La2 O3 O3 82.7(11) . 2_755
Ga4 O3 O3 39.5(6) 4_655 2_755
Ga2 O3 O3 79.8(6) 1_565 2_755
O1 O3 O3 95.9(10) 1_565 2_755
O5 O3 O3 156.4(8) 3_454 2_755
Ga4 O3 O3 121.2(16) 3_454 2_755
O6 O3 O3 58.4(10) 2_665 2_755
O7 O3 O3 88.0(13) 1_454 2_755
Ga2 O3 O3 154.5(16) 4 2_755
O7 O3 O3 97.9(12) 3_554 2_755
O5 O3 O3 31.5(8) 1_564 2_755
Ga4 O3 O3 103.8(8) 2_656 2_755
O2 O3 O3 119.3(16) 4_656 2_755
O2 O3 O3 65.6(11) 2_656 2_755
O5 O3 O3 28.9(8) 2_766 2_755
O3 O3 O3 42.2(10) 1_655 2_755
O3 O3 O3 137.8(10) 1_455 2_755
La2 O3 O3 92.8(11) 3_655 2_755
O7 O3 O3 24.6(10) 2_756 2_755
O4 O3 O3 47.0(10) 1_554 2_755
O2 O3 O3 58.5(8) 1_564 2_755
La2 O3 O3 29.4(5) 1_655 2_755
O1 O3 O3 50.7(9) 1_655 2_755
Nb O3 O3 140.2(9) 3 2_755
Ga1 O3 O3 140.2(9) 3 2_755
O3 O3 O3 129.0(13) 4_545 2_755
O3 O3 O3 129.0(13) 4 2_755
Ga2 O3 O3 122.9(13) 1_455 2_755
Ga3 O3 O3 102.9(12) 1_465 2_755
Ga4 O3 O3 29.1(4) 3_654 2_755
La1 O3 O3 105.5(7) 2_556 2_755
O3 O3 O3 35.2(6) 2_655 2_755
Nb O3 O3 92.5(9) 3_655 2_755
La2 O3 O3 85.2(7) 1_565 2_755
La1 O3 O3 67.3(5) 2_656 2_755
O3 O3 O3 81.0(13) 2 2_755
O3 O3 O3 57.6(7) 4_745 2_755
O3 O3 O3 57.6(7) 4_755 2_755
O3 O3 O3 122.7(16) 2_656 2_755
O3 O3 O3 54.5(8) 3_544 2_755
O3 O3 O3 54.5(8) 3_554 2_755
O3 O3 O3 125.5(8) 3_545 2_755
O3 O3 O3 125.5(8) 3 2_755
O3 O3 O3 90.000(1) 1_545 2_755
Ga4 O3 O3 177.1(17) 3_554 2_556
Ga2 O3 O3 54.7(15) 4_655 2_556
O4 O3 O3 134(2) 2_656 2_556
O6 O3 O3 135(2) 1_565 2_556
O5 O3 O3 119.1(17) 2_666 2_556
La1 O3 O3 46.1(12) 3_554 2_556
O7 O3 O3 137(3) 2_656 2_556
O2 O3 O3 28.8(15) 3_554 2_556
O4 O3 O3 56.7(15) 3_554 2_556
O1 O3 O3 85(2) 4_655 2_556
La1 O3 O3 74.6(10) 2_566 2_556
O1 O3 O3 39.3(16) 4 2_556
Ga2 O3 O3 106.4(12) . 2_556
O6 O3 O3 85.9(16) 1_465 2_556
Ga1 O3 O3 119.6(13) 1_565 2_556
Nb O3 O3 119.6(13) 1_565 2_556
O1 O3 O3 88.4(16) . 2_556
La1 O3 O3 98.8(16) 3_654 2_556
O6 O3 O3 47.0(13) 4_655 2_556
Ga3 O3 O3 134.4(7) 1_565 2_556
La1 O3 O3 108.4(13) 2_666 2_556
O5 O3 O3 63.9(14) 3_554 2_556
O7 O3 O3 168.8(10) 1_554 2_556
O2 O3 O3 117.3(12) 2_666 2_556
Ga3 O3 O3 37.9(6) 3 2_556
O3 O3 O3 85.3(17) 4_645 2_556
O3 O3 O3 85.3(17) 4_655 2_556
Ga4 O3 O3 67.0(8) 2_666 2_556
O4 O3 O3 80.3(12) 2_556 2_556
Ga1 O3 O3 154.7(16) 1_665 2_556
Nb O3 O3 154.7(16) 1_665 2_556
La2 O3 O3 19.1(6) 3 2_556
La2 O3 O3 114.9(10) . 2_556
Ga4 O3 O3 162.5(17) 4_655 2_556
Ga2 O3 O3 99.5(7) 1_565 2_556
O1 O3 O3 88.9(11) 1_565 2_556
O5 O3 O3 29.6(11) 3_454 2_556
Ga4 O3 O3 80.8(9) 3_454 2_556
O6 O3 O3 141.6(14) 2_665 2_556
O7 O3 O3 113.7(12) 1_454 2_556
Ga2 O3 O3 45.6(6) 4 2_556
O7 O3 O3 67.2(12) 3_554 2_556
O5 O3 O3 154.0(9) 1_564 2_556
Ga4 O3 O3 66.4(8) 2_656 2_556
O2 O3 O3 38.7(9) 4_656 2_556
O2 O3 O3 114.2(12) 2_656 2_556
O5 O3 O3 135.3(16) 2_766 2_556
O3 O3 O3 115.8(9) 1_655 2_556
O3 O3 O3 64.2(9) 1_455 2_556
La2 O3 O3 66.2(10) 3_655 2_556
O7 O3 O3 134.4(18) 2_756 2_556
O4 O3 O3 152.0(14) 1_554 2_556
O2 O3 O3 133.7(8) 1_564 2_556
La2 O3 O3 143.9(11) 1_655 2_556
O1 O3 O3 114.2(14) 1_655 2_556
Nb O3 O3 34.1(5) 3 2_556
Ga1 O3 O3 34.1(5) 3 2_556
O3 O3 O3 62.5(11) 4_545 2_556
O3 O3 O3 62.5(11) 4 2_556
Ga2 O3 O3 74.9(7) 1_455 2_556
Ga3 O3 O3 96.4(9) 1_465 2_556
Ga4 O3 O3 128.9(15) 3_654 2_556
La1 O3 O3 80.6(6) 2_556 2_556
O3 O3 O3 167(2) 2_655 2_556
Nb O3 O3 68.7(9) 3_655 2_556
La2 O3 O3 106.0(6) 1_565 2_556
La1 O3 O3 102.8(9) 2_656 2_556
O3 O3 O3 121.0(15) 2 2_556
O3 O3 O3 104.3(15) 4_745 2_556
O3 O3 O3 104.3(15) 4_755 2_556
O3 O3 O3 35.3(5) 2_656 2_556
O3 O3 O3 141.2(5) 3_544 2_556
O3 O3 O3 141.2(5) 3_554 2_556
O3 O3 O3 38.8(5) 3_545 2_556
O3 O3 O3 38.8(5) 3 2_556
O3 O3 O3 90.000(3) 1_545 2_556
O3 O3 O3 158.0(18) 2_755 2_556
Ga4 O4 Ga2 150(4) 4_656 2_656
Ga4 O4 O3 45(2) 4_656 2_656
Ga2 O4 O3 109(4) 2_656 2_656
Ga4 O4 La1 100(3) 4_656 4_556
Ga2 O4 La1 90(3) 2_656 4_556
O3 O4 La1 85(3) 2_656 4_556
Ga4 O4 O3 146(4) 4_656 3_545
Ga2 O4 O3 27(2) 2_656 3_545
O3 O4 O3 102(3) 2_656 3_545
La1 O4 O3 63.7(19) 4_556 3_545
Ga4 O4 La2 115(3) 4_656 1_556
Ga2 O4 La2 94(2) 2_656 1_556
O3 O4 La2 155(3) 2_656 1_556
La1 O4 La2 84.9(18) 4_556 1_556
O3 O4 La2 94.2(16) 3_545 1_556
Ga4 O4 O3 87(3) 4_656 2_556
Ga2 O4 O3 115(3) 2_656 2_556
O3 O4 O3 95(3) 2_656 2_556
La1 O4 O3 30.8(10) 4_556 2_556
O3 O4 O3 90.1(19) 3_545 2_556
La2 O4 O3 65.9(14) 1_556 2_556
Ga4 O4 O3 67(3) 4_656 1_556
Ga2 O4 O3 127(4) 2_656 1_556
O3 O4 O3 110(3) 2_656 1_556
La1 O4 O3 126.3(18) 4_556 1_556
O3 O4 O3 147(2) 3_545 1_556
La2 O4 O3 59.4(14) 1_556 1_556
O3 O4 O3 95.5(17) 2_556 1_556
Ga3 O5 Nb 120(5) 1_556 1_656
Ga3 O5 Ga1 120(5) 1_556 1_656
Nb O5 Ga1 0.0(6) 1_656 1_656
Ga3 O5 La1 129(3) 1_556 1_655
Nb O5 La1 108(3) 1_656 1_655
Ga1 O5 La1 108(3) 1_656 1_655
Ga3 O5 O3 114(3) 1_556 2_646
Nb O5 O3 94(2) 1_656 2_646
Ga1 O5 O3 94(2) 1_656 2_646
La1 O5 O3 75(2) 1_655 2_646
Ga3 O5 O3 76(2) 1_556 3_545
Nb O5 O3 162(3) 1_656 3_545
Ga1 O5 O3 162(3) 1_656 3_545
La1 O5 O3 58.8(19) 1_655 3_545
O3 O5 O3 71.4(18) 2_646 3_545
Ga3 O5 O3 129.9(18) 1_556 3_645
Nb O5 O3 100(2) 1_656 3_645
Ga1 O5 O3 100(2) 1_656 3_645
La1 O5 O3 17.5(12) 1_655 3_645
O3 O5 O3 90(2) 2_646 3_645
O3 O5 O3 70.8(15) 3_545 3_645
Ga3 O5 O3 58.2(19) 1_556 1_546
Nb O5 O3 67(2) 1_656 1_546
Ga1 O5 O3 67(2) 1_656 1_546
La1 O5 O3 169.8(18) 1_655 1_546
O3 O5 O3 96.2(19) 2_646 1_546
O3 O5 O3 123.3(18) 3_545 1_546
O3 O5 O3 166(3) 3_645 1_546
Ga3 O5 O3 174(4) 1_556 2_746
Nb O5 O3 56(2) 1_656 2_746
Ga1 O5 O3 56(2) 1_656 2_746
La1 O5 O3 53.6(13) 1_655 2_746
O3 O5 O3 71.3(15) 2_646 2_746
O3 O5 O3 108.4(18) 3_545 2_746
O3 O5 O3 51.1(8) 3_645 2_746
O3 O5 O3 119.6(14) 1_546 2_746
Ga4 O6 Nb 100(3) 3_544 1_655
Ga4 O6 Ga1 100(3) 3_544 1_655
Nb O6 Ga1 0.0(6) 1_655 1_655
Ga4 O6 La1 147(4) 3_544 2_656
Nb O6 La1 108(2) 1_655 2_656
Ga1 O6 La1 108(2) 1_655 2_656
Ga4 O6 O3 30.8(17) 3_544 1_545
Nb O6 O3 129(3) 1_655 1_545
Ga1 O6 O3 129(3) 1_655 1_545
La1 O6 O3 117(3) 2_656 1_545
Ga4 O6 O3 109(2) 3_544 1_645
Nb O6 O3 72.4(18) 1_655 1_645
Ga1 O6 O3 72.4(18) 1_655 1_645
La1 O6 O3 65(2) 2_656 1_645
O3 O6 O3 105(2) 1_545 1_645
Ga4 O6 O3 114(2) 3_544 4_645
Nb O6 O3 144(2) 1_655 4_645
Ga1 O6 O3 144(2) 1_655 4_645
La1 O6 O3 45.3(15) 2_656 4_645
O3 O6 O3 87.0(18) 1_545 4_645
O3 O6 O3 105(2) 1_645 4_645
Ga4 O6 O3 68(2) 3_544 2_645
Nb O6 O3 42.4(18) 1_655 2_645
Ga1 O6 O3 42.4(18) 1_655 2_645
La1 O6 O3 145(2) 2_656 2_645
O3 O6 O3 98(2) 1_545 2_645
O3 O6 O3 108.4(18) 1_645 2_645
O3 O6 O3 144(2) 4_645 2_645
Ga4 O7 Nb 96(2) 4_656 1_666
Ga4 O7 Ga1 96(2) 4_656 1_666
Nb O7 Ga1 0.0(4) 1_666 1_666
Ga4 O7 La2 166(4) 4_656 1_656
Nb O7 La2 81(2) 1_666 1_656
Ga1 O7 La2 81(2) 1_666 1_656
Ga4 O7 O3 52(3) 4_656 2_656
Nb O7 O3 103(2) 1_666 2_656
Ga1 O7 O3 103(2) 1_666 2_656
La2 O7 O3 143(3) 1_656 2_656
Ga4 O7 O3 82(3) 4_656 1_556
Nb O7 O3 70.9(17) 1_666 1_556
Ga1 O7 O3 70.9(17) 1_666 1_556
La2 O7 O3 84(2) 1_656 1_556
O3 O7 O3 133(3) 2_656 1_556
Ga4 O7 O3 123(3) 4_656 1_656
Nb O7 O3 35.0(12) 1_666 1_656
Ga1 O7 O3 35.0(12) 1_666 1_656
La2 O7 O3 48.8(14) 1_656 1_656
O3 O7 O3 136(3) 2_656 1_656
O3 O7 O3 60.6(13) 1_556 1_656
Ga4 O7 O3 93(4) 4_656 3_545
Nb O7 O3 164(2) 1_666 3_545
Ga1 O7 O3 164(2) 1_666 3_545
La2 O7 O3 93.9(13) 1_656 3_545
O3 O7 O3 73(2) 2_656 3_545
O3 O7 O3 123.5(16) 1_556 3_545
O3 O7 O3 142.7(16) 1_656 3_545
Ga4 O7 O3 119(3) 4_656 2_756
Nb O7 O3 59.6(13) 1_666 2_756
Ga1 O7 O3 59.6(13) 1_666 2_756
La2 O7 O3 71.4(16) 1_656 2_756
O3 O7 O3 78(2) 2_656 2_756
O3 O7 O3 127.2(18) 1_556 2_756
O3 O7 O3 68.2(15) 1_656 2_756
O3 O7 O3 104.7(14) 3_545 2_756

loop_
_geom_bond_atom_site_label_1
_geom_bond_atom_site_label_2
_geom_bond_distance
_geom_bond_site_symmetry_2
La1 O5 2.40(7) 1_455
La1 O6 2.11(7) 2_656
La1 O1 2.51(5) 3_545
La1 O1 2.12(4) 2_556
La1 O4 2.96(8) 4_546
La1 O3 2.37(5) 3_545
La1 O3 3.28(5) 2_546
La1 O2 2.65(7) .
La1 Ga2 3.332(14) 3_445
La1 Ga2 3.384(12) 2_656
La1 Nb 3.377(9) 1_556
La1 Ga1 3.377(9) 1_556
La2 O7 2.52(7) 2_656
La2 O7 2.52(7) 1_454
La2 O1 2.70(8) 2
La2 O1 2.70(8) .
La2 O2 2.94(5) 2_556
La2 O2 2.94(5) 1_554
La2 O4 2.90(6) 2_556
La2 O4 2.90(6) 1_554
La2 Ga2 3.359(12) 1_455
La2 Ga2 3.359(12) 2_655
La2 Nb 3.342(13) 1_565
La2 Ga1 3.342(13) 1_565
Ga1 O6 2.07(6) 1_455
Ga1 O6 2.07(6) 2_655
Ga1 O7 2.63(7) 1_444
Ga1 O7 2.63(7) 2_646
Ga1 O5 1.75(7) 2_656
Ga1 O5 1.75(7) 1_454
Ga1 La1 3.377(9) 2_556
Ga1 La1 3.377(9) 1_554
Ga1 La2 3.342(13) 1_545
Ga1 O3 3.52(7) 2_545
Ga1 O3 3.52(7) 1_545
Ga1 O3 4.33(5) 1_445
Nb O6 2.07(6) 1_455
Nb O6 2.07(6) 2_655
Nb O7 2.63(7) 1_444
Nb O7 2.63(7) 2_646
Nb O5 1.75(7) 2_656
Nb O5 1.75(7) 1_454
Nb Ga3 3.102(9) .
Nb Ga4 3.058(15) 4_545
Nb Ga4 3.058(15) 3_544
Nb Ga4 3.060(11) 3_444
Nb Ga4 3.060(11) 4_645
Nb Ga3 3.102(9) 1_455
Ga2 O3 2.01(7) 4_645
Ga2 O2 1.69(5) 2_656
Ga2 O4 1.51(4) 2_656
Ga2 O1 1.70(6) .
Ga2 La2 3.359(12) 1_655
Ga2 La1 3.332(14) 3_654
Ga2 La1 3.384(11) 2_656
Ga2 La1 3.355(11) 3_554
Ga2 La1 3.423(10) 2_556
Ga2 O3 2.92(4) .
Ga2 O3 5.00(4) 1_545
Ga3 O2 1.63(7) 2_656
Ga3 O2 1.63(7) 1_554
Ga3 O5 1.83(6) 2_656
Ga3 O5 1.83(6) 1_554
Ga3 Nb 3.102(9) 1_655
Ga3 La2 3.535(8) 1_655
Ga3 O3 4.04(5) 2_645
Ga3 O3 4.04(5) 1_545
Ga3 O3 4.02(7) 4_645
Ga3 O3 4.02(7) 3_544
Ga4 O4 1.54(4) 4_646
Ga4 O3 1.45(6) 3_545
Ga4 O7 1.32(7) 4_646
Ga4 O6 1.92(5) 3
Ga4 Nb 3.058(15) 3
Ga4 Nb 3.060(11) 3_655
Ga4 La1 3.567(16) 1_655
Ga4 O3 4.59(5) 2_646
Ga4 O3 4.41(7) 4_645
Ga4 O3 4.54(6) 3_645
Ga4 O3 4.46(5) 2_656
O1 La1 2.51(5) 3_554
O1 La1 2.12(4) 2_556
O1 O3 2.76(10) 4_645
O1 O3 3.13(7) 4_545
O1 O3 3.29(6) .
O1 O3 4.71(6) 1_545
O1 O3 5.07(7) 1_455
O2 Ga3 1.63(7) 1_556
O2 Ga2 1.69(5) 2_656
O2 La2 2.94(5) 1_556
O2 O3 2.51(10) 3_545
O2 O3 4.05(7) 2_646
O2 O3 5.30(10) 4_646
O2 O3 4.53(6) 2_656
O2 O3 5.50(9) 1_546
O3 Ga4 1.45(6) 3_554
O3 Ga2 2.01(7) 4_655
O3 O4 2.05(7) 2_656
O3 O6 2.71(7) 1_565
O3 O5 2.95(9) 2_666
O3 La1 2.37(5) 3_554
O3 O7 1.84(9) 2_656
O3 O2 2.51(10) 3_554
O3 O4 3.24(8) 3_554
O3 O1 2.76(10) 4_655
O3 La1 3.28(5) 2_566
O3 O1 3.13(7) 4
O3 O6 3.54(9) 1_465
O3 Ga1 3.52(7) 1_565
O3 Nb 3.52(7) 1_565
O3 La1 3.47(6) 3_654
O3 O6 3.32(7) 4_655
O3 Ga3 4.04(5) 1_565
O3 La1 4.13(5) 2_666
O3 O5 4.04(11) 3_554
O3 O7 4.41(9) 1_554
O3 O2 4.05(7) 2_666
O3 Ga3 4.02(7) 3
O3 O3 4.17(5) 4_645
O3 O3 4.17(5) 4_655
O3 Ga4 4.59(5) 2_666
O3 O4 4.36(9) 2_556
O3 Ga1 4.33(5) 1_665
O3 Nb 4.33(5) 1_665
O3 La2 4.50(6) 3
O3 Ga4 4.41(7) 4_655
O3 Ga2 5.00(4) 1_565
O3 O1 4.71(6) 1_565
O3 O5 4.54(8) 3_454
O3 Ga4 4.54(6) 3_454
O3 O6 4.77(10) 2_665
O3 O7 5.34(11) 1_454
O3 Ga2 4.77(5) 4
O3 O7 4.33(9) 3_554
O3 O5 4.70(9) 1_564
O3 Ga4 4.46(5) 2_656
O3 O2 5.30(10) 4_656
O3 O2 4.53(6) 2_656
O3 O5 5.07(8) 2_766
O3 O3 4.9850(5) 1_655
O3 O3 4.9850(4) 1_455
O3 La2 5.16(7) 3_655
O3 O7 5.02(8) 2_756
O3 O4 4.78(10) 1_554
O3 O2 5.50(9) 1_564
O3 La2 4.84(5) 1_655
O3 O1 5.07(7) 1_655
O3 Nb 5.14(5) 3
O3 Ga1 5.14(5) 3
O3 O3 5.44(7) 4_545
O3 O3 5.44(7) 4
O3 Ga2 5.18(6) 1_455
O3 Ga3 5.90(6) 1_465
O3 Ga4 5.77(5) 3_654
O3 La1 5.33(4) 2_556
O3 O3 5.81(13) 2_655
O3 Nb 5.72(7) 3_655
O3 La2 6.31(5) 1_565
O3 La1 5.90(5) 2_656
O3 O3 6.77(15) 2
O3 O3 7.42(10) 4_745
O3 O3 7.42(10) 4_755
O3 O3 7.77(14) 2_656
O3 O3 7.6949 3_544
O3 O3 7.6949 3_554
O3 O3 7.6950 3_545
O3 O3 7.6950 3
O3 O3 7.69499(13) 1_545
O3 O3 8.44(10) 2_755
O3 O3 8.51(12) 2_556
O4 Ga4 1.54(4) 4_656
O4 Ga2 1.51(4) 2_656
O4 O3 2.05(7) 2_656
O4 La1 2.96(8) 4_556
O4 O3 3.24(8) 3_545
O4 La2 2.90(6) 1_556
O4 O3 4.36(9) 2_556
O4 O3 4.78(10) 1_556
O5 Ga3 1.83(6) 1_556
O5 Nb 1.75(7) 1_656
O5 Ga1 1.75(7) 1_656
O5 La1 2.40(7) 1_655
O5 O3 2.95(9) 2_646
O5 O3 4.04(11) 3_545
O5 O3 4.54(8) 3_645
O5 O3 4.70(9) 1_546
O5 O3 5.07(8) 2_746
O6 Ga4 1.92(5) 3_544
O6 Nb 2.07(6) 1_655
O6 Ga1 2.07(6) 1_655
O6 La1 2.11(7) 2_656
O6 O3 2.71(7) 1_545
O6 O3 3.54(9) 1_645
O6 O3 3.32(7) 4_645
O6 O3 4.77(10) 2_645
O7 Ga4 1.32(6) 4_656
O7 Nb 2.63(7) 1_666
O7 Ga1 2.63(7) 1_666
O7 La2 2.52(7) 1_656
O7 O3 1.84(9) 2_656
O7 O3 4.41(9) 1_556
O7 O3 5.34(11) 1_656
O7 O3 4.33(9) 3_545
O7 O3 5.02(8) 2_756

loop_
_cod_related_suboptimal_struct
2103525
2103526
